data_1513688
loop_
_publ_author_name
'Franke, Sebastian M.'
'Heinemann, Frank W.'
'Meyer, Karsten'

_publ_section_title
;
 Reactivity of uranium(iv) bridged chalcogenido complexes UIV--E--UIV (E =
 S, Se) with elemental sulfur and selenium: synthesis of
 polychalcogenido-bridged uranium complexes
;
_journal_issue 3
_journal_name_full 'Chemical Science'
_journal_page_first 942
_journal_paper_doi 10.1039/c3sc52799a
_journal_volume 5
_journal_year 2014
_chemical_formula_moiety '2(C108 H132 N2 O6 S2 U2), 5(C4 H10 O2)'
_chemical_formula_sum 'C236 H314 N4 O22 S8 U4'
_chemical_formula_weight 4767.51
_chemical_name_systematic
; 
 ? 
;
_space_group_IT_number 2
_symmetry_cell_setting triclinic
_symmetry_space_group_name_Hall '-P 1'
_symmetry_space_group_name_H-M 'P -1'
_atom_sites_solution_hydrogens geom
_atom_sites_solution_primary direct
_atom_sites_solution_secondary difmap
_audit_creation_method SHELXL-97
_cell_angle_alpha 88.4070(10)
_cell_angle_beta 84.0550(10)
_cell_angle_gamma 75.5040(10)
_cell_formula_units_Z 2
_cell_length_a 20.5440(3)
_cell_length_b 22.5155(3)
_cell_length_c 24.1171(3)
_cell_measurement_reflns_used 9160
_cell_measurement_temperature 100(2)
_cell_measurement_theta_max 26.61
_cell_measurement_theta_min 2.46
_cell_volume 10742.3(3)
_computing_cell_refinement 'Bruker SAINT'
_computing_data_collection 'Bruker APEX2'
_computing_data_reduction 'Bruker SAINT'
_computing_molecular_graphics 'SHELXTL 6.12 (Bruker AXS, 2002)'
_computing_publication_material 'SHELXTL 6.12 (Bruker AXS, 2002)'
_computing_structure_refinement 'SHELXTL 6.12 (Bruker AXS, 2002)'
_computing_structure_solution 'SHELXTL 6.12 (Bruker AXS, 2002)'
_diffrn_ambient_temperature 100(2)
_diffrn_detector_area_resol_mean 83.33
_diffrn_measured_fraction_theta_full 0.985
_diffrn_measured_fraction_theta_max 0.911
_diffrn_measurement_device_type 'Bruker Smart APEX II CCD area detector'
_diffrn_measurement_method 'phi and omega scans'
_diffrn_radiation_monochromator graphite
_diffrn_radiation_source 'fine-focus sealed tube'
_diffrn_radiation_type MoK\a
_diffrn_radiation_wavelength 0.71073
_diffrn_reflns_av_R_equivalents 0.0597
_diffrn_reflns_av_sigmaI/netI 0.0645
_diffrn_reflns_limit_h_max 25
_diffrn_reflns_limit_h_min -25
_diffrn_reflns_limit_k_max 27
_diffrn_reflns_limit_k_min -28
_diffrn_reflns_limit_l_max 30
_diffrn_reflns_limit_l_min -30
_diffrn_reflns_number 165269
_diffrn_reflns_theta_full 25.00
_diffrn_reflns_theta_max 27.10
_diffrn_reflns_theta_min 2.55
_exptl_absorpt_coefficient_mu 3.149
_exptl_absorpt_correction_T_max 0.501
_exptl_absorpt_correction_T_min 0.314
_exptl_absorpt_correction_type multi-scan
_exptl_absorpt_process_details 'SADABS, Bruker-AXS, 2002'
_exptl_crystal_colour brown
_exptl_crystal_density_diffrn 1.474
_exptl_crystal_density_method 'not measured'
_exptl_crystal_description prism
_exptl_crystal_F_000 4860
_exptl_crystal_size_max 0.48
_exptl_crystal_size_mid 0.46
_exptl_crystal_size_min 0.32
_refine_diff_density_max 2.790
_refine_diff_density_min -1.539
_refine_diff_density_rms 0.143
_refine_ls_extinction_method none
_refine_ls_goodness_of_fit_ref 1.217
_refine_ls_hydrogen_treatment constr
_refine_ls_matrix_type fullcycle
_refine_ls_number_parameters 2570
_refine_ls_number_reflns 43190
_refine_ls_number_restraints 417
_refine_ls_restrained_S_all 1.240
_refine_ls_R_factor_all 0.0680
_refine_ls_R_factor_gt 0.0428
_refine_ls_shift/su_max 0.009
_refine_ls_shift/su_mean 0.001
_refine_ls_structure_factor_coef Fsqd
_refine_ls_weighting_details 'calc w=1/[\s^2^(Fo^2^)+(0.0410P)^2^+3.7304P] where P=(Fo^2^+2Fc^2^)/3'
_refine_ls_weighting_scheme calc
_refine_ls_wR_factor_gt 0.0980
_refine_ls_wR_factor_ref 0.1063
_reflns_number_gt 32834
_reflns_number_total 43190
_reflns_threshold_expression >2sigma(I)
_cod_data_source_file c3sc52799a.txt
_cod_data_source_block sf1117
_cod_original_sg_symbol_Hall -P1
_cod_original_sg_symbol_H-M P-1
_cod_database_code 1513688

loop_
_symmetry_equiv_pos_as_xyz
'x, y, z'
'-x, -y, -z'

loop_
_atom_site_label
_atom_site_type_symbol
_atom_site_fract_x
_atom_site_fract_y
_atom_site_fract_z
_atom_site_U_iso_or_equiv
_atom_site_adp_type
_atom_site_occupancy
_atom_site_symmetry_multiplicity
_atom_site_calc_flag
_atom_site_refinement_flags
_atom_site_disorder_assembly
_atom_site_disorder_group
U1 U 0.742832(10) 0.337477(9) 0.533080(7) 0.01286(5) Uani 1 1 d . . .
U2 U 0.747283(10) 0.192267(9) 0.453284(7) 0.01486(5) Uani 1 1 d . . .
S1 S 0.64190(7) 0.29380(7) 0.49612(5) 0.0204(3) Uani 1 1 d . . .
S2 S 0.67867(7) 0.23117(7) 0.55569(5) 0.0235(3) Uani 1 1 d . . .
S3 S 0.82918(7) 0.27333(7) 0.44463(6) 0.0234(3) Uani 1 1 d . . .
S4 S 0.84204(7) 0.22879(7) 0.51965(6) 0.0234(3) Uani 1 1 d . . .
O1 O 0.71601(17) 0.39922(16) 0.46685(13) 0.0140(8) Uani 1 1 d . . .
O2 O 0.73695(17) 0.32479(16) 0.61975(13) 0.0171(8) Uani 1 1 d . . .
O3 O 0.80023(17) 0.39934(16) 0.54910(13) 0.0164(8) Uani 1 1 d . . .
O4 O 0.71833(17) 0.23743(16) 0.37814(13) 0.0183(8) Uani 1 1 d . . .
O5 O 0.80002(18) 0.11071(16) 0.48853(14) 0.0189(8) Uani 1 1 d . . .
O6 O 0.68720(18) 0.13304(17) 0.43594(14) 0.0202(8) Uani 1 1 d . . .
N1 N 0.6493(2) 0.42659(19) 0.57451(16) 0.0135(9) Uani 1 1 d . . .
N2 N 0.8257(2) 0.1330(2) 0.37476(17) 0.0179(10) Uani 1 1 d . . .
C1 C 0.5988(3) 0.4513(2) 0.5343(2) 0.0162(11) Uani 1 1 d . . .
H1A H 0.5599 0.4804 0.5546 0.019 Uiso 1 1 calc R . .
H1B H 0.5821 0.4169 0.5216 0.019 Uiso 1 1 calc R . .
C2 C 0.6224(3) 0.4837(2) 0.48340(19) 0.0148(11) Uani 1 1 d . . .
C3 C 0.6813(3) 0.4552(2) 0.44990(19) 0.0132(11) Uani 1 1 d . . .
C4 C 0.7037(2) 0.4849(2) 0.40177(19) 0.0132(11) Uani 1 1 d . . .
C5 C 0.6616(3) 0.5412(3) 0.3885(2) 0.0200(12) Uani 1 1 d . . .
H5 H 0.6741 0.5613 0.3555 0.024 Uiso 1 1 calc R . .
C6 C 0.6020(3) 0.5699(3) 0.4207(2) 0.0218(13) Uani 1 1 d . . .
C7 C 0.5838(3) 0.5405(2) 0.4690(2) 0.0164(12) Uani 1 1 d . . .
H7 H 0.5444 0.5596 0.4924 0.020 Uiso 1 1 calc R . .
C8 C 0.6098(3) 0.4013(2) 0.62160(19) 0.0158(11) Uani 1 1 d . . .
H8A H 0.5673 0.4328 0.6317 0.019 Uiso 1 1 calc R . .
H8B H 0.5973 0.3653 0.6073 0.019 Uiso 1 1 calc R . .
C9 C 0.6432(3) 0.3821(3) 0.6740(2) 0.0183(12) Uani 1 1 d . . .
C10 C 0.7050(3) 0.3396(2) 0.67199(19) 0.0172(12) Uani 1 1 d . . .
C11 C 0.7333(3) 0.3140(3) 0.7213(2) 0.0195(12) Uani 1 1 d . . .
C12 C 0.6967(3) 0.3392(3) 0.7706(2) 0.0300(15) Uani 1 1 d . . .
H12 H 0.7142 0.3242 0.8047 0.036 Uiso 1 1 calc R . .
C13 C 0.6364(3) 0.3847(3) 0.7739(2) 0.0289(15) Uani 1 1 d . . .
C14 C 0.6093(3) 0.4051(3) 0.7250(2) 0.0236(13) Uani 1 1 d . . .
H14 H 0.5674 0.4350 0.7260 0.028 Uiso 1 1 calc R . .
C15 C 0.6765(2) 0.4773(2) 0.5929(2) 0.0151(11) Uani 1 1 d . . .
H15A H 0.6401 0.5046 0.6171 0.018 Uiso 1 1 calc R . .
H15B H 0.6859 0.5013 0.5593 0.018 Uiso 1 1 calc R . .
C16 C 0.7394(3) 0.4620(2) 0.6236(2) 0.0175(12) Uani 1 1 d . . .
C17 C 0.8021(3) 0.4289(2) 0.59773(19) 0.0165(12) Uani 1 1 d . . .
C18 C 0.8628(3) 0.4271(2) 0.6202(2) 0.0174(12) Uani 1 1 d . . .
C19 C 0.8570(3) 0.4533(2) 0.6726(2) 0.0179(12) Uani 1 1 d . . .
H19 H 0.8973 0.4514 0.6894 0.022 Uiso 1 1 calc R . .
C20 C 0.7960(3) 0.4819(2) 0.7015(2) 0.0188(12) Uani 1 1 d . . .
C21 C 0.7371(3) 0.4871(2) 0.6757(2) 0.0176(12) Uani 1 1 d . . .
H21 H 0.6949 0.5082 0.6942 0.021 Uiso 1 1 calc R . .
C22 C 0.7716(3) 0.4592(2) 0.3673(2) 0.0173(12) Uani 1 1 d . . .
C23 C 0.8994(3) 0.4320(2) 0.3698(2) 0.0190(12) Uani 1 1 d . . .
H23 H 0.9364 0.4306 0.3941 0.023 Uiso 1 1 calc R . .
C24 C 0.8497(3) 0.4763(3) 0.2828(2) 0.0199(12) Uani 1 1 d . . .
H24 H 0.8541 0.5039 0.2502 0.024 Uiso 1 1 calc R . .
C25 C 0.8477(3) 0.3691(3) 0.3117(2) 0.0206(12) Uani 1 1 d . . .
H25 H 0.8511 0.3268 0.2980 0.025 Uiso 1 1 calc R . .
C26 C 0.8298(3) 0.4565(2) 0.40392(19) 0.0165(12) Uani 1 1 d . . .
H26A H 0.8255 0.4292 0.4363 0.020 Uiso 1 1 calc R . .
H26B H 0.8268 0.4980 0.4182 0.020 Uiso 1 1 calc R . .
C27 C 0.7777(3) 0.3946(2) 0.3442(2) 0.0170(12) Uani 1 1 d . . .
H27A H 0.7419 0.3965 0.3192 0.020 Uiso 1 1 calc R . .
H27B H 0.7710 0.3666 0.3755 0.020 Uiso 1 1 calc R . .
C28 C 0.9062(3) 0.4750(3) 0.3201(2) 0.0208(13) Uani 1 1 d . . .
H28A H 0.9028 0.5169 0.3336 0.025 Uiso 1 1 calc R . .
H28B H 0.9508 0.4602 0.2984 0.025 Uiso 1 1 calc R . .
C29 C 0.8554(3) 0.4118(3) 0.2619(2) 0.0234(13) Uani 1 1 d . . .
H29A H 0.8999 0.3962 0.2403 0.028 Uiso 1 1 calc R . .
H29B H 0.8198 0.4127 0.2369 0.028 Uiso 1 1 calc R . .
C30 C 0.7815(3) 0.5010(2) 0.3166(2) 0.0172(12) Uani 1 1 d . . .
H30A H 0.7448 0.5037 0.2924 0.021 Uiso 1 1 calc R . .
H30B H 0.7788 0.5429 0.3299 0.021 Uiso 1 1 calc R . .
C31 C 0.9044(3) 0.3678(2) 0.3487(2) 0.0197(12) Uani 1 1 d . . .
H31A H 0.9008 0.3399 0.3807 0.024 Uiso 1 1 calc R . .
H31B H 0.9488 0.3520 0.3270 0.024 Uiso 1 1 calc R . .
C32 C 0.5606(3) 0.6308(3) 0.4034(3) 0.0309(15) Uani 1 1 d . . .
H32A H 0.5444 0.6268 0.3672 0.046 Uiso 1 1 calc R . .
H32B H 0.5885 0.6605 0.4002 0.046 Uiso 1 1 calc R . .
H32C H 0.5220 0.6450 0.4313 0.046 Uiso 1 1 calc R . .
C33 C 0.7981(3) 0.2645(3) 0.7219(2) 0.0214(13) Uani 1 1 d . . .
C34 C 0.8714(3) 0.1639(3) 0.6790(2) 0.0286(14) Uani 1 1 d . . .
H34 H 0.8733 0.1314 0.6510 0.034 Uiso 1 1 calc R . .
C35 C 0.8750(3) 0.1858(3) 0.7791(2) 0.0335(16) Uani 1 1 d . . .
H35 H 0.8794 0.1675 0.8172 0.040 Uiso 1 1 calc R . .
C36 C 0.9257(3) 0.2439(3) 0.7049(2) 0.0264(14) Uani 1 1 d . . .
H36 H 0.9639 0.2635 0.6943 0.032 Uiso 1 1 calc R . .
C37 C 0.8024(3) 0.2121(3) 0.6800(2) 0.0290(14) Uani 1 1 d . . .
H37A H 0.7965 0.2297 0.6422 0.035 Uiso 1 1 calc R . .
H37B H 0.7654 0.1918 0.6907 0.035 Uiso 1 1 calc R . .
C38 C 0.8592(3) 0.2925(3) 0.7052(2) 0.0219(13) Uani 1 1 d . . .
H38A H 0.8552 0.3112 0.6677 0.026 Uiso 1 1 calc R . .
H38B H 0.8586 0.3253 0.7319 0.026 Uiso 1 1 calc R . .
C39 C 0.8769(3) 0.1350(3) 0.7371(3) 0.0382(17) Uani 1 1 d . . .
H39A H 0.9197 0.1028 0.7375 0.046 Uiso 1 1 calc R . .
H39B H 0.8389 0.1158 0.7472 0.046 Uiso 1 1 calc R . .
C40 C 0.9334(3) 0.2150(3) 0.7627(2) 0.0280(14) Uani 1 1 d . . .
H40A H 0.9768 0.1835 0.7622 0.034 Uiso 1 1 calc R . .
H40B H 0.9335 0.2468 0.7902 0.034 Uiso 1 1 calc R . .
C41 C 0.8089(3) 0.2343(3) 0.7795(2) 0.0338(16) Uani 1 1 d . . .
H41A H 0.8083 0.2664 0.8070 0.041 Uiso 1 1 calc R . .
H41B H 0.7711 0.2154 0.7915 0.041 Uiso 1 1 calc R . .
C42 C 0.9283(3) 0.1948(3) 0.6632(2) 0.0301(15) Uani 1 1 d . . .
H42A H 0.9722 0.1640 0.6622 0.036 Uiso 1 1 calc R . .
H42B H 0.9239 0.2132 0.6255 0.036 Uiso 1 1 calc R . .
C43 C 0.6020(3) 0.4111(4) 0.8299(2) 0.047(2) Uani 1 1 d . . .
H43A H 0.5608 0.4429 0.8240 0.070 Uiso 1 1 calc R . .
H43B H 0.6327 0.4292 0.8483 0.070 Uiso 1 1 calc R . .
H43C H 0.5901 0.3784 0.8533 0.070 Uiso 1 1 calc R . .
C44 C 0.9328(3) 0.3994(2) 0.5878(2) 0.0168(12) Uani 1 1 d . . .
C45 C 1.0122(3) 0.3063(3) 0.5395(2) 0.0228(13) Uani 1 1 d . . .
H45 H 1.0176 0.2623 0.5298 0.027 Uiso 1 1 calc R . .
C46 C 1.0602(3) 0.3784(3) 0.5898(2) 0.0222(13) Uani 1 1 d . . .
H46 H 1.0967 0.3819 0.6131 0.027 Uiso 1 1 calc R . .
C47 C 1.0092(3) 0.4107(3) 0.5007(2) 0.0209(13) Uani 1 1 d . . .
H47 H 1.0127 0.4348 0.4655 0.025 Uiso 1 1 calc R . .
C48 C 0.9433(3) 0.3309(2) 0.5731(2) 0.0170(12) Uani 1 1 d . . .
H48A H 0.9409 0.3067 0.6078 0.020 Uiso 1 1 calc R . .
H48B H 0.9069 0.3262 0.5510 0.020 Uiso 1 1 calc R . .
C49 C 0.9394(3) 0.4367(2) 0.5334(2) 0.0176(12) Uani 1 1 d . . .
H49A H 0.9032 0.4343 0.5101 0.021 Uiso 1 1 calc R . .
H49B H 0.9342 0.4803 0.5426 0.021 Uiso 1 1 calc R . .
C50 C 1.0687(3) 0.3114(3) 0.5752(2) 0.0242(13) Uani 1 1 d . . .
H50A H 1.0663 0.2870 0.6097 0.029 Uiso 1 1 calc R . .
H50B H 1.1134 0.2952 0.5541 0.029 Uiso 1 1 calc R . .
C51 C 1.0652(3) 0.4159(3) 0.5358(2) 0.0245(13) Uani 1 1 d . . .
H51A H 1.0604 0.4594 0.5451 0.029 Uiso 1 1 calc R . .
H51B H 1.1098 0.4001 0.5146 0.029 Uiso 1 1 calc R . .
C52 C 0.9909(3) 0.4038(3) 0.6224(2) 0.0204(12) Uani 1 1 d . . .
H52A H 0.9860 0.4472 0.6322 0.025 Uiso 1 1 calc R . .
H52B H 0.9878 0.3804 0.6576 0.025 Uiso 1 1 calc R . .
C53 C 1.0166(3) 0.3437(3) 0.4861(2) 0.0213(13) Uani 1 1 d . . .
H53A H 1.0607 0.3273 0.4642 0.026 Uiso 1 1 calc R . .
H53B H 0.9804 0.3405 0.4632 0.026 Uiso 1 1 calc R . .
C54 C 0.7928(3) 0.5080(3) 0.7590(2) 0.0293(15) Uani 1 1 d . . .
H54A H 0.7754 0.4817 0.7868 0.044 Uiso 1 1 calc R . .
H54B H 0.7627 0.5494 0.7609 0.044 Uiso 1 1 calc R . .
H54C H 0.8381 0.5098 0.7667 0.044 Uiso 1 1 calc R . .
C55 C 0.8456(3) 0.1735(3) 0.3294(2) 0.0213(13) Uani 1 1 d . . .
H55A H 0.8800 0.1471 0.3027 0.026 Uiso 1 1 calc R . .
H55B H 0.8682 0.2016 0.3463 0.026 Uiso 1 1 calc R . .
C56 C 0.7924(3) 0.2119(2) 0.2963(2) 0.0191(12) Uani 1 1 d . . .
C57 C 0.7302(3) 0.2460(2) 0.32217(19) 0.0162(12) Uani 1 1 d . . .
C58 C 0.6842(3) 0.2868(2) 0.2898(2) 0.0166(12) Uani 1 1 d . . .
C59 C 0.7061(3) 0.2909(3) 0.2330(2) 0.0246(13) Uani 1 1 d . . .
H59 H 0.6767 0.3185 0.2107 0.030 Uiso 1 1 calc R . .
C60 C 0.7670(3) 0.2580(3) 0.2072(2) 0.0271(14) Uani 1 1 d . . .
C61 C 0.8098(3) 0.2173(3) 0.2400(2) 0.0217(13) Uani 1 1 d . . .
H61 H 0.8515 0.1930 0.2233 0.026 Uiso 1 1 calc R . .
C62 C 0.8924(3) 0.1016(3) 0.3962(2) 0.0208(13) Uani 1 1 d . . .
H62A H 0.9251 0.0863 0.3635 0.025 Uiso 1 1 calc R . .
H62B H 0.9089 0.1331 0.4144 0.025 Uiso 1 1 calc R . .
C63 C 0.8943(3) 0.0492(3) 0.4362(2) 0.0200(12) Uani 1 1 d . . .
C64 C 0.8462(3) 0.0556(2) 0.4831(2) 0.0202(12) Uani 1 1 d . . .
C65 C 0.8467(3) 0.0077(2) 0.5219(2) 0.0206(12) Uani 1 1 d . . .
C66 C 0.9006(3) -0.0445(3) 0.5130(2) 0.0276(14) Uani 1 1 d . . .
H66 H 0.9033 -0.0774 0.5390 0.033 Uiso 1 1 calc R . .
C67 C 0.9504(3) -0.0507(3) 0.4682(2) 0.0262(14) Uani 1 1 d . . .
C68 C 0.9448(3) -0.0039(3) 0.4295(2) 0.0228(13) Uani 1 1 d . . .
H68 H 0.9766 -0.0084 0.3975 0.027 Uiso 1 1 calc R . .
C69 C 0.7944(3) 0.0858(2) 0.3528(2) 0.0208(12) Uani 1 1 d . . .
H69A H 0.7997 0.0513 0.3797 0.025 Uiso 1 1 calc R . .
H69B H 0.8213 0.0696 0.3175 0.025 Uiso 1 1 calc R . .
C70 C 0.7207(3) 0.1044(2) 0.3416(2) 0.0197(12) Uani 1 1 d . . .
C71 C 0.6685(3) 0.1203(2) 0.3857(2) 0.0197(12) Uani 1 1 d . . .
C72 C 0.6004(3) 0.1249(2) 0.3786(2) 0.0186(12) Uani 1 1 d . . .
C73 C 0.5868(3) 0.1180(3) 0.3240(2) 0.0249(13) Uani 1 1 d . . .
H73 H 0.5413 0.1209 0.3175 0.030 Uiso 1 1 calc R . .
C74 C 0.6354(3) 0.1072(3) 0.2785(2) 0.0289(14) Uani 1 1 d . . .
C75 C 0.7026(3) 0.0989(3) 0.2888(2) 0.0251(13) Uani 1 1 d . . .
H75 H 0.7369 0.0892 0.2585 0.030 Uiso 1 1 calc R . .
C76 C 0.6140(3) 0.3242(2) 0.31240(19) 0.017 Uani 1 1 d . . .
C77 C 0.4964(3) 0.3176(3) 0.3531(2) 0.027 Uani 1 1 d . . .
H77 H 0.4679 0.2887 0.3654 0.033 Uiso 1 1 calc R . .
C78 C 0.5065(3) 0.4037(3) 0.2881(2) 0.028 Uani 1 1 d . . .
H78 H 0.4852 0.4308 0.2579 0.034 Uiso 1 1 calc R . .
C79 C 0.5440(3) 0.4014(3) 0.3841(2) 0.028 Uani 1 1 d . . .
H79 H 0.5466 0.4271 0.4165 0.034 Uiso 1 1 calc R . .
C80 C 0.5686(3) 0.2807(3) 0.3308(2) 0.024 Uani 1 1 d . . .
H80A H 0.5889 0.2529 0.3604 0.028 Uiso 1 1 calc R . .
H80B H 0.5657 0.2552 0.2988 0.028 Uiso 1 1 calc R . .
C81 C 0.6161(3) 0.3643(3) 0.3621(2) 0.028 Uani 1 1 d . . .
H81A H 0.6445 0.3930 0.3507 0.033 Uiso 1 1 calc R . .
H81B H 0.6368 0.3380 0.3924 0.033 Uiso 1 1 calc R . .
C82 C 0.4657(3) 0.3581(3) 0.3067(2) 0.025 Uani 1 1 d . . .
H82A H 0.4189 0.3805 0.3198 0.030 Uiso 1 1 calc R . .
H82B H 0.4637 0.3323 0.2746 0.030 Uiso 1 1 calc R . .
C83 C 0.5134(3) 0.4422(3) 0.3378(3) 0.031 Uani 1 1 d . . .
H83A H 0.5424 0.4702 0.3255 0.037 Uiso 1 1 calc R . .
H83B H 0.4684 0.4676 0.3520 0.037 Uiso 1 1 calc R . .
C84 C 0.5788(3) 0.3664(3) 0.2666(2) 0.031 Uani 1 1 d . . .
H84A H 0.5761 0.3410 0.2345 0.037 Uiso 1 1 calc R . .
H84B H 0.6065 0.3952 0.2534 0.037 Uiso 1 1 calc R . .
C85 C 0.5018(3) 0.3566(3) 0.4022(2) 0.027 Uani 1 1 d . . .
H85A H 0.4560 0.3795 0.4174 0.033 Uiso 1 1 calc R . .
H85B H 0.5228 0.3297 0.4321 0.033 Uiso 1 1 calc R . .
C86 C 0.7865(3) 0.2657(3) 0.1460(2) 0.044 Uani 1 1 d . . .
H86A H 0.7659 0.2404 0.1243 0.066 Uiso 1 1 calc R . .
H86B H 0.8358 0.2529 0.1383 0.066 Uiso 1 1 calc R . .
H86C H 0.7705 0.3089 0.1356 0.066 Uiso 1 1 calc R . .
C87 C 0.7901(3) 0.0107(2) 0.5689(2) 0.021 Uani 1 1 d . . .
C88 C 0.7271(3) 0.0689(3) 0.6539(2) 0.031 Uani 1 1 d . . .
H88 H 0.7241 0.1044 0.6788 0.037 Uiso 1 1 calc R . .
C89 C 0.7443(3) -0.0445(3) 0.6503(2) 0.030 Uani 1 1 d . . .
H89 H 0.7532 -0.0834 0.6724 0.036 Uiso 1 1 calc R . .
C90 C 0.6644(3) 0.0236(3) 0.5905(2) 0.027 Uani 1 1 d . . .
H90 H 0.6207 0.0295 0.5737 0.032 Uiso 1 1 calc R . .
C91 C 0.7854(3) 0.0646(3) 0.6091(2) 0.028 Uani 1 1 d . . .
H91A H 0.8281 0.0582 0.6266 0.033 Uiso 1 1 calc R . .
H91B H 0.7789 0.1036 0.5878 0.033 Uiso 1 1 calc R . .
C92 C 0.7221(3) 0.0194(2) 0.5443(2) 0.019 Uani 1 1 d . . .
H92A H 0.7134 0.0574 0.5216 0.023 Uiso 1 1 calc R . .
H92B H 0.7243 -0.0155 0.5196 0.023 Uiso 1 1 calc R . .
C93 C 0.7401(3) 0.0093(3) 0.6884(2) 0.034 Uani 1 1 d . . .
H93A H 0.7829 0.0037 0.7056 0.041 Uiso 1 1 calc R . .
H93B H 0.7029 0.0117 0.7185 0.041 Uiso 1 1 calc R . .
C94 C 0.6774(3) -0.0360(3) 0.6252(2) 0.029 Uani 1 1 d . . .
H94A H 0.6402 -0.0335 0.6553 0.035 Uiso 1 1 calc R . .
H94B H 0.6791 -0.0714 0.6012 0.035 Uiso 1 1 calc R . .
C95 C 0.8015(3) -0.0478(3) 0.6045(2) 0.028 Uani 1 1 d . . .
H95A H 0.8050 -0.0835 0.5803 0.033 Uiso 1 1 calc R . .
H95B H 0.8446 -0.0537 0.6213 0.033 Uiso 1 1 calc R . .
C96 C 0.6609(3) 0.0775(3) 0.6279(2) 0.027 Uani 1 1 d . . .
H96A H 0.6232 0.0808 0.6577 0.032 Uiso 1 1 calc R . .
H96B H 0.6523 0.1160 0.6059 0.032 Uiso 1 1 calc R . .
C97 C 1.0082(3) -0.1076(3) 0.4632(3) 0.035 Uani 1 1 d . . .
H97A H 0.9932 -0.1411 0.4476 0.053 Uiso 1 1 calc R . .
H97B H 1.0229 -0.1194 0.5002 0.053 Uiso 1 1 calc R . .
H97C H 1.0459 -0.0992 0.4386 0.053 Uiso 1 1 calc R . .
C98 C 0.5441(3) 0.1334(3) 0.4268(2) 0.020 Uani 1 1 d . . .
C99 C 0.4849(3) 0.1979(3) 0.5111(2) 0.026 Uani 1 1 d . . .
H99 H 0.4847 0.2345 0.5337 0.031 Uiso 1 1 calc R . .
C100 C 0.4994(3) 0.0852(3) 0.5133(2) 0.031 Uani 1 1 d . . .
H100 H 0.5076 0.0481 0.5379 0.038 Uiso 1 1 calc R . .
C101 C 0.4175(3) 0.1509(3) 0.4532(2) 0.028 Uani 1 1 d . . .
H101 H 0.3732 0.1562 0.4375 0.034 Uiso 1 1 calc R . .
C102 C 0.5411(3) 0.1904(3) 0.4625(2) 0.023 Uani 1 1 d . . .
H10F H 0.5852 0.1860 0.4774 0.027 Uiso 1 1 calc R . .
H10G H 0.5327 0.2275 0.4387 0.027 Uiso 1 1 calc R . .
C103 C 0.4748(3) 0.1419(3) 0.4055(2) 0.026 Uani 1 1 d . . .
H10D H 0.4748 0.1055 0.3834 0.032 Uiso 1 1 calc R . .
H10E H 0.4664 0.1781 0.3805 0.032 Uiso 1 1 calc R . .
C104 C 0.4983(3) 0.1413(3) 0.5473(2) 0.031 Uani 1 1 d . . .
H10L H 0.4626 0.1460 0.5789 0.037 Uiso 1 1 calc R . .
H10M H 0.5423 0.1361 0.5626 0.037 Uiso 1 1 calc R . .
C105 C 0.4305(3) 0.0939(3) 0.4906(2) 0.032 Uani 1 1 d . . .
H10P H 0.4300 0.0573 0.4689 0.039 Uiso 1 1 calc R . .
H10Q H 0.3944 0.0988 0.5219 0.039 Uiso 1 1 calc R . .
C106 C 0.5558(3) 0.0766(3) 0.4653(2) 0.026 Uani 1 1 d . . .
H10J H 0.5568 0.0397 0.4436 0.031 Uiso 1 1 calc R . .
H10K H 0.6000 0.0706 0.4805 0.031 Uiso 1 1 calc R . .
C107 C 0.4164(3) 0.2074(3) 0.4874(2) 0.028 Uani 1 1 d . . .
H10N H 0.3796 0.2133 0.5181 0.034 Uiso 1 1 calc R . .
H10O H 0.4083 0.2445 0.4634 0.034 Uiso 1 1 calc R . .
C108 C 0.6154(3) 0.1038(4) 0.2210(2) 0.048 Uani 1 1 d . . .
H10A H 0.6555 0.0984 0.1939 0.073 Uiso 1 1 calc R . .
H10B H 0.5824 0.1418 0.2127 0.073 Uiso 1 1 calc R . .
H10C H 0.5954 0.0689 0.2186 0.073 Uiso 1 1 calc R . .
U3 U 0.761364(10) 0.677168(9) -0.043158(7) 0.01390(5) Uani 1 1 d . . .
U4 U 0.777138(11) 0.799266(9) 0.067648(8) 0.01848(5) Uani 1 1 d . . .
S5 S 0.65916(8) 0.77855(8) -0.03298(6) 0.0333(4) Uani 1 1 d . . .
S6 S 0.67641(7) 0.74692(7) 0.04607(5) 0.0240(3) Uani 1 1 d . . .
S7 S 0.83755(8) 0.76611(7) -0.03940(6) 0.0281(4) Uani 1 1 d . . .
S8 S 0.86594(8) 0.69803(7) 0.01756(6) 0.0279(3) Uani 1 1 d . . .
O7 O 0.78186(17) 0.70138(16) -0.12682(13) 0.0162(8) Uani 1 1 d . . .
O8 O 0.77330(17) 0.60571(16) 0.01651(13) 0.0160(8) Uani 1 1 d . . .
O9 O 0.70761(17) 0.62295(16) -0.08051(13) 0.0167(8) Uani 1 1 d . . .
O10 O 0.73852(18) 0.88423(17) 0.03107(14) 0.0208(9) Uani 1 1 d . . .
O11 O 0.78126(18) 0.74256(16) 0.13780(13) 0.0179(8) Uani 1 1 d . . .
O12 O 0.84706(18) 0.83484(16) 0.10470(14) 0.0207(9) Uani 1 1 d . . .
N3 N 0.8579(2) 0.5889(2) -0.08403(16) 0.0149(10) Uani 1 1 d . . .
N4 N 0.7007(2) 0.86524(19) 0.14486(16) 0.0163(10) Uani 1 1 d . . .
C109 C 0.9028(2) 0.6168(2) -0.12525(19) 0.0158(12) Uani 1 1 d . . .
H10H H 0.9134 0.6516 -0.1069 0.019 Uiso 1 1 calc R . .
H10I H 0.9460 0.5857 -0.1341 0.019 Uiso 1 1 calc R . .
C110 C 0.8743(3) 0.6396(2) -0.1790(2) 0.0160(12) Uani 1 1 d . . .
C111 C 0.8135(3) 0.6841(3) -0.1775(2) 0.0182(12) Uani 1 1 d . . .
C112 C 0.7853(3) 0.7089(2) -0.2270(2) 0.0155(12) Uani 1 1 d . . .
C113 C 0.8224(3) 0.6834(3) -0.2770(2) 0.0204(13) Uani 1 1 d . . .
H113 H 0.8053 0.6988 -0.3111 0.024 Uiso 1 1 calc R . .
C114 C 0.8818(3) 0.6377(3) -0.2799(2) 0.0189(12) Uani 1 1 d . . .
C115 C 0.9082(3) 0.6159(3) -0.2296(2) 0.0194(12) Uani 1 1 d . . .
H115 H 0.9493 0.5849 -0.2302 0.023 Uiso 1 1 calc R . .
C116 C 0.9019(3) 0.5574(3) -0.0417(2) 0.0195(12) Uani 1 1 d . . .
H11A H 0.9214 0.5882 -0.0256 0.023 Uiso 1 1 calc R . .
H11B H 0.9399 0.5268 -0.0614 0.023 Uiso 1 1 calc R . .
C117 C 0.8719(3) 0.5249(2) 0.0060(2) 0.0164(12) Uani 1 1 d . . .
C118 C 0.8099(3) 0.5514(2) 0.0366(2) 0.0159(11) Uani 1 1 d . . .
C119 C 0.7869(3) 0.5218(2) 0.08482(19) 0.0134(11) Uani 1 1 d . . .
C120 C 0.8284(3) 0.4656(2) 0.0981(2) 0.0180(12) Uani 1 1 d . . .
H120 H 0.8147 0.4454 0.1307 0.022 Uiso 1 1 calc R . .
C121 C 0.8882(3) 0.4367(2) 0.0676(2) 0.0187(12) Uani 1 1 d . . .
C122 C 0.9092(3) 0.4676(2) 0.0212(2) 0.0179(12) Uani 1 1 d . . .
H122 H 0.9501 0.4491 -0.0006 0.021 Uiso 1 1 calc R . .
C123 C 0.8324(3) 0.5434(2) -0.1136(2) 0.0189(12) Uani 1 1 d . . .
H12A H 0.8706 0.5071 -0.1219 0.023 Uiso 1 1 calc R . .
H12B H 0.8189 0.5616 -0.1498 0.023 Uiso 1 1 calc R . .
C124 C 0.7740(3) 0.5210(2) -0.08494(18) 0.0148(11) Uani 1 1 d . . .
C125 C 0.7104(3) 0.5615(2) -0.07601(19) 0.0147(11) Uani 1 1 d . . .
C126 C 0.6515(3) 0.5413(2) -0.06364(19) 0.0160(12) Uani 1 1 d . . .
C127 C 0.6613(3) 0.4781(3) -0.0542(2) 0.0200(12) Uani 1 1 d . . .
H127 H 0.6227 0.4624 -0.0449 0.024 Uiso 1 1 calc R . .
C128 C 0.7248(3) 0.4371(3) -0.0579(2) 0.0210(13) Uani 1 1 d . . .
C129 C 0.7807(3) 0.4596(3) -0.0753(2) 0.0210(13) Uani 1 1 d . . .
H129 H 0.8241 0.4320 -0.0807 0.025 Uiso 1 1 calc R . .
C130 C 0.7186(3) 0.7556(2) -0.2272(2) 0.0169(12) Uani 1 1 d . . .
C131 C 0.5919(3) 0.7715(3) -0.2061(2) 0.0264(14) Uani 1 1 d . . .
H131 H 0.5553 0.7510 -0.1924 0.032 Uiso 1 1 calc R . .
C132 C 0.6361(3) 0.8282(3) -0.2850(2) 0.0235(13) Uani 1 1 d . . .
H132 H 0.6292 0.8438 -0.3237 0.028 Uiso 1 1 calc R . .
C133 C 0.6447(3) 0.8573(3) -0.1885(2) 0.0224(13) Uani 1 1 d . . .
H133 H 0.6428 0.8922 -0.1632 0.027 Uiso 1 1 calc R . .
C134 C 0.6604(3) 0.7255(3) -0.2059(2) 0.0212(13) Uani 1 1 d . . .
H13K H 0.6617 0.6903 -0.2301 0.025 Uiso 1 1 calc R . .
H13L H 0.6668 0.7098 -0.1676 0.025 Uiso 1 1 calc R . .
C135 C 0.7143(3) 0.8118(2) -0.1897(2) 0.0191(12) Uani 1 1 d . . .
H13C H 0.7228 0.7975 -0.1513 0.023 Uiso 1 1 calc R . .
H13D H 0.7497 0.8327 -0.2040 0.023 Uiso 1 1 calc R . .
C136 C 0.5808(3) 0.7961(3) -0.2650(2) 0.0258(14) Uani 1 1 d . . .
H13I H 0.5824 0.7619 -0.2904 0.031 Uiso 1 1 calc R . .
H13J H 0.5360 0.8254 -0.2649 0.031 Uiso 1 1 calc R . .
C137 C 0.6324(3) 0.8817(3) -0.2474(2) 0.0239(13) Uani 1 1 d . . .
H13E H 0.5874 0.9108 -0.2468 0.029 Uiso 1 1 calc R . .
H13F H 0.6670 0.9036 -0.2614 0.029 Uiso 1 1 calc R . .
C138 C 0.7048(3) 0.7815(3) -0.2860(2) 0.0211(13) Uani 1 1 d . . .
H13A H 0.7409 0.8014 -0.3007 0.025 Uiso 1 1 calc R . .
H13B H 0.7057 0.7473 -0.3113 0.025 Uiso 1 1 calc R . .
C139 C 0.5892(3) 0.8251(3) -0.1679(2) 0.0241(14) Uani 1 1 d . . .
H13G H 0.5955 0.8099 -0.1294 0.029 Uiso 1 1 calc R . .
H13H H 0.5444 0.8547 -0.1673 0.029 Uiso 1 1 calc R . .
C140 C 0.9160(3) 0.6106(3) -0.3355(2) 0.0270(14) Uani 1 1 d . . .
H14I H 0.8828 0.6174 -0.3629 0.040 Uiso 1 1 calc R . .
H14J H 0.9352 0.5665 -0.3311 0.040 Uiso 1 1 calc R . .
H14K H 0.9522 0.6305 -0.3484 0.040 Uiso 1 1 calc R . .
C141 C 0.7195(2) 0.5483(2) 0.12019(19) 0.0143(11) Uani 1 1 d . . .
C142 C 0.6408(3) 0.6410(3) 0.1694(2) 0.0212(13) Uani 1 1 d . . .
H142 H 0.6354 0.6853 0.1779 0.025 Uiso 1 1 calc R . .
C143 C 0.6471(3) 0.5383(3) 0.2103(2) 0.0219(13) Uani 1 1 d . . .
H143 H 0.6457 0.5144 0.2458 0.026 Uiso 1 1 calc R . .
C144 C 0.5926(3) 0.5674(3) 0.1218(2) 0.0238(13) Uani 1 1 d . . .
H144 H 0.5552 0.5631 0.1000 0.029 Uiso 1 1 calc R . .
C145 C 0.7094(3) 0.6161(2) 0.1358(2) 0.0191(12) Uani 1 1 d . . .
H14E H 0.7460 0.6200 0.1581 0.023 Uiso 1 1 calc R . .
H14F H 0.7123 0.6407 0.1014 0.023 Uiso 1 1 calc R . .
C146 C 0.6614(3) 0.5422(3) 0.0871(2) 0.0206(13) Uani 1 1 d . . .
H14L H 0.6667 0.4986 0.0779 0.025 Uiso 1 1 calc R . .
H14M H 0.6629 0.5654 0.0517 0.025 Uiso 1 1 calc R . .
C147 C 0.6385(3) 0.6052(3) 0.2239(2) 0.0228(13) Uani 1 1 d . . .
H14A H 0.6751 0.6097 0.2459 0.027 Uiso 1 1 calc R . .
H14B H 0.5947 0.6212 0.2463 0.027 Uiso 1 1 calc R . .
C148 C 0.5902(3) 0.5308(3) 0.1764(2) 0.0269(14) Uani 1 1 d . . .
H14G H 0.5959 0.4869 0.1680 0.032 Uiso 1 1 calc R . .
H14H H 0.5458 0.5460 0.1983 0.032 Uiso 1 1 calc R . .
C149 C 0.7144(3) 0.5124(2) 0.1755(2) 0.0187(12) Uani 1 1 d . . .
H14C H 0.7188 0.4687 0.1671 0.022 Uiso 1 1 calc R . .
H14D H 0.7521 0.5148 0.1972 0.022 Uiso 1 1 calc R . .
C150 C 0.5843(3) 0.6349(3) 0.1349(2) 0.0245(14) Uani 1 1 d . . .
H15C H 0.5398 0.6516 0.1561 0.029 Uiso 1 1 calc R . .
H15D H 0.5863 0.6585 0.0998 0.029 Uiso 1 1 calc R . .
C151 C 0.9276(3) 0.3745(3) 0.0833(2) 0.0271(14) Uani 1 1 d . . .
H15G H 0.9410 0.3759 0.1210 0.041 Uiso 1 1 calc R . .
H15H H 0.9681 0.3617 0.0569 0.041 Uiso 1 1 calc R . .
H15I H 0.8997 0.3452 0.0824 0.041 Uiso 1 1 calc R . .
C152 C 0.5809(3) 0.5838(2) -0.0662(2) 0.0175(12) Uani 1 1 d . . .
C153 C 0.4958(3) 0.6795(3) -0.0287(2) 0.0244(13) Uani 1 1 d . . .
H153 H 0.4875 0.7135 -0.0011 0.029 Uiso 1 1 calc R . .
C154 C 0.5050(3) 0.6549(3) -0.1296(2) 0.0209(13) Uani 1 1 d . . .
H154 H 0.5029 0.6726 -0.1681 0.025 Uiso 1 1 calc R . .
C155 C 0.4551(3) 0.5922(3) -0.0588(2) 0.0250(14) Uani 1 1 d . . .
H155 H 0.4202 0.5683 -0.0510 0.030 Uiso 1 1 calc R . .
C156 C 0.5650(3) 0.6370(3) -0.0237(2) 0.0209(13) Uani 1 1 d . . .
H15E H 0.5668 0.6199 0.0145 0.025 Uiso 1 1 calc R . .
H15F H 0.5998 0.6606 -0.0301 0.025 Uiso 1 1 calc R . .
C157 C 0.5251(3) 0.5495(3) -0.0541(2) 0.0206(13) Uani 1 1 d . . .
H15N H 0.5328 0.5152 -0.0808 0.025 Uiso 1 1 calc R . .
H15O H 0.5270 0.5319 -0.0160 0.025 Uiso 1 1 calc R . .
C158 C 0.4925(3) 0.7066(3) -0.0879(2) 0.0230(13) Uani 1 1 d . . .
H15L H 0.4476 0.7348 -0.0910 0.028 Uiso 1 1 calc R . .
H15M H 0.5271 0.7303 -0.0957 0.028 Uiso 1 1 calc R . .
C159 C 0.4511(3) 0.6192(3) -0.1181(2) 0.0260(14) Uani 1 1 d . . .
H15J H 0.4588 0.5857 -0.1457 0.031 Uiso 1 1 calc R . .
H15K H 0.4058 0.6467 -0.1213 0.031 Uiso 1 1 calc R . .
C160 C 0.5753(3) 0.6111(2) -0.1255(2) 0.0181(12) Uani 1 1 d . . .
H16F H 0.6106 0.6337 -0.1346 0.022 Uiso 1 1 calc R . .
H16G H 0.5827 0.5775 -0.1529 0.022 Uiso 1 1 calc R . .
C161 C 0.4414(3) 0.6437(3) -0.0169(2) 0.0276(14) Uani 1 1 d . . .
H16D H 0.4425 0.6268 0.0214 0.033 Uiso 1 1 calc R . .
H16E H 0.3962 0.6714 -0.0201 0.033 Uiso 1 1 calc R . .
C162 C 0.7320(3) 0.3691(3) -0.0454(3) 0.0348(16) Uani 1 1 d . . .
H16A H 0.7312 0.3624 -0.0050 0.052 Uiso 1 1 calc R . .
H16B H 0.7749 0.3452 -0.0638 0.052 Uiso 1 1 calc R . .
H16C H 0.6945 0.3562 -0.0593 0.052 Uiso 1 1 calc R . .
C163 C 0.6430(3) 0.9096(3) 0.1206(2) 0.0223(13) Uani 1 1 d . . .
H16H H 0.6198 0.8858 0.0990 0.027 Uiso 1 1 calc R . .
H16I H 0.6102 0.9291 0.1519 0.027 Uiso 1 1 calc R . .
C164 C 0.6592(3) 0.9592(3) 0.0840(2) 0.0216(13) Uani 1 1 d . . .
C165 C 0.7051(3) 0.9447(2) 0.0360(2) 0.0197(12) Uani 1 1 d . . .
C166 C 0.7153(3) 0.9898(3) -0.0025(2) 0.0291(15) Uani 1 1 d . . .
C167 C 0.6826(4) 1.0493(3) 0.0123(3) 0.057(2) Uani 1 1 d . . .
H167 H 0.6910 1.0812 -0.0118 0.068 Uiso 1 1 calc R . .
C168 C 0.6380(4) 1.0659(3) 0.0600(3) 0.057(2) Uani 1 1 d . . .
C169 C 0.6264(3) 1.0195(3) 0.0952(2) 0.0349(16) Uani 1 1 d . . .
H169 H 0.5954 1.0293 0.1276 0.042 Uiso 1 1 calc R . .
C170 C 0.6668(3) 0.8250(2) 0.1829(2) 0.0184(12) Uani 1 1 d . . .
H17C H 0.6305 0.8519 0.2076 0.022 Uiso 1 1 calc R . .
H17D H 0.6451 0.8015 0.1596 0.022 Uiso 1 1 calc R . .
C171 C 0.7118(3) 0.7803(2) 0.2188(2) 0.0183(12) Uani 1 1 d . . .
C172 C 0.7704(3) 0.7390(2) 0.1944(2) 0.0165(12) Uani 1 1 d . . .
C173 C 0.8138(3) 0.6987(2) 0.2270(2) 0.0177(12) Uani 1 1 d . . .
C174 C 0.7922(3) 0.6975(3) 0.2839(2) 0.0244(13) Uani 1 1 d . . .
H174 H 0.8198 0.6691 0.3069 0.029 Uiso 1 1 calc R . .
C175 C 0.7332(3) 0.7350(3) 0.3087(2) 0.0293(15) Uani 1 1 d . . .
C176 C 0.6941(3) 0.7778(3) 0.2757(2) 0.0247(13) Uani 1 1 d . . .
H176 H 0.6547 0.8057 0.2922 0.030 Uiso 1 1 calc R . .
C177 C 0.7383(3) 0.8980(2) 0.17822(19) 0.0188(12) Uani 1 1 d . . .
H17A H 0.7638 0.8681 0.2039 0.023 Uiso 1 1 calc R . .
H17B H 0.7048 0.9293 0.2014 0.023 Uiso 1 1 calc R . .
C178 C 0.7874(3) 0.9297(2) 0.1454(2) 0.0177(12) Uani 1 1 d . . .
C179 C 0.8441(3) 0.8950(2) 0.1131(2) 0.0184(12) Uani 1 1 d . . .
C180 C 0.8957(3) 0.9213(2) 0.0890(2) 0.0192(12) Uani 1 1 d . . .
C181 C 0.8845(3) 0.9849(3) 0.0959(2) 0.0214(13) Uani 1 1 d . . .
H181 H 0.9180 1.0042 0.0795 0.026 Uiso 1 1 calc R . .
C182 C 0.8269(3) 1.0214(3) 0.1256(2) 0.0253(13) Uani 1 1 d . . .
C183 C 0.7794(3) 0.9918(3) 0.1511(2) 0.0218(13) Uani 1 1 d . . .
H183 H 0.7407 1.0151 0.1729 0.026 Uiso 1 1 calc R . .
C184 C 0.7602(3) 0.9791(3) -0.0587(2) 0.0253(14) Uani 1 1 d . . .
C185 C 0.8727(4) 0.9886(5) -0.1110(3) 0.077(3) Uani 1 1 d . . .
H185 H 0.9161 1.0001 -0.1074 0.092 Uiso 1 1 calc R . .
C186 C 0.7703(4) 1.0120(3) -0.1600(3) 0.048(2) Uani 1 1 d . . .
H186 H 0.7457 1.0398 -0.1882 0.058 Uiso 1 1 calc R . .
C187 C 0.8210(3) 0.9049(3) -0.1367(2) 0.0310(15) Uani 1 1 d . . .
H187 H 0.8311 0.8613 -0.1492 0.037 Uiso 1 1 calc R . .
C188 C 0.8280(4) 0.9938(4) -0.0530(3) 0.060(2) Uani 1 1 d . . .
H18C H 0.8528 0.9649 -0.0261 0.072 Uiso 1 1 calc R . .
H18D H 0.8199 1.0358 -0.0382 0.072 Uiso 1 1 calc R . .
C189 C 0.7769(4) 0.9126(3) -0.0806(2) 0.049(2) Uani 1 1 d . . .
H18A H 0.8008 0.8845 -0.0528 0.059 Uiso 1 1 calc R . .
H18B H 0.7343 0.9011 -0.0851 0.059 Uiso 1 1 calc R . .
C190 C 0.8329(4) 1.0289(4) -0.1528(3) 0.070(2) Uani 1 1 d U . .
H19A H 0.8221 1.0721 -0.1404 0.084 Uiso 1 1 calc R . .
H19B H 0.8607 1.0258 -0.1892 0.084 Uiso 1 1 calc R . .
C191 C 0.7850(3) 0.9462(3) -0.1796(2) 0.0363(16) Uani 1 1 d . . .
H19C H 0.7422 0.9354 -0.1850 0.044 Uiso 1 1 calc R . .
H19D H 0.8134 0.9412 -0.2157 0.044 Uiso 1 1 calc R . .
C192 C 0.7264(4) 1.0202(3) -0.1037(2) 0.0448(19) Uani 1 1 d . . .
H19E H 0.7170 1.0635 -0.0919 0.054 Uiso 1 1 calc R . .
H19F H 0.6827 1.0109 -0.1084 0.054 Uiso 1 1 calc R . .
C193 C 0.8857(4) 0.9215(4) -0.1288(3) 0.064(3) Uani 1 1 d . . .
H19G H 0.9158 0.9146 -0.1640 0.077 Uiso 1 1 calc R . .
H19H H 0.9089 0.8945 -0.0999 0.077 Uiso 1 1 calc R . .
C194 C 0.6059(5) 1.1331(4) 0.0736(3) 0.090(3) Uani 1 1 d U . .
H19I H 0.6202 1.1434 0.1089 0.134 Uiso 1 1 calc R . .
H19J H 0.5566 1.1404 0.0769 0.134 Uiso 1 1 calc R . .
H19K H 0.6202 1.1589 0.0437 0.134 Uiso 1 1 calc R . .
C195 C 0.8837(3) 0.6600(2) 0.2037(2) 0.0176(12) Uani 1 1 d . . .
C196 C 0.9486(3) 0.5791(2) 0.1332(2) 0.0188(12) Uani 1 1 d . . .
H196 H 0.9440 0.5525 0.1020 0.023 Uiso 1 1 calc R . .
C197 C 0.9900(3) 0.5806(3) 0.2268(2) 0.0202(12) Uani 1 1 d . . .
H197 H 1.0118 0.5547 0.2574 0.024 Uiso 1 1 calc R . .
C198 C 0.9990(3) 0.6640(2) 0.1583(2) 0.0189(12) Uani 1 1 d . . .
H198 H 1.0277 0.6921 0.1436 0.023 Uiso 1 1 calc R . .
C199 C 0.8780(3) 0.6170(2) 0.15622(19) 0.0162(12) Uani 1 1 d . . .
H19L H 0.8499 0.5889 0.1706 0.019 Uiso 1 1 calc R . .
H19M H 0.8555 0.6418 0.1258 0.019 Uiso 1 1 calc R . .
C200 C 0.9292(3) 0.7021(2) 0.1804(2) 0.0201(12) Uani 1 1 d . . .
H20A H 0.9080 0.7279 0.1500 0.024 Uiso 1 1 calc R . .
H20B H 0.9338 0.7296 0.2103 0.024 Uiso 1 1 calc R . .
C201 C 0.9825(3) 0.5388(2) 0.1794(2) 0.0178(12) Uani 1 1 d . . .
H20C H 1.0275 0.5139 0.1646 0.021 Uiso 1 1 calc R . .
H20D H 0.9547 0.5105 0.1939 0.021 Uiso 1 1 calc R . .
C202 C 1.0334(3) 0.6233(3) 0.2049(2) 0.0213(13) Uani 1 1 d . . .
H20G H 1.0786 0.5991 0.1900 0.026 Uiso 1 1 calc R . .
H20H H 1.0390 0.6494 0.2355 0.026 Uiso 1 1 calc R . .
C203 C 0.9198(3) 0.6196(2) 0.2499(2) 0.0191(12) Uani 1 1 d . . .
H20E H 0.9252 0.6462 0.2802 0.023 Uiso 1 1 calc R . .
H20F H 0.8918 0.5922 0.2657 0.023 Uiso 1 1 calc R . .
C204 C 0.9922(3) 0.6226(3) 0.1112(2) 0.0202(12) Uani 1 1 d . . .
H20L H 1.0375 0.5984 0.0963 0.024 Uiso 1 1 calc R . .
H20M H 0.9711 0.6480 0.0806 0.024 Uiso 1 1 calc R . .
C205 C 0.7137(3) 0.7304(3) 0.3707(2) 0.0437(19) Uani 1 1 d . . .
H20I H 0.7115 0.6883 0.3801 0.066 Uiso 1 1 calc R . .
H20J H 0.6694 0.7585 0.3807 0.066 Uiso 1 1 calc R . .
H20K H 0.7475 0.7415 0.3914 0.066 Uiso 1 1 calc R . .
C206 C 0.9624(3) 0.8827(2) 0.0601(2) 0.0174(12) Uani 1 1 d . . .
C207 C 1.0178(3) 0.8044(3) -0.0155(2) 0.0234(13) Uani 1 1 d . . .
H207 H 1.0086 0.7801 -0.0465 0.028 Uiso 1 1 calc R . .
C208 C 1.0668(3) 0.7986(3) 0.0761(2) 0.0263(14) Uani 1 1 d . . .
H208 H 1.0900 0.7701 0.1046 0.032 Uiso 1 1 calc R . .
C209 C 1.0768(3) 0.8825(3) 0.0091(2) 0.0255(14) Uani 1 1 d . . .
H209 H 1.1063 0.9098 -0.0057 0.031 Uiso 1 1 calc R . .
C210 C 0.9511(3) 0.8444(3) 0.0119(2) 0.0240(13) Uani 1 1 d . . .
H21C H 0.9280 0.8723 -0.0165 0.029 Uiso 1 1 calc R . .
H21D H 0.9213 0.8178 0.0261 0.029 Uiso 1 1 calc R . .
C211 C 1.0097(3) 0.9223(2) 0.0367(2) 0.0218(13) Uani 1 1 d . . .
H21I H 1.0190 0.9465 0.0672 0.026 Uiso 1 1 calc R . .
H21J H 0.9873 0.9514 0.0088 0.026 Uiso 1 1 calc R . .
C212 C 1.0529(3) 0.7609(3) 0.0286(2) 0.0306(15) Uani 1 1 d . . .
H21A H 1.0237 0.7340 0.0436 0.037 Uiso 1 1 calc R . .
H21B H 1.0959 0.7346 0.0115 0.037 Uiso 1 1 calc R . .
C213 C 1.1124(3) 0.8391(3) 0.0529(2) 0.0296(14) Uani 1 1 d . . .
H21N H 1.1557 0.8133 0.0356 0.036 Uiso 1 1 calc R . .
H21O H 1.1222 0.8631 0.0833 0.036 Uiso 1 1 calc R . .
C214 C 1.0004(3) 0.8381(3) 0.1034(2) 0.0241(13) Uani 1 1 d . . .
H21G H 1.0097 0.8622 0.1341 0.029 Uiso 1 1 calc R . .
H21H H 0.9716 0.8114 0.1195 0.029 Uiso 1 1 calc R . .
C215 C 1.0638(3) 0.8459(3) -0.0385(2) 0.0253(14) Uani 1 1 d . . .
H21E H 1.1071 0.8205 -0.0562 0.030 Uiso 1 1 calc R . .
H21F H 1.0416 0.8741 -0.0671 0.030 Uiso 1 1 calc R . .
C216 C 0.8162(3) 1.0899(3) 0.1298(3) 0.0371(16) Uani 1 1 d . . .
H21K H 0.7998 1.1094 0.0953 0.056 Uiso 1 1 calc R . .
H21L H 0.8590 1.0995 0.1354 0.056 Uiso 1 1 calc R . .
H21M H 0.7828 1.1054 0.1614 0.056 Uiso 1 1 calc R . .
C301 C 0.6503(4) 0.9404(4) 0.3310(3) 0.073(3) Uani 1 1 d DU . .
H30C H 0.6948 0.9120 0.3226 0.110 Uiso 1 1 calc R . .
H30D H 0.6319 0.9327 0.3689 0.110 Uiso 1 1 calc R . .
H30E H 0.6548 0.9827 0.3281 0.110 Uiso 1 1 calc R . .
O302 O 0.6054(3) 0.9312(2) 0.2918(2) 0.0646(15) Uani 1 1 d DU . .
C303 C 0.5389(4) 0.9635(4) 0.3071(3) 0.063(2) Uani 1 1 d DU . .
H30F H 0.5364 1.0079 0.3095 0.076 Uiso 1 1 calc R . .
H30G H 0.5231 0.9495 0.3442 0.076 Uiso 1 1 calc R . .
C304 C 0.4934(4) 0.9527(4) 0.2635(3) 0.065(2) Uani 1 1 d DU . .
H30H H 0.5016 0.9082 0.2568 0.078 Uiso 1 1 calc R . .
H30I H 0.4454 0.9685 0.2779 0.078 Uiso 1 1 calc R . .
O305 O 0.5066(3) 0.9821(3) 0.2137(2) 0.0651(15) Uani 1 1 d DU . .
C306 C 0.4643(4) 0.9744(5) 0.1719(4) 0.087(3) Uani 1 1 d DU . .
H30J H 0.4792 0.9916 0.1365 0.130 Uiso 1 1 calc R . .
H30K H 0.4174 0.9957 0.1836 0.130 Uiso 1 1 calc R . .
H30L H 0.4677 0.9306 0.1672 0.130 Uiso 1 1 calc R . .
C401 C 0.9683(5) 1.0409(5) 0.2231(4) 0.092(3) Uani 1 1 d DU . .
H40C H 0.9554 1.0855 0.2280 0.138 Uiso 1 1 calc R . .
H40D H 0.9660 1.0311 0.1842 0.138 Uiso 1 1 calc R . .
H40E H 1.0146 1.0245 0.2329 0.138 Uiso 1 1 calc R . .
O402 O 0.9250(3) 1.0152(3) 0.2570(3) 0.1014(19) Uani 1 1 d DU B .
C403 C 0.9212(5) 0.9566(4) 0.2447(4) 0.087(2) Uani 1 1 d DU . .
H40F H 0.9677 0.9312 0.2352 0.104 Uiso 1 1 calc R A 1
H40G H 0.8969 0.9589 0.2111 0.104 Uiso 1 1 calc R A 1
C404 C 0.8870(12) 0.9243(8) 0.2899(7) 0.087(2) Uani 0.531(6) 1 d PDU B 1
H40H H 0.9141 0.9169 0.3222 0.104 Uiso 0.531(6) 1 calc PR B 1
H40I H 0.8420 0.9509 0.3025 0.104 Uiso 0.531(6) 1 calc PR B 1
O405 O 0.8795(7) 0.8700(5) 0.2720(5) 0.089(2) Uani 0.531(6) 1 d PDU B 1
C406 C 0.8573(9) 0.8323(7) 0.3101(7) 0.087(4) Uani 0.531(6) 1 d PDU B 1
H40J H 0.8486 0.7976 0.2909 0.130 Uiso 0.531(6) 1 calc PR B 1
H40K H 0.8155 0.8550 0.3311 0.130 Uiso 0.531(6) 1 calc PR B 1
H40L H 0.8918 0.8169 0.3358 0.130 Uiso 0.531(6) 1 calc PR B 1
C414 C 0.8737(13) 0.9362(11) 0.2744(6) 0.086(2) Uani 0.469(6) 1 d PDU B 2
H41C H 0.8721 0.8957 0.2603 0.103 Uiso 0.469(6) 1 calc PR B 2
H41D H 0.8290 0.9651 0.2719 0.103 Uiso 0.469(6) 1 calc PR B 2
O415 O 0.8893(7) 0.9311(6) 0.3287(5) 0.084(2) Uani 0.469(6) 1 d PDU B 2
C416 C 0.8426(10) 0.9095(9) 0.3666(7) 0.085(5) Uani 0.469(6) 1 d PDU B 2
H41E H 0.8652 0.8906 0.3989 0.128 Uiso 0.469(6) 1 calc PR B 2
H41F H 0.8258 0.8790 0.3480 0.128 Uiso 0.469(6) 1 calc PR B 2
H41G H 0.8047 0.9439 0.3790 0.128 Uiso 0.469(6) 1 calc PR B 2
C501 C 0.9738(4) 0.7892(4) 0.6078(3) 0.076(3) Uani 1 1 d DU . .
H50C H 1.0076 0.7930 0.5770 0.113 Uiso 1 1 calc R . .
H50D H 0.9289 0.7988 0.5944 0.113 Uiso 1 1 calc R . .
H50E H 0.9845 0.7471 0.6223 0.113 Uiso 1 1 calc R . .
O502 O 0.9744(3) 0.8293(3) 0.6497(2) 0.0955(18) Uani 1 1 d DU . .
C503 C 0.9243(4) 0.8336(5) 0.6939(3) 0.090(2) Uani 1 1 d DU . .
H50F H 0.8831 0.8279 0.6790 0.109 Uiso 1 1 calc R . .
H50G H 0.9134 0.8758 0.7091 0.109 Uiso 1 1 calc R . .
C504 C 0.9407(4) 0.7887(4) 0.7415(3) 0.0770(19) Uani 1 1 d DU . .
H50H H 0.8996 0.7909 0.7675 0.092 Uiso 1 1 calc R . .
H50I H 0.9569 0.7464 0.7268 0.092 Uiso 1 1 calc R . .
O505 O 0.9910(3) 0.8037(3) 0.7696(2) 0.0641(14) Uani 1 1 d DU . .
C506 C 1.0070(5) 0.7667(5) 0.8163(4) 0.103(3) Uani 1 1 d DU . .
H50J H 1.0434 0.7781 0.8332 0.155 Uiso 1 1 calc R . .
H50K H 1.0217 0.7236 0.8048 0.155 Uiso 1 1 calc R . .
H50L H 0.9670 0.7724 0.8434 0.155 Uiso 1 1 calc R . .
C601 C 0.7513(6) 0.6148(5) 0.5923(5) 0.150(5) Uani 1 1 d DU . .
H60A H 0.7395 0.6055 0.6314 0.225 Uiso 1 1 calc R . .
H60B H 0.7867 0.5806 0.5757 0.225 Uiso 1 1 calc R . .
H60C H 0.7112 0.6209 0.5720 0.225 Uiso 1 1 calc R . .
O602 O 0.7748(4) 0.6688(4) 0.5891(3) 0.115(2) Uani 1 1 d DU . .
C603 C 0.7540(5) 0.6998(4) 0.5437(4) 0.081(2) Uani 1 1 d DU . .
H60D H 0.7041 0.7090 0.5453 0.097 Uiso 1 1 calc R . .
H60E H 0.7734 0.6749 0.5100 0.097 Uiso 1 1 calc R . .
C604 C 0.7766(5) 0.7590(4) 0.5408(3) 0.077(2) Uani 1 1 d DU . .
H60F H 0.7517 0.7875 0.5708 0.093 Uiso 1 1 calc R . .
H60G H 0.8256 0.7509 0.5443 0.093 Uiso 1 1 calc R . .
O605 O 0.7612(3) 0.7841(3) 0.4869(2) 0.0824(18) Uani 1 1 d DU . .
C606 C 0.7788(6) 0.8417(4) 0.4770(5) 0.119(4) Uani 1 1 d DU . .
H60H H 0.7658 0.8577 0.4404 0.178 Uiso 1 1 calc R . .
H60I H 0.8276 0.8355 0.4776 0.178 Uiso 1 1 calc R . .
H60J H 0.7549 0.8710 0.5060 0.178 Uiso 1 1 calc R . .
C701 C 0.3368(12) 0.7856(9) 0.0981(8) 0.142(8) Uani 0.50 1 d PDU . .
H70A H 0.3408 0.7478 0.0775 0.213 Uiso 0.50 1 calc PR . .
H70B H 0.3611 0.8120 0.0760 0.213 Uiso 0.50 1 calc PR . .
H70C H 0.2890 0.8072 0.1053 0.213 Uiso 0.50 1 calc PR . .
O702 O 0.3657(8) 0.7709(6) 0.1505(6) 0.124(5) Uani 0.50 1 d PDU . .
C703 C 0.3743(11) 0.8134(9) 0.1922(7) 0.132(5) Uani 0.50 1 d PDU . .
H70D H 0.3299 0.8425 0.2016 0.159 Uiso 0.50 1 calc PR . .
H70E H 0.4052 0.8374 0.1745 0.159 Uiso 0.50 1 calc PR . .
C704 C 0.4013(10) 0.7871(9) 0.2466(8) 0.119(5) Uani 0.50 1 d PDU . .
H70F H 0.3667 0.8038 0.2776 0.143 Uiso 0.50 1 calc PR . .
H70G H 0.4070 0.7421 0.2461 0.143 Uiso 0.50 1 calc PR . .
O705 O 0.4556(8) 0.7973(7) 0.2566(6) 0.134(5) Uani 0.50 1 d PDU . .
C706 C 0.4905(11) 0.7603(10) 0.2982(9) 0.151(9) Uani 0.50 1 d PDU . .
H70H H 0.5378 0.7625 0.2943 0.227 Uiso 0.50 1 calc PR . .
H70I H 0.4884 0.7177 0.2938 0.227 Uiso 0.50 1 calc PR . .
H70J H 0.4693 0.7751 0.3352 0.227 Uiso 0.50 1 calc PR . .
C801 C 0.4900(9) 0.8075(6) 0.0951(6) 0.064(4) Uani 0.50 1 d PDU . .
H80C H 0.5281 0.7755 0.1067 0.096 Uiso 0.50 1 calc PR . .
H80D H 0.4712 0.7922 0.0643 0.096 Uiso 0.50 1 calc PR . .
H80E H 0.4551 0.8183 0.1266 0.096 Uiso 0.50 1 calc PR . .
O802 O 0.5120(6) 0.8587(6) 0.0778(5) 0.084(3) Uani 0.50 1 d PDU . .
C803 C 0.4909(9) 0.8819(7) 0.0280(6) 0.086(4) Uani 0.50 1 d PDU . .
H80F H 0.4423 0.8832 0.0286 0.103 Uiso 0.50 1 calc PR . .
H80G H 0.5154 0.8529 -0.0017 0.103 Uiso 0.50 1 calc PR . .
C804 C 0.5001(9) 0.9452(7) 0.0120(7) 0.090(4) Uani 0.50 1 d PDU . .
H80H H 0.5464 0.9474 0.0181 0.108 Uiso 0.50 1 calc PR . .
H80I H 0.4941 0.9529 -0.0280 0.108 Uiso 0.50 1 calc PR . .
O805 O 0.4534(7) 0.9889(6) 0.0439(5) 0.096(4) Uani 0.50 1 d PDU . .
C806 C 0.4503(10) 1.0497(7) 0.0285(8) 0.097(6) Uani 0.50 1 d PDU . .
H80J H 0.4046 1.0751 0.0388 0.146 Uiso 0.50 1 calc PR . .
H80K H 0.4614 1.0520 -0.0119 0.146 Uiso 0.50 1 calc PR . .
H80L H 0.4827 1.0648 0.0478 0.146 Uiso 0.50 1 calc PR . .

loop_
_atom_site_aniso_label
_atom_site_aniso_U_11
_atom_site_aniso_U_22
_atom_site_aniso_U_33
_atom_site_aniso_U_23
_atom_site_aniso_U_13
_atom_site_aniso_U_12
U1 0.01314(10) 0.01343(11) 0.01175(9) -0.00111(7) -0.00266(7) -0.00212(8)
U2 0.01653(11) 0.01318(11) 0.01399(9) -0.00113(8) -0.00108(8) -0.00210(9)
S1 0.0195(8) 0.0204(8) 0.0218(7) -0.0039(6) -0.0012(6) -0.0059(6)
S2 0.0271(8) 0.0234(8) 0.0183(6) 0.0005(6) 0.0017(6) -0.0047(7)
S3 0.0231(8) 0.0205(8) 0.0254(7) -0.0020(6) 0.0034(6) -0.0054(7)
S4 0.0213(8) 0.0203(8) 0.0270(7) 0.0014(6) -0.0060(6) -0.0009(7)
O1 0.0129(19) 0.014(2) 0.0148(17) -0.0016(15) -0.0022(14) -0.0021(16)
O2 0.017(2) 0.015(2) 0.0177(18) -0.0012(15) -0.0041(15) -0.0003(17)
O3 0.0147(19) 0.021(2) 0.0139(17) -0.0030(15) -0.0026(14) -0.0039(17)
O4 0.018(2) 0.020(2) 0.0144(17) -0.0036(15) -0.0013(15) 0.0011(17)
O5 0.020(2) 0.013(2) 0.0217(18) 0.0027(16) -0.0028(15) -0.0006(17)
O6 0.019(2) 0.024(2) 0.0177(18) -0.0010(16) -0.0043(15) -0.0055(18)
N1 0.013(2) 0.016(2) 0.0119(19) 0.0018(17) -0.0029(17) -0.004(2)
N2 0.017(2) 0.018(3) 0.019(2) 0.0021(19) -0.0022(18) -0.004(2)
C1 0.012(3) 0.014(3) 0.021(3) -0.007(2) -0.004(2) 0.002(2)
C2 0.015(3) 0.021(3) 0.012(2) -0.004(2) -0.006(2) -0.008(2)
C3 0.014(3) 0.012(3) 0.015(2) 0.003(2) -0.009(2) -0.003(2)
C4 0.013(3) 0.012(3) 0.015(2) -0.002(2) -0.006(2) -0.002(2)
C5 0.019(3) 0.024(3) 0.019(3) 0.004(2) -0.002(2) -0.009(3)
C6 0.016(3) 0.020(3) 0.031(3) -0.001(2) -0.009(2) -0.004(3)
C7 0.011(3) 0.018(3) 0.019(3) -0.008(2) -0.005(2) 0.000(2)
C8 0.013(3) 0.017(3) 0.017(2) -0.004(2) 0.001(2) -0.004(2)
C9 0.018(3) 0.025(3) 0.015(2) 0.000(2) -0.002(2) -0.011(3)
C10 0.022(3) 0.024(3) 0.010(2) 0.000(2) -0.002(2) -0.015(3)
C11 0.020(3) 0.027(3) 0.016(2) 0.000(2) -0.002(2) -0.013(3)
C12 0.029(4) 0.052(4) 0.012(3) 0.004(3) -0.006(2) -0.016(3)
C13 0.023(3) 0.048(4) 0.016(3) -0.006(3) 0.001(2) -0.010(3)
C14 0.015(3) 0.037(4) 0.018(3) -0.005(2) 0.002(2) -0.006(3)
C15 0.012(3) 0.017(3) 0.017(2) -0.007(2) -0.002(2) -0.004(2)
C16 0.018(3) 0.020(3) 0.017(3) -0.003(2) -0.001(2) -0.009(3)
C17 0.025(3) 0.015(3) 0.013(2) -0.001(2) -0.006(2) -0.009(3)
C18 0.015(3) 0.020(3) 0.017(2) 0.007(2) -0.003(2) -0.004(2)
C19 0.016(3) 0.022(3) 0.017(3) 0.000(2) -0.010(2) -0.004(3)
C20 0.022(3) 0.019(3) 0.017(3) -0.003(2) -0.003(2) -0.007(3)
C21 0.019(3) 0.020(3) 0.015(2) -0.003(2) -0.001(2) -0.005(3)
C22 0.017(3) 0.020(3) 0.016(2) 0.000(2) 0.000(2) -0.007(2)
C23 0.015(3) 0.024(3) 0.018(3) 0.007(2) -0.005(2) -0.004(3)
C24 0.020(3) 0.025(3) 0.014(2) 0.005(2) 0.001(2) -0.006(3)
C25 0.022(3) 0.019(3) 0.018(3) -0.005(2) 0.005(2) -0.003(3)
C26 0.019(3) 0.016(3) 0.014(2) 0.002(2) -0.004(2) -0.004(2)
C27 0.018(3) 0.018(3) 0.015(2) -0.003(2) -0.004(2) -0.003(2)
C28 0.018(3) 0.024(3) 0.020(3) 0.004(2) -0.002(2) -0.006(3)
C29 0.022(3) 0.030(4) 0.016(3) -0.004(2) 0.002(2) -0.003(3)
C30 0.014(3) 0.021(3) 0.016(2) 0.005(2) -0.004(2) -0.002(2)
C31 0.016(3) 0.020(3) 0.019(3) 0.003(2) 0.005(2) 0.001(2)
C32 0.021(3) 0.016(3) 0.050(4) 0.004(3) -0.004(3) 0.007(3)
C33 0.026(3) 0.023(3) 0.018(3) 0.007(2) -0.007(2) -0.011(3)
C34 0.036(4) 0.018(3) 0.034(3) 0.000(3) -0.018(3) -0.006(3)
C35 0.038(4) 0.041(4) 0.026(3) 0.019(3) -0.019(3) -0.014(3)
C36 0.028(3) 0.026(4) 0.027(3) 0.005(3) -0.008(3) -0.007(3)
C37 0.030(4) 0.027(4) 0.034(3) 0.000(3) -0.016(3) -0.010(3)
C38 0.020(3) 0.027(3) 0.021(3) 0.005(2) -0.004(2) -0.010(3)
C39 0.040(4) 0.027(4) 0.054(4) 0.019(3) -0.027(3) -0.013(3)
C40 0.026(3) 0.032(4) 0.028(3) 0.004(3) -0.013(3) -0.008(3)
C41 0.033(4) 0.048(4) 0.024(3) 0.016(3) -0.010(3) -0.015(3)
C42 0.029(4) 0.026(4) 0.033(3) 0.002(3) -0.016(3) 0.001(3)
C43 0.031(4) 0.088(6) 0.017(3) -0.013(3) 0.002(3) -0.008(4)
C44 0.012(3) 0.019(3) 0.019(3) 0.001(2) -0.005(2) -0.003(2)
C45 0.019(3) 0.020(3) 0.024(3) -0.003(2) 0.003(2) 0.003(3)
C46 0.013(3) 0.030(4) 0.023(3) 0.003(2) -0.007(2) -0.003(3)
C47 0.015(3) 0.027(3) 0.020(3) 0.008(2) -0.003(2) -0.003(3)
C48 0.014(3) 0.015(3) 0.020(3) -0.002(2) -0.001(2) -0.001(2)
C49 0.014(3) 0.020(3) 0.019(3) 0.002(2) -0.005(2) -0.004(2)
C50 0.023(3) 0.028(4) 0.021(3) 0.008(2) -0.004(2) -0.003(3)
C51 0.018(3) 0.028(4) 0.027(3) 0.005(3) -0.001(2) -0.006(3)
C52 0.014(3) 0.030(3) 0.019(3) 0.002(2) -0.008(2) -0.006(3)
C53 0.014(3) 0.028(3) 0.021(3) 0.001(2) -0.004(2) -0.004(3)
C54 0.027(3) 0.043(4) 0.020(3) -0.008(3) -0.006(2) -0.011(3)
C55 0.019(3) 0.027(3) 0.016(3) 0.004(2) -0.001(2) -0.003(3)
C56 0.018(3) 0.018(3) 0.020(3) -0.001(2) 0.000(2) -0.003(3)
C57 0.018(3) 0.017(3) 0.013(2) 0.000(2) -0.002(2) -0.005(2)
C58 0.017(3) 0.015(3) 0.017(2) -0.001(2) -0.005(2) -0.003(2)
C59 0.027(3) 0.026(3) 0.016(3) 0.002(2) -0.001(2) 0.003(3)
C60 0.033(4) 0.027(4) 0.015(3) 0.001(2) 0.000(2) 0.005(3)
C61 0.019(3) 0.023(3) 0.018(3) -0.003(2) 0.003(2) 0.002(3)
C62 0.017(3) 0.022(3) 0.021(3) 0.005(2) -0.005(2) 0.000(3)
C63 0.022(3) 0.018(3) 0.019(3) 0.002(2) -0.005(2) -0.004(3)
C64 0.022(3) 0.016(3) 0.024(3) 0.002(2) -0.009(2) -0.005(3)
C65 0.024(3) 0.014(3) 0.023(3) 0.001(2) -0.008(2) -0.001(3)
C66 0.025(3) 0.020(3) 0.036(3) 0.004(3) -0.004(3) -0.002(3)
C67 0.023(3) 0.018(3) 0.035(3) -0.004(3) -0.001(3) 0.001(3)
C68 0.018(3) 0.025(3) 0.021(3) -0.004(2) 0.002(2) 0.001(3)
C69 0.020(3) 0.019(3) 0.021(3) -0.007(2) -0.001(2) 0.000(3)
C70 0.014(3) 0.015(3) 0.028(3) -0.003(2) -0.001(2) 0.001(2)
C71 0.025(3) 0.016(3) 0.021(3) -0.004(2) -0.006(2) -0.008(3)
C72 0.016(3) 0.014(3) 0.024(3) -0.004(2) -0.006(2) 0.002(2)
C73 0.019(3) 0.024(3) 0.030(3) -0.008(3) -0.008(2) 0.000(3)
C74 0.027(4) 0.035(4) 0.022(3) -0.009(3) -0.004(2) -0.001(3)
C75 0.026(3) 0.026(4) 0.020(3) -0.008(2) 0.002(2) -0.001(3)
C76 0.020 0.017 0.012 -0.001 0.000 -0.003
C77 0.033 0.027 0.026 0.001 -0.006 -0.014
C78 0.035 0.022 0.023 0.003 -0.001 -0.002
C79 0.030 0.038 0.019 -0.013 -0.001 -0.010
C80 0.025 0.021 0.024 0.002 -0.002 -0.002
C81 0.018 0.035 0.026 -0.004 -0.001 0.000
C82 0.026 0.028 0.025 0.000 -0.009 -0.012
C83 0.030 0.012 0.050 -0.003 0.002 -0.005
C84 0.027 0.038 0.027 0.011 -0.010 -0.006
C85 0.030 0.024 0.027 -0.002 -0.007 -0.003
C86 0.043 0.050 0.023 0.009 0.009 0.013
C87 0.028 0.012 0.023 0.004 -0.006 -0.003
C88 0.052 0.026 0.019 -0.001 -0.001 -0.016
C89 0.034 0.024 0.031 0.018 -0.007 -0.006
C90 0.031 0.026 0.025 0.009 -0.006 -0.009
C91 0.038 0.030 0.022 0.004 -0.005 -0.022
C92 0.020 0.015 0.023 0.002 -0.007 -0.005
C93 0.041 0.048 0.016 0.009 -0.006 -0.018
C94 0.034 0.024 0.031 0.011 -0.003 -0.010
C95 0.029 0.020 0.033 0.013 -0.009 -0.004
C96 0.036 0.017 0.022 0.006 0.005 -0.003
C97 0.039 0.019 0.040 -0.001 -0.008 0.009
C98 0.019 0.017 0.024 0.000 -0.001 -0.002
C99 0.022 0.027 0.025 -0.003 0.007 -0.003
C100 0.034 0.027 0.033 0.015 -0.004 -0.009
C101 0.017 0.040 0.029 0.004 -0.003 -0.007
C102 0.023 0.023 0.022 0.001 -0.001 -0.005
C103 0.024 0.031 0.026 0.003 -0.007 -0.010
C104 0.025 0.039 0.027 -0.003 -0.001 -0.003
C105 0.029 0.031 0.038 0.003 -0.003 -0.009
C106 0.025 0.021 0.027 0.001 -0.005 0.001
C107 0.019 0.036 0.025 0.005 -0.001 0.000
C108 0.037 0.072 0.030 -0.028 -0.009 0.004
U3 0.01488(10) 0.01499(11) 0.01207(9) 0.00042(8) -0.00257(7) -0.00371(9)
U4 0.02479(12) 0.01532(11) 0.01300(9) 0.00064(8) 0.00182(8) -0.00225(9)
S5 0.0318(9) 0.0316(10) 0.0258(7) 0.0068(7) 0.0023(7) 0.0091(8)
S6 0.0237(8) 0.0265(9) 0.0183(6) -0.0029(6) -0.0030(6) 0.0008(7)
S7 0.0330(9) 0.0319(9) 0.0209(7) 0.0001(6) -0.0007(6) -0.0117(8)
S8 0.0241(8) 0.0334(9) 0.0262(7) -0.0078(7) -0.0012(6) -0.0069(7)
O7 0.019(2) 0.017(2) 0.0129(16) 0.0007(15) -0.0017(14) -0.0050(17)
O8 0.016(2) 0.017(2) 0.0147(17) 0.0005(15) -0.0021(14) -0.0024(17)
O9 0.015(2) 0.017(2) 0.0182(17) 0.0025(15) -0.0026(15) -0.0040(17)
O10 0.026(2) 0.020(2) 0.0163(18) 0.0021(16) -0.0014(16) -0.0046(18)
O11 0.024(2) 0.017(2) 0.0113(16) 0.0002(15) 0.0010(15) -0.0045(17)
O12 0.020(2) 0.015(2) 0.0250(19) 0.0034(16) 0.0011(16) -0.0016(17)
N3 0.010(2) 0.019(3) 0.014(2) 0.0037(18) -0.0028(17) 0.000(2)
N4 0.019(2) 0.013(2) 0.016(2) -0.0002(18) -0.0003(18) -0.002(2)
C109 0.013(3) 0.019(3) 0.017(2) 0.003(2) 0.000(2) -0.006(2)
C110 0.015(3) 0.017(3) 0.018(2) 0.002(2) 0.001(2) -0.008(2)
C111 0.015(3) 0.024(3) 0.019(3) -0.002(2) 0.000(2) -0.011(3)
C112 0.017(3) 0.018(3) 0.016(2) 0.004(2) -0.006(2) -0.010(2)
C113 0.022(3) 0.023(3) 0.018(3) 0.005(2) -0.004(2) -0.010(3)
C114 0.017(3) 0.022(3) 0.019(3) -0.001(2) 0.000(2) -0.010(3)
C115 0.018(3) 0.021(3) 0.021(3) 0.003(2) -0.004(2) -0.008(3)
C116 0.018(3) 0.020(3) 0.020(3) 0.002(2) -0.005(2) -0.003(3)
C117 0.018(3) 0.018(3) 0.016(2) 0.000(2) -0.005(2) -0.008(2)
C118 0.018(3) 0.017(3) 0.016(2) -0.003(2) -0.006(2) -0.008(2)
C119 0.017(3) 0.015(3) 0.011(2) -0.003(2) -0.004(2) -0.007(2)
C120 0.021(3) 0.020(3) 0.015(2) 0.005(2) -0.006(2) -0.009(3)
C121 0.021(3) 0.018(3) 0.019(3) 0.002(2) -0.006(2) -0.006(3)
C122 0.017(3) 0.020(3) 0.018(3) -0.007(2) -0.004(2) -0.005(3)
C123 0.024(3) 0.017(3) 0.017(3) -0.001(2) -0.001(2) -0.008(3)
C124 0.017(3) 0.021(3) 0.008(2) 0.001(2) -0.003(2) -0.007(2)
C125 0.025(3) 0.012(3) 0.009(2) 0.000(2) -0.006(2) -0.007(2)
C126 0.018(3) 0.022(3) 0.010(2) 0.002(2) -0.002(2) -0.009(3)
C127 0.023(3) 0.023(3) 0.017(3) 0.005(2) -0.004(2) -0.012(3)
C128 0.025(3) 0.018(3) 0.022(3) 0.003(2) -0.008(2) -0.007(3)
C129 0.020(3) 0.022(3) 0.021(3) 0.000(2) -0.005(2) -0.003(3)
C130 0.017(3) 0.019(3) 0.016(2) 0.004(2) -0.002(2) -0.007(2)
C131 0.021(3) 0.034(4) 0.027(3) 0.015(3) -0.008(2) -0.013(3)
C132 0.024(3) 0.028(4) 0.019(3) 0.010(2) -0.004(2) -0.007(3)
C133 0.020(3) 0.020(3) 0.027(3) 0.002(2) -0.003(2) -0.004(3)
C134 0.021(3) 0.027(3) 0.019(3) 0.008(2) -0.003(2) -0.013(3)
C135 0.017(3) 0.022(3) 0.021(3) 0.005(2) -0.004(2) -0.011(3)
C136 0.020(3) 0.032(4) 0.027(3) 0.009(3) -0.010(2) -0.007(3)
C137 0.019(3) 0.018(3) 0.030(3) 0.010(3) 0.000(2) 0.002(3)
C138 0.027(3) 0.020(3) 0.017(3) 0.006(2) -0.004(2) -0.006(3)
C139 0.015(3) 0.033(4) 0.020(3) 0.010(3) -0.004(2) 0.002(3)
C140 0.027(3) 0.039(4) 0.013(3) 0.000(3) -0.004(2) -0.003(3)
C141 0.012(3) 0.019(3) 0.012(2) 0.001(2) -0.003(2) -0.004(2)
C142 0.021(3) 0.022(3) 0.019(3) -0.002(2) 0.001(2) -0.003(3)
C143 0.023(3) 0.032(4) 0.013(2) 0.006(2) -0.003(2) -0.009(3)
C144 0.018(3) 0.038(4) 0.019(3) 0.001(3) -0.007(2) -0.012(3)
C145 0.021(3) 0.024(3) 0.014(2) 0.004(2) -0.006(2) -0.008(3)
C146 0.022(3) 0.025(3) 0.015(2) 0.000(2) -0.002(2) -0.006(3)
C147 0.020(3) 0.034(4) 0.014(2) -0.006(2) -0.001(2) -0.006(3)
C148 0.024(3) 0.034(4) 0.025(3) 0.000(3) 0.001(2) -0.013(3)
C149 0.021(3) 0.020(3) 0.017(3) 0.004(2) -0.006(2) -0.006(3)
C150 0.017(3) 0.037(4) 0.017(3) 0.001(3) -0.002(2) -0.002(3)
C151 0.031(4) 0.022(3) 0.027(3) 0.005(3) -0.004(3) -0.005(3)
C152 0.018(3) 0.021(3) 0.016(2) 0.006(2) -0.006(2) -0.009(3)
C153 0.020(3) 0.029(4) 0.024(3) -0.003(3) -0.002(2) -0.007(3)
C154 0.019(3) 0.029(3) 0.018(3) 0.010(2) -0.006(2) -0.012(3)
C155 0.018(3) 0.035(4) 0.029(3) 0.013(3) -0.006(2) -0.021(3)
C156 0.019(3) 0.032(4) 0.015(2) 0.001(2) -0.003(2) -0.010(3)
C157 0.018(3) 0.027(3) 0.020(3) 0.005(2) -0.003(2) -0.012(3)
C158 0.017(3) 0.022(3) 0.032(3) 0.007(3) -0.005(2) -0.006(3)
C159 0.022(3) 0.029(4) 0.030(3) 0.009(3) -0.010(2) -0.009(3)
C160 0.022(3) 0.020(3) 0.015(2) 0.002(2) -0.001(2) -0.010(3)
C161 0.017(3) 0.040(4) 0.027(3) 0.004(3) -0.004(2) -0.009(3)
C162 0.027(4) 0.023(4) 0.054(4) 0.011(3) -0.005(3) -0.007(3)
C163 0.019(3) 0.020(3) 0.024(3) 0.000(2) -0.006(2) 0.004(3)
C164 0.025(3) 0.017(3) 0.021(3) 0.005(2) -0.010(2) 0.001(3)
C165 0.025(3) 0.016(3) 0.019(3) 0.000(2) -0.007(2) -0.006(3)
C166 0.048(4) 0.017(3) 0.020(3) 0.002(2) 0.000(3) -0.006(3)
C167 0.100(7) 0.026(4) 0.033(4) 0.011(3) 0.015(4) -0.006(4)
C168 0.105(7) 0.014(4) 0.039(4) 0.004(3) 0.011(4) 0.003(4)
C169 0.050(4) 0.025(4) 0.022(3) 0.005(3) 0.001(3) 0.002(3)
C170 0.015(3) 0.021(3) 0.017(3) -0.001(2) 0.005(2) -0.002(2)
C171 0.020(3) 0.014(3) 0.019(3) 0.001(2) 0.002(2) -0.001(2)
C172 0.021(3) 0.013(3) 0.016(2) -0.001(2) 0.002(2) -0.006(2)
C173 0.024(3) 0.013(3) 0.015(2) -0.005(2) 0.004(2) -0.004(2)
C174 0.034(4) 0.021(3) 0.017(3) 0.005(2) -0.006(2) -0.003(3)
C175 0.036(4) 0.035(4) 0.014(3) 0.004(3) 0.001(2) -0.004(3)
C176 0.028(3) 0.020(3) 0.020(3) -0.002(2) 0.008(2) 0.001(3)
C177 0.022(3) 0.021(3) 0.012(2) -0.001(2) 0.003(2) -0.005(3)
C178 0.019(3) 0.020(3) 0.017(3) 0.002(2) -0.007(2) -0.009(3)
C179 0.024(3) 0.015(3) 0.016(2) 0.005(2) -0.005(2) -0.005(3)
C180 0.024(3) 0.018(3) 0.013(2) -0.001(2) -0.003(2) 0.000(3)
C181 0.022(3) 0.023(3) 0.020(3) 0.000(2) -0.001(2) -0.008(3)
C182 0.035(4) 0.019(3) 0.022(3) 0.000(2) -0.005(3) -0.007(3)
C183 0.025(3) 0.018(3) 0.021(3) -0.004(2) -0.002(2) -0.002(3)
C184 0.040(4) 0.020(3) 0.017(3) 0.008(2) -0.004(2) -0.009(3)
C185 0.031(4) 0.130(9) 0.080(6) -0.079(6) 0.018(4) -0.041(5)
C186 0.078(6) 0.031(4) 0.024(3) 0.010(3) 0.002(3) 0.004(4)
C187 0.051(4) 0.023(4) 0.017(3) -0.001(2) 0.004(3) -0.008(3)
C188 0.045(5) 0.097(7) 0.039(4) -0.030(4) -0.012(3) -0.013(5)
C189 0.096(6) 0.020(4) 0.027(3) 0.000(3) 0.019(4) -0.019(4)
C190 0.091(5) 0.061(4) 0.063(4) -0.008(3) 0.017(3) -0.037(4)
C191 0.039(4) 0.042(4) 0.026(3) -0.004(3) -0.006(3) -0.004(3)
C192 0.054(5) 0.040(4) 0.026(3) 0.000(3) -0.007(3) 0.015(4)
C193 0.038(5) 0.107(8) 0.035(4) -0.015(4) -0.012(3) 0.010(5)
C194 0.144(7) 0.042(5) 0.059(5) 0.008(4) 0.031(5) 0.004(5)
C195 0.020(3) 0.016(3) 0.016(2) 0.001(2) -0.001(2) -0.004(2)
C196 0.018(3) 0.018(3) 0.021(3) -0.004(2) -0.003(2) -0.006(3)
C197 0.020(3) 0.020(3) 0.021(3) 0.005(2) -0.008(2) -0.003(3)
C198 0.022(3) 0.020(3) 0.018(3) 0.006(2) -0.003(2) -0.012(3)
C199 0.018(3) 0.016(3) 0.014(2) 0.003(2) -0.003(2) -0.003(2)
C200 0.027(3) 0.017(3) 0.019(3) -0.001(2) -0.005(2) -0.008(3)
C201 0.014(3) 0.017(3) 0.023(3) 0.001(2) 0.000(2) -0.005(2)
C202 0.019(3) 0.023(3) 0.024(3) 0.000(2) -0.008(2) -0.007(3)
C203 0.024(3) 0.017(3) 0.017(3) 0.002(2) -0.003(2) -0.005(3)
C204 0.019(3) 0.024(3) 0.016(3) 0.000(2) -0.003(2) -0.003(3)
C205 0.046(4) 0.050(5) 0.020(3) 0.003(3) 0.010(3) 0.010(4)
C206 0.020(3) 0.015(3) 0.017(2) 0.002(2) -0.002(2) -0.005(2)
C207 0.025(3) 0.024(3) 0.021(3) -0.002(2) 0.004(2) -0.008(3)
C208 0.024(3) 0.023(3) 0.028(3) 0.008(3) 0.000(2) -0.001(3)
C209 0.019(3) 0.029(4) 0.031(3) 0.006(3) -0.002(2) -0.011(3)
C210 0.021(3) 0.029(4) 0.022(3) 0.000(2) 0.001(2) -0.005(3)
C211 0.027(3) 0.020(3) 0.021(3) 0.005(2) -0.003(2) -0.011(3)
C212 0.026(3) 0.021(3) 0.040(3) 0.001(3) 0.009(3) -0.002(3)
C213 0.021(3) 0.034(4) 0.032(3) 0.001(3) -0.002(3) -0.004(3)
C214 0.025(3) 0.025(3) 0.022(3) 0.007(2) -0.005(2) -0.005(3)
C215 0.024(3) 0.027(4) 0.023(3) 0.002(3) 0.003(2) -0.005(3)
C216 0.041(4) 0.020(4) 0.048(4) -0.010(3) 0.009(3) -0.010(3)
C301 0.103(7) 0.059(6) 0.050(5) 0.006(4) -0.020(5) -0.002(5)
O302 0.068(4) 0.053(3) 0.062(3) -0.015(3) 0.013(3) 0.000(3)
C303 0.066(5) 0.043(4) 0.064(4) -0.004(4) 0.032(4) 0.001(4)
C304 0.059(4) 0.041(4) 0.087(5) -0.001(4) 0.028(4) -0.014(4)
O305 0.053(3) 0.070(4) 0.068(3) -0.013(3) 0.015(3) -0.016(3)
C306 0.044(5) 0.116(8) 0.105(7) -0.049(6) -0.014(5) -0.021(5)
C401 0.070(6) 0.110(7) 0.093(6) -0.036(5) 0.039(5) -0.031(5)
O402 0.105(4) 0.092(4) 0.107(4) -0.048(3) 0.042(3) -0.041(3)
C403 0.103(4) 0.077(4) 0.083(4) -0.033(4) 0.005(3) -0.026(4)
C404 0.108(4) 0.076(4) 0.080(4) -0.027(4) -0.001(4) -0.028(4)
O405 0.113(5) 0.077(5) 0.080(5) -0.023(4) -0.004(4) -0.031(4)
C406 0.106(9) 0.078(9) 0.088(9) -0.006(8) 0.005(8) -0.049(8)
C414 0.108(4) 0.075(4) 0.078(4) -0.026(4) -0.003(4) -0.027(4)
O415 0.106(5) 0.075(5) 0.074(5) -0.016(4) -0.005(4) -0.028(4)
C416 0.110(10) 0.079(9) 0.075(9) -0.003(8) -0.004(8) -0.041(8)
C501 0.065(5) 0.099(7) 0.062(5) -0.021(5) -0.015(4) -0.014(5)
O502 0.082(4) 0.147(5) 0.064(3) -0.008(3) 0.000(3) -0.041(4)
C503 0.074(4) 0.133(5) 0.063(4) -0.001(4) 0.000(3) -0.027(4)
C504 0.063(4) 0.104(4) 0.067(4) 0.005(3) -0.001(3) -0.030(3)
O505 0.058(3) 0.082(4) 0.062(3) 0.021(3) -0.023(2) -0.031(3)
C506 0.080(6) 0.131(7) 0.094(6) 0.060(6) -0.013(5) -0.021(6)
C601 0.157(10) 0.128(10) 0.201(12) 0.066(9) -0.036(9) -0.102(8)
O602 0.114(5) 0.123(6) 0.111(5) 0.043(4) -0.046(4) -0.025(5)
C603 0.068(5) 0.080(6) 0.095(5) 0.030(5) -0.032(4) -0.014(4)
C604 0.070(5) 0.073(5) 0.083(5) 0.018(4) -0.018(4) -0.004(4)
O605 0.091(4) 0.073(4) 0.083(4) 0.005(3) -0.016(3) -0.019(4)
C606 0.154(10) 0.062(7) 0.154(10) -0.015(7) -0.011(8) -0.053(7)
C701 0.208(18) 0.063(12) 0.147(16) 0.055(12) 0.039(15) -0.049(13)
O702 0.171(11) 0.057(8) 0.145(11) 0.032(7) 0.031(9) -0.053(8)
C703 0.167(11) 0.071(9) 0.156(11) 0.012(8) 0.052(10) -0.051(8)
C704 0.136(11) 0.073(8) 0.154(11) -0.011(8) 0.044(10) -0.058(8)
O705 0.145(11) 0.082(8) 0.173(11) 0.019(8) 0.063(9) -0.059(8)
C706 0.174(17) 0.086(13) 0.160(16) 0.095(12) 0.042(14) -0.002(13)
C801 0.120(11) 0.025(7) 0.050(8) -0.022(6) 0.002(8) -0.024(8)
O802 0.070(6) 0.098(6) 0.070(5) -0.024(5) -0.013(5) 0.012(5)
C803 0.074(6) 0.096(7) 0.079(6) -0.024(6) -0.018(6) -0.001(6)
C804 0.079(7) 0.098(7) 0.089(7) -0.008(6) -0.013(6) -0.012(6)
O805 0.091(6) 0.099(7) 0.099(6) -0.010(6) -0.021(5) -0.018(6)
C806 0.096(11) 0.100(12) 0.101(11) 0.006(10) -0.040(9) -0.022(10)

loop_
_atom_type_symbol
_atom_type_description
_atom_type_scat_dispersion_real
_atom_type_scat_dispersion_imag
_atom_type_scat_source
C C 0.0033 0.0016 'International Tables Vol C Tables 4.2.6.8 and 6.1.1.4'
H H 0.0000 0.0000 'International Tables Vol C Tables 4.2.6.8 and 6.1.1.4'
N N 0.0061 0.0033 'International Tables Vol C Tables 4.2.6.8 and 6.1.1.4'
O O 0.0106 0.0060 'International Tables Vol C Tables 4.2.6.8 and 6.1.1.4'
S S 0.1246 0.1234 'International Tables Vol C Tables 4.2.6.8 and 6.1.1.4'
U U -9.6767 9.6646 'International Tables Vol C Tables 4.2.6.8 and 6.1.1.4'

loop_
_geom_angle_atom_site_label_1
_geom_angle_atom_site_label_2
_geom_angle_atom_site_label_3
_geom_angle
O2 U1 O3 83.89(13)
O2 U1 O1 146.12(13)
O3 U1 O1 81.93(13)
O2 U1 N1 73.66(13)
O3 U1 N1 79.88(13)
O1 U1 N1 73.64(12)
O2 U1 S1 106.59(10)
O3 U1 S1 159.72(10)
O1 U1 S1 79.89(9)
N1 U1 S1 86.40(10)
O2 U1 S4 89.90(10)
O3 U1 S4 101.28(10)
O1 U1 S4 122.99(9)
N1 U1 S4 163.37(9)
S1 U1 S4 96.14(4)
O2 U1 S3 132.78(10)
O3 U1 S3 98.17(9)
O1 U1 S3 79.82(9)
N1 U1 S3 153.41(9)
S1 U1 S3 87.43(4)
S4 U1 S3 43.20(4)
O2 U1 S2 74.30(10)
O3 U1 S2 156.66(9)
O1 U1 S2 121.00(9)
N1 U1 S2 101.36(9)
S1 U1 S2 41.33(4)
S4 U1 S2 70.97(4)
S3 U1 S2 90.81(4)
O2 U1 U2 113.09(10)
O3 U1 U2 143.62(9)
O1 U1 U2 96.22(9)
N1 U1 U2 134.71(9)
S1 U1 U2 48.34(3)
S4 U1 U2 49.65(3)
S3 U1 U2 46.33(3)
S2 U1 U2 45.87(3)
O5 U2 O6 79.60(14)
O5 U2 O4 145.25(13)
O6 U2 O4 85.71(13)
O5 U2 N2 73.78(13)
O6 U2 N2 82.30(13)
O4 U2 N2 73.14(13)
O5 U2 S2 91.02(10)
O6 U2 S2 96.09(10)
O4 U2 S2 121.94(10)
N2 U2 S2 164.78(10)
O5 U2 S3 108.18(10)
O6 U2 S3 164.27(9)
O4 U2 S3 80.29(10)
N2 U2 S3 86.78(10)
S2 U2 S3 97.38(4)
O5 U2 S1 133.60(10)
O6 U2 S1 98.55(10)
O4 U2 S1 79.48(10)
N2 U2 S1 152.49(10)
S2 U2 S1 42.73(4)
S3 U2 S1 85.98(4)
O5 U2 S4 75.06(10)
O6 U2 S4 151.84(10)
O4 U2 S4 122.29(10)
N2 U2 S4 101.92(10)
S2 U2 S4 72.53(4)
S3 U2 S4 42.19(4)
S1 U2 S4 90.26(4)
O5 U2 U1 114.82(10)
O6 U2 U1 142.55(10)
O4 U2 U1 95.89(10)
N2 U2 U1 134.03(10)
S2 U2 U1 51.68(3)
S3 U2 U1 47.26(3)
S1 U2 U1 45.76(3)
S4 U2 U1 46.17(3)
S2 S1 U1 76.66(6)
S2 S1 U2 66.15(5)
U1 S1 U2 85.90(4)
S1 S2 U2 71.12(5)
S1 S2 U1 62.01(5)
U2 S2 U1 82.45(3)
S4 S3 U2 73.02(6)
S4 S3 U1 67.33(5)
U2 S3 U1 86.41(4)
S3 S4 U1 69.47(6)
S3 S4 U2 64.79(6)
U1 S4 U2 84.18(4)
C3 O1 U1 148.4(3)
C10 O2 U1 150.9(3)
C17 O3 U1 129.4(3)
C57 O4 U2 150.7(3)
C64 O5 U2 150.1(3)
C71 O6 U2 128.7(3)
C15 N1 C1 109.0(4)
C15 N1 C8 112.4(4)
C1 N1 C8 104.2(4)
C15 N1 U1 111.9(3)
C1 N1 U1 111.7(3)
C8 N1 U1 107.5(3)
C55 N2 C69 111.9(4)
C55 N2 C62 103.0(4)
C69 N2 C62 109.7(4)
C55 N2 U2 113.0(3)
C69 N2 U2 109.7(3)
C62 N2 U2 109.3(3)
N1 C1 C2 116.8(4)
N1 C1 H1A 108.1
C2 C1 H1A 108.1
N1 C1 H1B 108.1
C2 C1 H1B 108.1
H1A C1 H1B 107.3
C7 C2 C3 120.5(4)
C7 C2 C1 119.1(5)
C3 C2 C1 120.3(5)
O1 C3 C2 116.7(4)
O1 C3 C4 122.5(4)
C2 C3 C4 120.8(5)
C5 C4 C3 115.9(5)
C5 C4 C22 121.0(4)
C3 C4 C22 123.0(4)
C4 C5 C6 124.2(5)
C4 C5 H5 117.9
C6 C5 H5 117.9
C7 C6 C5 117.8(5)
C7 C6 C32 122.0(5)
C5 C6 C32 120.2(5)
C2 C7 C6 120.6(5)
C2 C7 H7 119.7
C6 C7 H7 119.7
C9 C8 N1 117.8(4)
C9 C8 H8A 107.9
N1 C8 H8A 107.9
C9 C8 H8B 107.9
N1 C8 H8B 107.9
H8A C8 H8B 107.2
C10 C9 C14 120.4(5)
C10 C9 C8 120.5(4)
C14 C9 C8 119.1(5)
O2 C10 C9 115.5(4)
O2 C10 C11 122.8(5)
C9 C10 C11 121.7(5)
C12 C11 C10 114.4(5)
C12 C11 C33 121.3(5)
C10 C11 C33 124.3(5)
C13 C12 C11 125.0(5)
C13 C12 H12 117.5
C11 C12 H12 117.5
C14 C13 C12 118.0(5)
C14 C13 C43 121.1(6)
C12 C13 C43 120.9(5)
C13 C14 C9 120.2(5)
C13 C14 H14 119.9
C9 C14 H14 119.9
N1 C15 C16 119.3(4)
N1 C15 H15A 107.5
C16 C15 H15A 107.5
N1 C15 H15B 107.5
C16 C15 H15B 107.5
H15A C15 H15B 107.0
C21 C16 C17 118.9(5)
C21 C16 C15 119.4(5)
C17 C16 C15 121.3(4)
O3 C17 C18 122.2(5)
O3 C17 C16 116.2(4)
C18 C17 C16 121.6(5)
C19 C18 C17 116.3(5)
C19 C18 C44 121.5(5)
C17 C18 C44 122.2(5)
C20 C19 C18 123.6(5)
C20 C19 H19 118.2
C18 C19 H19 118.2
C19 C20 C21 118.2(5)
C19 C20 C54 121.3(5)
C21 C20 C54 120.5(5)
C16 C21 C20 120.9(5)
C16 C21 H21 119.6
C20 C21 H21 119.6
C4 C22 C27 112.5(4)
C4 C22 C26 109.3(4)
C27 C22 C26 109.1(4)
C4 C22 C30 111.2(4)
C27 C22 C30 107.1(4)
C26 C22 C30 107.6(4)
C31 C23 C28 109.6(4)
C31 C23 C26 109.5(4)
C28 C23 C26 109.2(4)
C31 C23 H23 109.5
C28 C23 H23 109.5
C26 C23 H23 109.5
C29 C24 C30 110.6(4)
C29 C24 C28 109.5(5)
C30 C24 C28 108.8(4)
C29 C24 H24 109.3
C30 C24 H24 109.3
C28 C24 H24 109.3
C31 C25 C29 108.4(4)
C31 C25 C27 110.7(4)
C29 C25 C27 108.4(4)
C31 C25 H25 109.8
C29 C25 H25 109.8
C27 C25 H25 109.8
C22 C26 C23 110.6(4)
C22 C26 H26A 109.5
C23 C26 H26A 109.5
C22 C26 H26B 109.5
C23 C26 H26B 109.5
H26A C26 H26B 108.1
C22 C27 C25 111.0(4)
C22 C27 H27A 109.4
C25 C27 H27A 109.4
C22 C27 H27B 109.4
C25 C27 H27B 109.4
H27A C27 H27B 108.0
C24 C28 C23 109.0(4)
C24 C28 H28A 109.9
C23 C28 H28A 109.9
C24 C28 H28B 109.9
C23 C28 H28B 109.9
H28A C28 H28B 108.3
C24 C29 C25 109.6(4)
C24 C29 H29A 109.7
C25 C29 H29A 109.7
C24 C29 H29B 109.7
C25 C29 H29B 109.7
H29A C29 H29B 108.2
C24 C30 C22 111.4(4)
C24 C30 H30A 109.4
C22 C30 H30A 109.4
C24 C30 H30B 109.4
C22 C30 H30B 109.4
H30A C30 H30B 108.0
C23 C31 C25 110.1(4)
C23 C31 H31A 109.6
C25 C31 H31A 109.6
C23 C31 H31B 109.6
C25 C31 H31B 109.6
H31A C31 H31B 108.2
C6 C32 H32A 109.5
C6 C32 H32B 109.5
H32A C32 H32B 109.5
C6 C32 H32C 109.5
H32A C32 H32C 109.5
H32B C32 H32C 109.5
C11 C33 C41 113.7(5)
C11 C33 C37 112.4(4)
C41 C33 C37 107.0(5)
C11 C33 C38 109.4(4)
C41 C33 C38 106.6(4)
C37 C33 C38 107.4(4)
C42 C34 C39 110.9(5)
C42 C34 C37 109.7(5)
C39 C34 C37 107.9(5)
C42 C34 H34 109.4
C39 C34 H34 109.4
C37 C34 H34 109.4
C41 C35 C40 109.4(5)
C41 C35 C39 110.1(5)
C40 C35 C39 109.3(5)
C41 C35 H35 109.3
C40 C35 H35 109.3
C39 C35 H35 109.3
C42 C36 C38 110.0(5)
C42 C36 C40 109.4(5)
C38 C36 C40 110.3(5)
C42 C36 H36 109.0
C38 C36 H36 109.0
C40 C36 H36 109.0
C33 C37 C34 111.2(5)
C33 C37 H37A 109.4
C34 C37 H37A 109.4
C33 C37 H37B 109.4
C34 C37 H37B 109.4
H37A C37 H37B 108.0
C36 C38 C33 111.1(5)
C36 C38 H38A 109.4
C33 C38 H38A 109.4
C36 C38 H38B 109.4
C33 C38 H38B 109.4
H38A C38 H38B 108.0
C34 C39 C35 108.4(5)
C34 C39 H39A 110.0
C35 C39 H39A 110.0
C34 C39 H39B 110.0
C35 C39 H39B 110.0
H39A C39 H39B 108.4
C35 C40 C36 109.1(5)
C35 C40 H40A 109.9
C36 C40 H40A 109.9
C35 C40 H40B 109.9
C36 C40 H40B 109.9
H40A C40 H40B 108.3
C35 C41 C33 112.5(5)
C35 C41 H41A 109.1
C33 C41 H41A 109.1
C35 C41 H41B 109.1
C33 C41 H41B 109.1
H41A C41 H41B 107.8
C36 C42 C34 109.8(5)
C36 C42 H42A 109.7
C34 C42 H42A 109.7
C36 C42 H42B 109.7
C34 C42 H42B 109.7
H42A C42 H42B 108.2
C13 C43 H43A 109.5
C13 C43 H43B 109.5
H43A C43 H43B 109.5
C13 C43 H43C 109.5
H43A C43 H43C 109.5
H43B C43 H43C 109.5
C48 C44 C52 107.2(4)
C48 C44 C49 109.3(4)
C52 C44 C49 107.7(4)
C48 C44 C18 112.7(4)
C52 C44 C18 111.0(4)
C49 C44 C18 108.7(4)
C53 C45 C48 109.8(4)
C53 C45 C50 109.5(4)
C48 C45 C50 109.1(4)
C53 C45 H45 109.5
C48 C45 H45 109.5
C50 C45 H45 109.5
C50 C46 C52 110.0(5)
C50 C46 C51 109.4(4)
C52 C46 C51 109.1(4)
C50 C46 H46 109.5
C52 C46 H46 109.5
C51 C46 H46 109.5
C51 C47 C53 109.9(4)
C51 C47 C49 109.9(4)
C53 C47 C49 109.5(4)
C51 C47 H47 109.2
C53 C47 H47 109.2
C49 C47 H47 109.2
C45 C48 C44 110.7(4)
C45 C48 H48A 109.5
C44 C48 H48A 109.5
C45 C48 H48B 109.5
C44 C48 H48B 109.5
H48A C48 H48B 108.1
C47 C49 C44 109.9(4)
C47 C49 H49A 109.7
C44 C49 H49A 109.7
C47 C49 H49B 109.7
C44 C49 H49B 109.7
H49A C49 H49B 108.2
C46 C50 C45 109.3(4)
C46 C50 H50A 109.8
C45 C50 H50A 109.8
C46 C50 H50B 109.8
C45 C50 H50B 109.8
H50A C50 H50B 108.3
C47 C51 C46 109.2(4)
C47 C51 H51A 109.8
C46 C51 H51A 109.8
C47 C51 H51B 109.8
C46 C51 H51B 109.8
H51A C51 H51B 108.3
C46 C52 C44 111.2(4)
C46 C52 H52A 109.4
C44 C52 H52A 109.4
C46 C52 H52B 109.4
C44 C52 H52B 109.4
H52A C52 H52B 108.0
C47 C53 C45 109.7(4)
C47 C53 H53A 109.7
C45 C53 H53A 109.7
C47 C53 H53B 109.7
C45 C53 H53B 109.7
H53A C53 H53B 108.2
C20 C54 H54A 109.5
C20 C54 H54B 109.5
H54A C54 H54B 109.5
C20 C54 H54C 109.5
H54A C54 H54C 109.5
H54B C54 H54C 109.5
N2 C55 C56 119.3(4)
N2 C55 H55A 107.5
C56 C55 H55A 107.5
N2 C55 H55B 107.5
C56 C55 H55B 107.5
H55A C55 H55B 107.0
C61 C56 C57 121.1(5)
C61 C56 C55 116.8(5)
C57 C56 C55 121.8(4)
O4 C57 C56 116.3(4)
O4 C57 C58 124.0(5)
C56 C57 C58 119.7(4)
C59 C58 C57 115.9(5)
C59 C58 C76 119.5(5)
C57 C58 C76 124.7(4)
C60 C59 C58 125.0(5)
C60 C59 H59 117.5
C58 C59 H59 117.5
C59 C60 C61 117.4(5)
C59 C60 C86 121.4(5)
C61 C60 C86 121.3(5)
C56 C61 C60 120.8(5)
C56 C61 H61 119.6
C60 C61 H61 119.6
C63 C62 N2 118.4(4)
C63 C62 H62A 107.7
N2 C62 H62A 107.7
C63 C62 H62B 107.7
N2 C62 H62B 107.7
H62A C62 H62B 107.1
C68 C63 C64 119.3(5)
C68 C63 C62 120.7(5)
C64 C63 C62 119.8(5)
O5 C64 C63 116.0(4)
O5 C64 C65 122.5(5)
C63 C64 C65 121.6(5)
C66 C65 C64 115.7(5)
C66 C65 C87 121.9(5)
C64 C65 C87 122.2(5)
C67 C66 C65 123.5(5)
C67 C66 H66 118.2
C65 C66 H66 118.2
C68 C67 C66 118.0(5)
C68 C67 C97 122.2(5)
C66 C67 C97 119.8(5)
C63 C68 C67 121.6(5)
C63 C68 H68 119.2
C67 C68 H68 119.2
N2 C69 C70 119.0(5)
N2 C69 H69A 107.6
C70 C69 H69A 107.6
N2 C69 H69B 107.6
C70 C69 H69B 107.6
H69A C69 H69B 107.0
C75 C70 C71 118.0(5)
C75 C70 C69 120.5(5)
C71 C70 C69 121.1(5)
O6 C71 C72 121.0(5)
O6 C71 C70 116.6(5)
C72 C71 C70 122.4(5)
C73 C72 C71 115.5(5)
C73 C72 C98 120.7(5)
C71 C72 C98 123.7(5)
C74 C73 C72 124.3(5)
C74 C73 H73 117.8
C72 C73 H73 117.8
C73 C74 C75 117.5(5)
C73 C74 C108 120.4(6)
C75 C74 C108 122.0(5)
C70 C75 C74 122.0(5)
C70 C75 H75 119.0
C74 C75 H75 119.0
C58 C76 C81 112.6(4)
C58 C76 C80 109.7(4)
C81 C76 C80 108.5(4)
C58 C76 C84 111.2(4)
C81 C76 C84 108.2(5)
C80 C76 C84 106.5(4)
C82 C77 C85 110.2(5)
C82 C77 C80 108.5(4)
C85 C77 C80 108.8(5)
C82 C77 H77 109.7
C85 C77 H77 109.7
C80 C77 H77 109.7
C82 C78 C83 110.4(4)
C82 C78 C84 107.4(5)
C83 C78 C84 107.2(5)
C82 C78 H78 110.6
C83 C78 H78 110.6
C84 C78 H78 110.6
C83 C79 C85 110.5(5)
C83 C79 C81 108.9(4)
C85 C79 C81 108.5(5)
C83 C79 H79 109.6
C85 C79 H79 109.6
C81 C79 H79 109.6
C76 C80 C77 110.8(5)
C76 C80 H80A 109.5
C77 C80 H80A 109.5
C76 C80 H80B 109.5
C77 C80 H80B 109.5
H80A C80 H80B 108.1
C76 C81 C79 111.1(5)
C76 C81 H81A 109.4
C79 C81 H81A 109.4
C76 C81 H81B 109.4
C79 C81 H81B 109.4
H81A C81 H81B 108.0
C77 C82 C78 111.2(5)
C77 C82 H82A 109.4
C78 C82 H82A 109.4
C77 C82 H82B 109.4
C78 C82 H82B 109.4
H82A C82 H82B 108.0
C79 C83 C78 110.7(5)
C79 C83 H83A 109.5
C78 C83 H83A 109.5
C79 C83 H83B 109.5
C78 C83 H83B 109.5
H83A C83 H83B 108.1
C76 C84 C78 112.2(4)
C76 C84 H84A 109.2
C78 C84 H84A 109.2
C76 C84 H84B 109.2
C78 C84 H84B 109.2
H84A C84 H84B 107.9
C79 C85 C77 110.4(4)
C79 C85 H85A 109.6
C77 C85 H85A 109.6
C79 C85 H85B 109.6
C77 C85 H85B 109.6
H85A C85 H85B 108.1
C60 C86 H86A 109.5
C60 C86 H86B 109.5
H86A C86 H86B 109.5
C60 C86 H86C 109.5
H86A C86 H86C 109.5
H86B C86 H86C 109.5
C65 C87 C95 112.1(5)
C65 C87 C92 109.8(4)
C95 C87 C92 108.1(4)
C65 C87 C91 111.1(4)
C95 C87 C91 106.5(4)
C92 C87 C91 109.1(5)
C91 C88 C96 110.6(5)
C91 C88 C93 108.7(5)
C96 C88 C93 109.5(5)
C91 C88 H88 109.3
C96 C88 H88 109.3
C93 C88 H88 109.3
C95 C89 C93 109.4(5)
C95 C89 C94 110.3(5)
C93 C89 C94 109.3(5)
C95 C89 H89 109.3
C93 C89 H89 109.3
C94 C89 H89 109.3
C96 C90 C92 109.3(5)
C96 C90 C94 109.3(5)
C92 C90 C94 109.4(5)
C96 C90 H90 109.6
C92 C90 H90 109.6
C94 C90 H90 109.6
C88 C91 C87 110.4(5)
C88 C91 H91A 109.6
C87 C91 H91A 109.6
C88 C91 H91B 109.6
C87 C91 H91B 109.6
H91A C91 H91B 108.1
C90 C92 C87 110.9(4)
C90 C92 H92A 109.5
C87 C92 H92A 109.5
C90 C92 H92B 109.5
C87 C92 H92B 109.5
H92A C92 H92B 108.0
C89 C93 C88 109.0(4)
C89 C93 H93A 109.9
C88 C93 H93A 109.9
C89 C93 H93B 109.9
C88 C93 H93B 109.9
H93A C93 H93B 108.3
C89 C94 C90 109.0(5)
C89 C94 H94A 109.9
C90 C94 H94A 109.9
C89 C94 H94B 109.9
C90 C94 H94B 109.9
H94A C94 H94B 108.3
C89 C95 C87 111.5(5)
C89 C95 H95A 109.3
C87 C95 H95A 109.3
C89 C95 H95B 109.3
C87 C95 H95B 109.3
H95A C95 H95B 108.0
C90 C96 C88 110.0(5)
C90 C96 H96A 109.7
C88 C96 H96A 109.7
C90 C96 H96B 109.7
C88 C96 H96B 109.7
H96A C96 H96B 108.2
C67 C97 H97A 109.5
C67 C97 H97B 109.5
H97A C97 H97B 109.5
C67 C97 H97C 109.5
H97A C97 H97C 109.5
H97B C97 H97C 109.5
C103 C98 C72 111.4(4)
C103 C98 C106 107.9(4)
C72 C98 C106 110.2(4)
C103 C98 C102 107.4(5)
C72 C98 C102 111.6(4)
C106 C98 C102 108.1(4)
C104 C99 C107 110.6(5)
C104 C99 C102 109.2(5)
C107 C99 C102 109.0(5)
C104 C99 H99 109.4
C107 C99 H99 109.4
C102 C99 H99 109.4
C104 C100 C106 109.9(5)
C104 C100 C105 108.8(5)
C106 C100 C105 110.4(5)
C104 C100 H100 109.2
C106 C100 H100 109.2
C105 C100 H100 109.2
C107 C101 C105 109.5(5)
C107 C101 C103 109.8(5)
C105 C101 C103 108.4(5)
C107 C101 H101 109.7
C105 C101 H101 109.7
C103 C101 H101 109.7
C99 C102 C98 111.1(5)
C99 C102 H10F 109.4
C98 C102 H10F 109.4
C99 C102 H10G 109.4
C98 C102 H10G 109.4
H10F C102 H10G 108.0
C98 C103 C101 112.3(4)
C98 C103 H10D 109.1
C101 C103 H10D 109.1
C98 C103 H10E 109.1
C101 C103 H10E 109.1
H10D C103 H10E 107.9
C99 C104 C100 110.0(5)
C99 C104 H10L 109.7
C100 C104 H10L 109.7
C99 C104 H10M 109.7
C100 C104 H10M 109.7
H10L C104 H10M 108.2
C101 C105 C100 109.3(5)
C101 C105 H10P 109.8
C100 C105 H10P 109.8
C101 C105 H10Q 109.8
C100 C105 H10Q 109.8
H10P C105 H10Q 108.3
C100 C106 C98 110.1(5)
C100 C106 H10J 109.6
C98 C106 H10J 109.6
C100 C106 H10K 109.6
C98 C106 H10K 109.6
H10J C106 H10K 108.2
C101 C107 C99 108.6(5)
C101 C107 H10N 110.0
C99 C107 H10N 110.0
C101 C107 H10O 110.0
C99 C107 H10O 110.0
H10N C107 H10O 108.3
C74 C108 H10A 109.5
C74 C108 H10B 109.5
H10A C108 H10B 109.5
C74 C108 H10C 109.5
H10A C108 H10C 109.5
H10B C108 H10C 109.5
O7 U3 O9 81.53(13)
O7 U3 O8 146.11(13)
O9 U3 O8 82.66(13)
O7 U3 N3 74.51(13)
O9 U3 N3 78.52(13)
O8 U3 N3 73.07(12)
O7 U3 S5 88.54(10)
O9 U3 S5 95.83(10)
O8 U3 S5 122.82(10)
N3 U3 S5 162.70(9)
O7 U3 S7 74.89(10)
O9 U3 S7 156.26(9)
O8 U3 S7 118.91(10)
N3 U3 S7 97.50(10)
S5 U3 S7 81.03(5)
O7 U3 S8 107.82(10)
O9 U3 S8 155.13(10)
O8 U3 S8 77.07(10)
N3 U3 S8 81.89(10)
S5 U3 S8 107.18(5)
S7 U3 S8 42.02(4)
O7 U3 S6 130.29(10)
O9 U3 S6 109.58(9)
O8 U3 S6 83.33(10)
N3 U3 S6 154.01(9)
S5 U3 S6 43.27(4)
S7 U3 S6 84.31(4)
S8 U3 S6 82.38(4)
O7 U3 U4 114.63(10)
O9 U3 U4 152.76(9)
O8 U3 U4 92.41(9)
N3 U3 U4 125.70(9)
S5 U3 U4 64.45(4)
S7 U3 U4 44.36(3)
S8 U3 U4 43.84(3)
S6 U3 U4 43.19(3)
O11 U4 O10 148.97(13)
O11 U4 O12 84.30(13)
O10 U4 O12 90.57(14)
O11 U4 N4 74.78(13)
O10 U4 N4 74.21(13)
O12 U4 N4 78.93(14)
O11 U4 S6 83.12(10)
O10 U4 S6 96.84(11)
O12 U4 S6 165.80(9)
N4 U4 S6 91.42(10)
O11 U4 S8 83.67(10)
O10 U4 S8 127.36(10)
O12 U4 S8 98.30(10)
N4 U4 S8 158.43(10)
S6 U4 S8 86.83(4)
O11 U4 S7 126.71(10)
O10 U4 S7 84.20(10)
O12 U4 S7 104.79(10)
N4 U4 S7 158.18(10)
S6 U4 S7 88.05(4)
S8 U4 S7 43.31(4)
O11 U4 U3 97.67(10)
O10 U4 U3 104.49(10)
O12 U4 U3 143.10(10)
N4 U4 U3 137.32(10)
S6 U4 U3 45.94(3)
S8 U4 U3 45.93(3)
S7 U4 U3 45.57(3)
S6 S5 U3 72.94(6)
S5 S6 U4 101.38(7)
S5 S6 U3 63.79(6)
U4 S6 U3 90.87(4)
S8 S7 U4 67.67(6)
S8 S7 U3 69.44(6)
U4 S7 U3 90.07(4)
S7 S8 U4 69.02(6)
S7 S8 U3 68.54(6)
U4 S8 U3 90.23(4)
C111 O7 U3 147.8(3)
C118 O8 U3 150.7(3)
C125 O9 U3 131.1(3)
C165 O10 U4 150.1(3)
C172 O11 U4 146.9(3)
C179 O12 U4 127.1(3)
C116 N3 C123 109.8(4)
C116 N3 C109 105.7(4)
C123 N3 C109 109.1(4)
C116 N3 U3 112.8(3)
C123 N3 U3 111.9(3)
C109 N3 U3 107.2(3)
C177 N4 C163 111.1(4)
C177 N4 C170 109.6(4)
C163 N4 C170 104.0(4)
C177 N4 U4 112.6(3)
C163 N4 U4 110.1(3)
C170 N4 U4 109.1(3)
C110 C109 N3 115.9(4)
C110 C109 H10H 108.3
N3 C109 H10H 108.3
C110 C109 H10I 108.3
N3 C109 H10I 108.3
H10H C109 H10I 107.4
C115 C110 C111 120.6(5)
C115 C110 C109 120.2(5)
C111 C110 C109 119.2(4)
O7 C111 C110 116.6(4)
O7 C111 C112 121.6(5)
C110 C111 C112 121.8(5)
C113 C112 C111 115.0(5)
C113 C112 C130 121.5(4)
C111 C112 C130 123.4(4)
C114 C113 C112 124.7(5)
C114 C113 H113 117.7
C112 C113 H113 117.7
C113 C114 C115 117.8(5)
C113 C114 C140 120.9(5)
C115 C114 C140 121.2(5)
C110 C115 C114 120.1(5)
C110 C115 H115 120.0
C114 C115 H115 120.0
N3 C116 C117 119.0(4)
N3 C116 H11A 107.6
C117 C116 H11A 107.6
N3 C116 H11B 107.6
C117 C116 H11B 107.6
H11A C116 H11B 107.0
C122 C117 C118 119.6(5)
C122 C117 C116 117.7(5)
C118 C117 C116 122.7(5)
O8 C118 C117 116.3(4)
O8 C118 C119 123.0(5)
C117 C118 C119 120.7(5)
C120 C119 C118 115.8(5)
C120 C119 C141 120.8(4)
C118 C119 C141 123.4(5)
C121 C120 C119 125.1(5)
C121 C120 H120 117.4
C119 C120 H120 117.4
C120 C121 C122 117.1(5)
C120 C121 C151 121.3(5)
C122 C121 C151 121.6(5)
C117 C122 C121 121.6(5)
C117 C122 H122 119.2
C121 C122 H122 119.2
N3 C123 C124 118.3(4)
N3 C123 H12A 107.7
C124 C123 H12A 107.7
N3 C123 H12B 107.7
C124 C123 H12B 107.7
H12A C123 H12B 107.1
C129 C124 C125 119.5(5)
C129 C124 C123 120.2(5)
C125 C124 C123 119.7(5)
O9 C125 C124 117.0(4)
O9 C125 C126 120.8(5)
C124 C125 C126 122.3(5)
C125 C126 C127 115.5(5)
C125 C126 C152 122.5(5)
C127 C126 C152 121.7(5)
C128 C127 C126 123.3(5)
C128 C127 H127 118.3
C126 C127 H127 118.3
C129 C128 C127 118.1(5)
C129 C128 C162 121.3(5)
C127 C128 C162 120.6(5)
C124 C129 C128 120.9(5)
C124 C129 H129 119.6
C128 C129 H129 119.6
C112 C130 C138 112.6(4)
C112 C130 C134 109.6(4)
C138 C130 C134 107.3(4)
C112 C130 C135 112.4(4)
C138 C130 C135 106.2(4)
C134 C130 C135 108.5(4)
C134 C131 C139 109.5(5)
C134 C131 C136 110.4(5)
C139 C131 C136 108.8(5)
C134 C131 H131 109.4
C139 C131 H131 109.4
C136 C131 H131 109.4
C137 C132 C136 110.0(5)
C137 C132 C138 111.4(5)
C136 C132 C138 108.7(5)
C137 C132 H132 108.9
C136 C132 H132 108.9
C138 C132 H132 108.9
C137 C133 C135 109.7(4)
C137 C133 C139 108.3(4)
C135 C133 C139 110.0(4)
C137 C133 H133 109.6
C135 C133 H133 109.6
C139 C133 H133 109.6
C131 C134 C130 110.9(4)
C131 C134 H13K 109.4
C130 C134 H13K 109.4
C131 C134 H13L 109.4
C130 C134 H13L 109.4
H13K C134 H13L 108.0
C133 C135 C130 111.3(4)
C133 C135 H13C 109.4
C130 C135 H13C 109.4
C133 C135 H13D 109.4
C130 C135 H13D 109.4
H13C C135 H13D 108.0
C132 C136 C131 108.9(4)
C132 C136 H13I 109.9
C131 C136 H13I 109.9
C132 C136 H13J 109.9
C131 C136 H13J 109.9
H13I C136 H13J 108.3
C132 C137 C133 108.7(4)
C132 C137 H13E 109.9
C133 C137 H13E 109.9
C132 C137 H13F 109.9
C133 C137 H13F 109.9
H13E C137 H13F 108.3
C132 C138 C130 111.5(4)
C132 C138 H13A 109.3
C130 C138 H13A 109.3
C132 C138 H13B 109.3
C130 C138 H13B 109.3
H13A C138 H13B 108.0
C131 C139 C133 110.0(4)
C131 C139 H13G 109.7
C133 C139 H13G 109.7
C131 C139 H13H 109.7
C133 C139 H13H 109.7
H13G C139 H13H 108.2
C114 C140 H14I 109.5
C114 C140 H14J 109.5
H14I C140 H14J 109.5
C114 C140 H14K 109.5
H14I C140 H14K 109.5
H14J C140 H14K 109.5
C146 C141 C119 108.4(4)
C146 C141 C145 109.1(4)
C119 C141 C145 113.2(4)
C146 C141 C149 107.8(4)
C119 C141 C149 111.3(4)
C145 C141 C149 106.8(4)
C147 C142 C150 110.7(4)
C147 C142 C145 109.0(4)
C150 C142 C145 109.4(4)
C147 C142 H142 109.2
C150 C142 H142 109.2
C145 C142 H142 109.2
C147 C143 C149 111.0(4)
C147 C143 C148 110.3(5)
C149 C143 C148 107.7(4)
C147 C143 H143 109.3
C149 C143 H143 109.3
C148 C143 H143 109.3
C150 C144 C148 109.7(4)
C150 C144 C146 109.4(4)
C148 C144 C146 109.5(5)
C150 C144 H144 109.4
C148 C144 H144 109.4
C146 C144 H144 109.4
C142 C145 C141 111.3(4)
C142 C145 H14E 109.4
C141 C145 H14E 109.4
C142 C145 H14F 109.4
C141 C145 H14F 109.4
H14E C145 H14F 108.0
C141 C146 C144 110.1(4)
C141 C146 H14L 109.6
C144 C146 H14L 109.6
C141 C146 H14M 109.6
C144 C146 H14M 109.6
H14L C146 H14M 108.2
C143 C147 C142 108.6(4)
C143 C147 H14A 110.0
C142 C147 H14A 110.0
C143 C147 H14B 110.0
C142 C147 H14B 110.0
H14A C147 H14B 108.3
C144 C148 C143 109.3(4)
C144 C148 H14G 109.8
C143 C148 H14G 109.8
C144 C148 H14H 109.8
C143 C148 H14H 109.8
H14G C148 H14H 108.3
C143 C149 C141 111.4(4)
C143 C149 H14C 109.4
C141 C149 H14C 109.4
C143 C149 H14D 109.4
C141 C149 H14D 109.4
H14C C149 H14D 108.0
C144 C150 C142 109.3(5)
C144 C150 H15C 109.8
C142 C150 H15C 109.8
C144 C150 H15D 109.8
C142 C150 H15D 109.8
H15C C150 H15D 108.3
C121 C151 H15G 109.5
C121 C151 H15H 109.5
H15G C151 H15H 109.5
C121 C151 H15I 109.5
H15G C151 H15I 109.5
H15H C151 H15I 109.5
C126 C152 C157 112.1(4)
C126 C152 C160 109.0(4)
C157 C152 C160 107.5(4)
C126 C152 C156 112.7(4)
C157 C152 C156 106.5(4)
C160 C152 C156 108.8(4)
C156 C153 C161 109.7(5)
C156 C153 C158 109.9(4)
C161 C153 C158 109.4(5)
C156 C153 H153 109.3
C161 C153 H153 109.3
C158 C153 H153 109.3
C158 C154 C159 109.8(4)
C158 C154 C160 110.4(4)
C159 C154 C160 109.2(5)
C158 C154 H154 109.1
C159 C154 H154 109.1
C160 C154 H154 109.1
C161 C155 C157 110.1(5)
C161 C155 C159 109.5(5)
C157 C155 C159 109.9(4)
C161 C155 H155 109.1
C157 C155 H155 109.1
C159 C155 H155 109.1
C153 C156 C152 111.4(4)
C153 C156 H15E 109.3
C152 C156 H15E 109.3
C153 C156 H15F 109.3
C152 C156 H15F 109.3
H15E C156 H15F 108.0
C155 C157 C152 111.3(4)
C155 C157 H15N 109.4
C152 C157 H15N 109.4
C155 C157 H15O 109.4
C152 C157 H15O 109.4
H15N C157 H15O 108.0
C154 C158 C153 109.1(4)
C154 C158 H15L 109.9
C153 C158 H15L 109.9
C154 C158 H15M 109.9
C153 C158 H15M 109.9
H15L C158 H15M 108.3
C154 C159 C155 108.6(4)
C154 C159 H15J 110.0
C155 C159 H15J 110.0
C154 C159 H15K 110.0
C155 C159 H15K 110.0
H15J C159 H15K 108.4
C154 C160 C152 110.6(4)
C154 C160 H16F 109.5
C152 C160 H16F 109.5
C154 C160 H16G 109.5
C152 C160 H16G 109.5
H16F C160 H16G 108.1
C155 C161 C153 108.6(4)
C155 C161 H16D 110.0
C153 C161 H16D 110.0
C155 C161 H16E 110.0
C153 C161 H16E 110.0
H16D C161 H16E 108.4
C128 C162 H16A 109.5
C128 C162 H16B 109.5
H16A C162 H16B 109.5
C128 C162 H16C 109.5
H16A C162 H16C 109.5
H16B C162 H16C 109.5
C164 C163 N4 117.5(5)
C164 C163 H16H 107.9
N4 C163 H16H 107.9
C164 C163 H16I 107.9
N4 C163 H16I 107.9
H16H C163 H16I 107.2
C169 C164 C165 119.5(5)
C169 C164 C163 120.0(5)
C165 C164 C163 120.4(5)
O10 C165 C166 123.8(5)
O10 C165 C164 114.7(4)
C166 C165 C164 121.5(5)
C167 C166 C165 115.7(5)
C167 C166 C184 118.0(5)
C165 C166 C184 126.4(5)
C166 C167 C168 124.6(6)
C166 C167 H167 117.7
C168 C167 H167 117.7
C169 C168 C167 117.5(6)
C169 C168 C194 121.7(6)
C167 C168 C194 120.7(6)
C164 C169 C168 120.9(6)
C164 C169 H169 119.6
C168 C169 H169 119.6
C171 C170 N4 116.3(4)
C171 C170 H17C 108.2
N4 C170 H17C 108.2
C171 C170 H17D 108.2
N4 C170 H17D 108.2
H17C C170 H17D 107.4
C176 C171 C172 119.7(5)
C176 C171 C170 120.1(5)
C172 C171 C170 120.1(4)
O11 C172 C173 123.7(5)
O11 C172 C171 115.4(5)
C173 C172 C171 120.9(4)
C172 C173 C174 116.2(5)
C172 C173 C195 123.0(4)
C174 C173 C195 120.7(5)
C175 C174 C173 124.0(5)
C175 C174 H174 118.0
C173 C174 H174 118.0
C174 C175 C176 118.0(5)
C174 C175 C205 120.4(5)
C176 C175 C205 121.5(5)
C175 C176 C171 120.7(5)
C175 C176 H176 119.7
C171 C176 H176 119.7
N4 C177 C178 116.5(4)
N4 C177 H17A 108.2
C178 C177 H17A 108.2
N4 C177 H17B 108.2
C178 C177 H17B 108.2
H17A C177 H17B 107.3
C183 C178 C179 119.7(5)
C183 C178 C177 120.0(5)
C179 C178 C177 120.1(5)
O12 C179 C178 117.6(5)
O12 C179 C180 120.7(5)
C178 C179 C180 121.7(5)
C181 C180 C179 116.0(5)
C181 C180 C206 121.4(5)
C179 C180 C206 122.5(5)
C182 C181 C180 123.6(5)
C182 C181 H181 118.2
C180 C181 H181 118.2
C183 C182 C181 117.3(5)
C183 C182 C216 121.2(5)
C181 C182 C216 121.5(5)
C178 C183 C182 121.4(5)
C178 C183 H183 119.3
C182 C183 H183 119.3
C192 C184 C188 108.0(5)
C192 C184 C166 110.7(5)
C188 C184 C166 110.2(5)
C192 C184 C189 106.9(5)
C188 C184 C189 106.4(6)
C166 C184 C189 114.4(4)
C190 C185 C193 109.0(6)
C190 C185 C188 109.1(7)
C193 C185 C188 105.4(7)
C190 C185 H185 111.1
C193 C185 H185 111.1
C188 C185 H185 111.1
C190 C186 C191 110.6(6)
C190 C186 C192 108.2(6)
C191 C186 C192 110.4(6)
C190 C186 H186 109.2
C191 C186 H186 109.2
C192 C186 H186 109.2
C191 C187 C193 109.8(5)
C191 C187 C189 110.0(5)
C193 C187 C189 108.3(5)
C191 C187 H187 109.6
C193 C187 H187 109.6
C189 C187 H187 109.6
C184 C188 C185 111.3(5)
C184 C188 H18C 109.4
C185 C188 H18C 109.4
C184 C188 H18D 109.4
C185 C188 H18D 109.4
H18C C188 H18D 108.0
C187 C189 C184 112.1(5)
C187 C189 H18A 109.2
C184 C189 H18A 109.2
C187 C189 H18B 109.2
C184 C189 H18B 109.2
H18A C189 H18B 107.9
C186 C190 C185 112.0(6)
C186 C190 H19A 109.2
C185 C190 H19A 109.2
C186 C190 H19B 109.2
C185 C190 H19B 109.2
H19A C190 H19B 107.9
C187 C191 C186 108.8(5)
C187 C191 H19C 109.9
C186 C191 H19C 109.9
C187 C191 H19D 109.9
C186 C191 H19D 109.9
H19C C191 H19D 108.3
C184 C192 C186 112.3(5)
C184 C192 H19E 109.1
C186 C192 H19E 109.1
C184 C192 H19F 109.1
C186 C192 H19F 109.1
H19E C192 H19F 107.9
C187 C193 C185 111.3(6)
C187 C193 H19G 109.4
C185 C193 H19G 109.4
C187 C193 H19H 109.4
C185 C193 H19H 109.4
H19G C193 H19H 108.0
C168 C194 H19I 109.5
C168 C194 H19J 109.5
H19I C194 H19J 109.5
C168 C194 H19K 109.5
H19I C194 H19K 109.5
H19J C194 H19K 109.5
C173 C195 C203 111.0(4)
C173 C195 C200 110.4(4)
C203 C195 C200 107.5(4)
C173 C195 C199 111.5(4)
C203 C195 C199 107.9(4)
C200 C195 C199 108.4(4)
C201 C196 C204 109.4(4)
C201 C196 C199 109.8(4)
C204 C196 C199 109.5(4)
C201 C196 H196 109.4
C204 C196 H196 109.4
C199 C196 H196 109.4
C202 C197 C201 110.0(4)
C202 C197 C203 108.7(4)
C201 C197 C203 110.0(4)
C202 C197 H197 109.4
C201 C197 H197 109.4
C203 C197 H197 109.4
C200 C198 C204 109.6(4)
C200 C198 C202 110.6(4)
C204 C198 C202 108.6(4)
C200 C198 H198 109.3
C204 C198 H198 109.3
C202 C198 H198 109.3
C196 C199 C195 110.6(4)
C196 C199 H19L 109.5
C195 C199 H19L 109.5
C196 C199 H19M 109.5
C195 C199 H19M 109.5
H19L C199 H19M 108.1
C198 C200 C195 110.6(4)
C198 C200 H20A 109.5
C195 C200 H20A 109.5
C198 C200 H20B 109.5
C195 C200 H20B 109.5
H20A C200 H20B 108.1
C196 C201 C197 108.6(4)
C196 C201 H20C 110.0
C197 C201 H20C 110.0
C196 C201 H20D 110.0
C197 C201 H20D 110.0
H20C C201 H20D 108.3
C197 C202 C198 109.2(4)
C197 C202 H20G 109.8
C198 C202 H20G 109.8
C197 C202 H20H 109.8
C198 C202 H20H 109.8
H20G C202 H20H 108.3
C197 C203 C195 111.3(4)
C197 C203 H20E 109.4
C195 C203 H20E 109.4
C197 C203 H20F 109.4
C195 C203 H20F 109.4
H20E C203 H20F 108.0
C198 C204 C196 109.9(4)
C198 C204 H20L 109.7
C196 C204 H20L 109.7
C198 C204 H20M 109.7
C196 C204 H20M 109.7
H20L C204 H20M 108.2
C175 C205 H20I 109.5
C175 C205 H20J 109.5
H20I C205 H20J 109.5
C175 C205 H20K 109.5
H20I C205 H20K 109.5
H20J C205 H20K 109.5
C210 C206 C211 107.7(4)
C210 C206 C180 112.2(4)
C211 C206 C180 112.2(4)
C210 C206 C214 108.4(4)
C211 C206 C214 106.8(4)
C180 C206 C214 109.2(4)
C210 C207 C212 108.9(4)
C210 C207 C215 109.2(5)
C212 C207 C215 109.3(5)
C210 C207 H207 109.8
C212 C207 H207 109.8
C215 C207 H207 109.8
C213 C208 C214 110.0(5)
C213 C208 C212 109.4(5)
C214 C208 C212 109.9(5)
C213 C208 H208 109.2
C214 C208 H208 109.2
C212 C208 H208 109.2
C215 C209 C213 110.0(5)
C215 C209 C211 110.3(5)
C213 C209 C211 109.2(4)
C215 C209 H209 109.1
C213 C209 H209 109.1
C211 C209 H209 109.1
C206 C210 C207 111.9(5)
C206 C210 H21C 109.2
C207 C210 H21C 109.2
C206 C210 H21D 109.2
C207 C210 H21D 109.2
H21C C210 H21D 107.9
C206 C211 C209 111.3(5)
C206 C211 H21I 109.4
C209 C211 H21I 109.4
C206 C211 H21J 109.4
C209 C211 H21J 109.4
H21I C211 H21J 108.0
C208 C212 C207 109.5(5)
C208 C212 H21A 109.8
C207 C212 H21A 109.8
C208 C212 H21B 109.8
C207 C212 H21B 109.8
H21A C212 H21B 108.2
C208 C213 C209 109.0(5)
C208 C213 H21N 109.9
C209 C213 H21N 109.9
C208 C213 H21O 109.9
C209 C213 H21O 109.9
H21N C213 H21O 108.3
C208 C214 C206 110.7(4)
C208 C214 H21G 109.5
C206 C214 H21G 109.5
C208 C214 H21H 109.5
C206 C214 H21H 109.5
H21G C214 H21H 108.1
C209 C215 C207 108.9(4)
C209 C215 H21E 109.9
C207 C215 H21E 109.9
C209 C215 H21F 109.9
C207 C215 H21F 109.9
H21E C215 H21F 108.3
C182 C216 H21K 109.5
C182 C216 H21L 109.5
H21K C216 H21L 109.5
C182 C216 H21M 109.5
H21K C216 H21M 109.5
H21L C216 H21M 109.5
O302 C301 H30C 109.5
O302 C301 H30D 109.5
H30C C301 H30D 109.5
O302 C301 H30E 109.5
H30C C301 H30E 109.5
H30D C301 H30E 109.5
C303 O302 C301 111.6(6)
O302 C303 C304 109.3(6)
O302 C303 H30F 109.8
C304 C303 H30F 109.8
O302 C303 H30G 109.8
C304 C303 H30G 109.8
H30F C303 H30G 108.3
O305 C304 C303 110.6(6)
O305 C304 H30H 109.5
C303 C304 H30H 109.5
O305 C304 H30I 109.5
C303 C304 H30I 109.5
H30H C304 H30I 108.1
C304 O305 C306 112.7(6)
O305 C306 H30J 109.5
O305 C306 H30K 109.5
H30J C306 H30K 109.5
O305 C306 H30L 109.5
H30J C306 H30L 109.5
H30K C306 H30L 109.5
O402 C401 H40C 109.5
O402 C401 H40D 109.5
H40C C401 H40D 109.5
O402 C401 H40E 109.5
H40C C401 H40E 109.5
H40D C401 H40E 109.5
C401 O402 C403 118.1(7)
C414 C403 O402 116.2(13)
C414 C403 C404 19.7(15)
O402 C403 C404 116.2(9)
C414 C403 H40F 123.4
O402 C403 H40F 108.2
C404 C403 H40F 108.3
C414 C403 H40G 90.5
O402 C403 H40G 108.2
C404 C403 H40G 108.2
H40F C403 H40G 107.4
O405 C404 C403 111.7(12)
O405 C404 H40H 109.3
C403 C404 H40H 109.3
O405 C404 H40I 109.3
C403 C404 H40I 109.3
H40H C404 H40I 107.9
C406 O405 C404 118.2(12)
C403 C414 O415 107.2(16)
C403 C414 H41C 110.3
O415 C414 H41C 110.3
C403 C414 H41D 110.3
O415 C414 H41D 110.3
H41C C414 H41D 108.5
C414 O415 C416 114.5(14)
O415 C416 H41E 109.5
O415 C416 H41F 109.5
H41E C416 H41F 109.5
O415 C416 H41G 109.5
H41E C416 H41G 109.5
H41F C416 H41G 109.5
O502 C501 H50C 109.5
O502 C501 H50D 109.5
H50C C501 H50D 109.5
O502 C501 H50E 109.5
H50C C501 H50E 109.5
H50D C501 H50E 109.5
C501 O502 C503 116.1(8)
O502 C503 C504 116.3(8)
O502 C503 H50F 108.2
C504 C503 H50F 108.2
O502 C503 H50G 108.2
C504 C503 H50G 108.2
H50F C503 H50G 107.4
O505 C504 C503 108.9(7)
O505 C504 H50H 109.9
C503 C504 H50H 109.9
O505 C504 H50I 109.9
C503 C504 H50I 109.9
H50H C504 H50I 108.3
C506 O505 C504 113.1(7)
O505 C506 H50J 109.5
O505 C506 H50K 109.5
H50J C506 H50K 109.5
O505 C506 H50L 109.5
H50J C506 H50L 109.5
H50K C506 H50L 109.5
O602 C601 H60A 109.5
O602 C601 H60B 109.5
H60A C601 H60B 109.5
O602 C601 H60C 109.5
H60A C601 H60C 109.5
H60B C601 H60C 109.5
C603 O602 C601 108.4(8)
O602 C603 C604 109.1(7)
O602 C603 H60D 109.9
C604 C603 H60D 109.9
O602 C603 H60E 109.9
C604 C603 H60E 109.9
H60D C603 H60E 108.3
O605 C604 C603 104.6(7)
O605 C604 H60F 110.8
C603 C604 H60F 110.8
O605 C604 H60G 110.8
C603 C604 H60G 110.8
H60F C604 H60G 108.9
C604 O605 C606 112.4(7)
O605 C606 H60H 109.5
O605 C606 H60I 109.5
H60H C606 H60I 109.5
O605 C606 H60J 109.5
H60H C606 H60J 109.5
H60I C606 H60J 109.5
O702 C701 H70A 109.5
O702 C701 H70B 109.4
H70A C701 H70B 109.5
O702 C701 H70C 109.5
H70A C701 H70C 109.5
H70B C701 H70C 109.5
C701 O702 C703 127.7(14)
O702 C703 C704 118.4(15)
O702 C703 H70D 107.7
C704 C703 H70D 107.7
O702 C703 H70E 107.7
C704 C703 H70E 107.7
H70D C703 H70E 107.1
O705 C704 C703 116.2(15)
O705 C704 H70F 108.2
C703 C704 H70F 108.2
O705 C704 H70G 108.2
C703 C704 H70G 108.2
H70F C704 H70G 107.4
C704 O705 C706 116.7(14)
O705 C706 H70H 109.5
O705 C706 H70I 109.5
H70H C706 H70I 109.5
O705 C706 H70J 109.5
H70H C706 H70J 109.5
H70I C706 H70J 109.5
O802 C801 H80C 109.5
O802 C801 H80D 109.5
H80C C801 H80D 109.5
O802 C801 H80E 109.5
H80C C801 H80E 109.5
H80D C801 H80E 109.5
C803 O802 C801 113.8(12)
O802 C803 C804 116.9(14)
O802 C803 H80F 108.1
C804 C803 H80F 108.1
O802 C803 H80G 108.1
C804 C803 H80G 108.1
H80F C803 H80G 107.3
O805 C804 C803 109.6(14)
O805 C804 H80H 109.7
C803 C804 H80H 109.7
O805 C804 H80I 109.7
C803 C804 H80I 109.7
H80H C804 H80I 108.2
C804 O805 C806 115.5(13)
O805 C806 H80J 109.5
O805 C806 H80K 109.5
H80J C806 H80K 109.5
O805 C806 H80L 109.5
H80J C806 H80L 109.5
H80K C806 H80L 109.5

loop_
_geom_bond_atom_site_label_1
_geom_bond_atom_site_label_2
_geom_bond_distance
U1 O2 2.097(3)
U1 O3 2.104(3)
U1 O1 2.112(3)
U1 N1 2.550(4)
U1 S1 2.7411(14)
U1 S4 2.7672(15)
U1 S3 2.8085(14)
U1 S2 3.0203(15)
U1 U2 3.8164(3)
U2 O5 2.092(3)
U2 O6 2.107(4)
U2 O4 2.119(3)
U2 N2 2.529(4)
U2 S2 2.7631(13)
U2 S3 2.7657(14)
U2 S1 2.8584(14)
U2 S4 2.9235(15)
S1 S2 2.0499(19)
S3 S4 2.0527(19)
O1 C3 1.359(6)
O2 C10 1.368(6)
O3 C17 1.374(6)
O4 C57 1.364(5)
O5 C64 1.362(6)
O6 C71 1.366(6)
N1 C15 1.486(6)
N1 C1 1.489(6)
N1 C8 1.509(6)
N2 C55 1.495(6)
N2 C69 1.507(7)
N2 C62 1.512(6)
C1 C2 1.509(7)
C1 H1A 0.9900
C1 H1B 0.9900
C2 C7 1.382(7)
C2 C3 1.402(7)
C3 C4 1.416(6)
C4 C5 1.394(7)
C4 C22 1.534(7)
C5 C6 1.398(7)
C5 H5 0.9500
C6 C7 1.388(7)
C6 C32 1.496(7)
C7 H7 0.9500
C8 C9 1.501(7)
C8 H8A 0.9900
C8 H8B 0.9900
C9 C10 1.383(8)
C9 C14 1.395(7)
C10 C11 1.421(7)
C11 C12 1.395(7)
C11 C33 1.508(8)
C12 C13 1.392(8)
C12 H12 0.9500
C13 C14 1.374(7)
C13 C43 1.521(7)
C14 H14 0.9500
C15 C16 1.517(7)
C15 H15A 0.9900
C15 H15B 0.9900
C16 C21 1.383(7)
C16 C17 1.408(7)
C17 C18 1.400(7)
C18 C19 1.391(7)
C18 C44 1.554(7)
C19 C20 1.384(7)
C19 H19 0.9500
C20 C21 1.393(7)
C20 C54 1.511(7)
C21 H21 0.9500
C22 C27 1.544(7)
C22 C26 1.548(7)
C22 C30 1.549(6)
C23 C31 1.521(7)
C23 C28 1.537(7)
C23 C26 1.553(7)
C23 H23 1.0000
C24 C29 1.523(8)
C24 C30 1.528(7)
C24 C28 1.535(7)
C24 H24 1.0000
C25 C31 1.533(7)
C25 C29 1.538(7)
C25 C27 1.546(7)
C25 H25 1.0000
C26 H26A 0.9900
C26 H26B 0.9900
C27 H27A 0.9900
C27 H27B 0.9900
C28 H28A 0.9900
C28 H28B 0.9900
C29 H29A 0.9900
C29 H29B 0.9900
C30 H30A 0.9900
C30 H30B 0.9900
C31 H31A 0.9900
C31 H31B 0.9900
C32 H32A 0.9800
C32 H32B 0.9800
C32 H32C 0.9800
C33 C41 1.541(7)
C33 C37 1.553(8)
C33 C38 1.554(7)
C34 C42 1.514(8)
C34 C39 1.532(8)
C34 C37 1.553(8)
C34 H34 1.0000
C35 C41 1.514(9)
C35 C40 1.521(8)
C35 C39 1.540(9)
C35 H35 1.0000
C36 C42 1.503(8)
C36 C38 1.523(8)
C36 C40 1.527(7)
C36 H36 1.0000
C37 H37A 0.9900
C37 H37B 0.9900
C38 H38A 0.9900
C38 H38B 0.9900
C39 H39A 0.9900
C39 H39B 0.9900
C40 H40A 0.9900
C40 H40B 0.9900
C41 H41A 0.9900
C41 H41B 0.9900
C42 H42A 0.9900
C42 H42B 0.9900
C43 H43A 0.9800
C43 H43B 0.9800
C43 H43C 0.9800
C44 C48 1.548(7)
C44 C52 1.549(7)
C44 C49 1.552(6)
C45 C53 1.526(7)
C45 C48 1.537(7)
C45 C50 1.542(8)
C45 H45 1.0000
C46 C50 1.521(8)
C46 C52 1.537(7)
C46 C51 1.540(7)
C46 H46 1.0000
C47 C51 1.525(7)
C47 C53 1.525(8)
C47 C49 1.547(7)
C47 H47 1.0000
C48 H48A 0.9900
C48 H48B 0.9900
C49 H49A 0.9900
C49 H49B 0.9900
C50 H50A 0.9900
C50 H50B 0.9900
C51 H51A 0.9900
C51 H51B 0.9900
C52 H52A 0.9900
C52 H52B 0.9900
C53 H53A 0.9900
C53 H53B 0.9900
C54 H54A 0.9800
C54 H54B 0.9800
C54 H54C 0.9800
C55 C56 1.498(7)
C55 H55A 0.9900
C55 H55B 0.9900
C56 C61 1.378(7)
C56 C57 1.408(7)
C57 C58 1.423(7)
C58 C59 1.404(7)
C58 C76 1.529(7)
C59 C60 1.379(8)
C59 H59 0.9500
C60 C61 1.392(7)
C60 C86 1.506(7)
C61 H61 0.9500
C62 C63 1.499(7)
C62 H62A 0.9900
C62 H62B 0.9900
C63 C68 1.373(8)
C63 C64 1.407(7)
C64 C65 1.407(7)
C65 C66 1.402(8)
C65 C87 1.525(7)
C66 C67 1.395(7)
C66 H66 0.9500
C67 C68 1.379(7)
C67 C97 1.509(8)
C68 H68 0.9500
C69 C70 1.516(7)
C69 H69A 0.9900
C69 H69B 0.9900
C70 C75 1.381(7)
C70 C71 1.417(7)
C71 C72 1.405(7)
C72 C73 1.395(7)
C72 C98 1.534(7)
C73 C74 1.388(7)
C73 H73 0.9500
C74 C75 1.392(8)
C74 C108 1.497(8)
C75 H75 0.9500
C76 C81 1.532(7)
C76 C80 1.541(7)
C76 C84 1.552(7)
C77 C82 1.512(7)
C77 C85 1.524(8)
C77 C80 1.556(8)
C77 H77 1.0000
C78 C82 1.512(7)
C78 C83 1.540(8)
C78 C84 1.556(8)
C78 H78 1.0000
C79 C83 1.511(8)
C79 C85 1.513(8)
C79 C81 1.554(8)
C79 H79 1.0000
C80 H80A 0.9900
C80 H80B 0.9900
C81 H81A 0.9900
C81 H81B 0.9900
C82 H82A 0.9900
C82 H82B 0.9900
C83 H83A 0.9900
C83 H83B 0.9900
C84 H84A 0.9900
C84 H84B 0.9900
C85 H85A 0.9900
C85 H85B 0.9900
C86 H86A 0.9800
C86 H86B 0.9800
C86 H86C 0.9800
C87 C95 1.534(7)
C87 C92 1.539(7)
C87 C91 1.552(8)
C88 C91 1.515(7)
C88 C96 1.521(8)
C88 C93 1.538(8)
C88 H88 1.0000
C89 C95 1.516(8)
C89 C93 1.521(8)
C89 C94 1.525(8)
C89 H89 1.0000
C90 C96 1.515(8)
C90 C92 1.529(7)
C90 C94 1.541(7)
C90 H90 1.0000
C91 H91A 0.9900
C91 H91B 0.9900
C92 H92A 0.9900
C92 H92B 0.9900
C93 H93A 0.9900
C93 H93B 0.9900
C94 H94A 0.9900
C94 H94B 0.9900
C95 H95A 0.9900
C95 H95B 0.9900
C96 H96A 0.9900
C96 H96B 0.9900
C97 H97A 0.9800
C97 H97B 0.9800
C97 H97C 0.9800
C98 C103 1.529(8)
C98 C106 1.542(7)
C98 C102 1.549(8)
C99 C104 1.507(8)
C99 C107 1.537(8)
C99 C102 1.540(7)
C99 H99 1.0000
C100 C104 1.521(8)
C100 C106 1.532(7)
C100 C105 1.536(8)
C100 H100 1.0000
C101 C107 1.531(8)
C101 C105 1.532(8)
C101 C103 1.537(7)
C101 H101 1.0000
C102 H10F 0.9900
C102 H10G 0.9900
C103 H10D 0.9900
C103 H10E 0.9900
C104 H10L 0.9900
C104 H10M 0.9900
C105 H10P 0.9900
C105 H10Q 0.9900
C106 H10J 0.9900
C106 H10K 0.9900
C107 H10N 0.9900
C107 H10O 0.9900
C108 H10A 0.9800
C108 H10B 0.9800
C108 H10C 0.9800
U3 O7 2.103(3)
U3 O9 2.113(3)
U3 O8 2.113(3)
U3 N3 2.566(4)
U3 S5 2.6842(16)
U3 S7 2.8420(15)
U3 S8 2.8593(15)
U3 S6 2.8603(14)
U3 U4 3.9797(3)
U4 O11 2.087(3)
U4 O10 2.088(3)
U4 O12 2.094(4)
U4 N4 2.554(4)
U4 S6 2.7240(15)
U4 S8 2.7565(16)
U4 S7 2.7826(14)
S5 S6 2.0507(19)
S7 S8 2.044(2)
O7 C111 1.343(6)
O8 C118 1.370(6)
O9 C125 1.371(6)
O10 C165 1.366(6)
O11 C172 1.363(6)
O12 C179 1.361(6)
N3 C116 1.481(6)
N3 C123 1.490(7)
N3 C109 1.517(6)
N4 C177 1.496(7)
N4 C163 1.505(7)
N4 C170 1.511(6)
C109 C110 1.503(7)
C109 H10H 0.9900
C109 H10I 0.9900
C110 C115 1.390(7)
C110 C111 1.390(7)
C111 C112 1.420(7)
C112 C113 1.411(7)
C112 C130 1.503(7)
C113 C114 1.383(8)
C113 H113 0.9500
C114 C115 1.407(7)
C114 C140 1.516(7)
C115 H115 0.9500
C116 C117 1.507(7)
C116 H11A 0.9900
C116 H11B 0.9900
C117 C122 1.386(7)
C117 C118 1.404(7)
C118 C119 1.422(6)
C119 C120 1.387(7)
C119 C141 1.539(7)
C120 C121 1.383(7)
C120 H120 0.9500
C121 C122 1.388(7)
C121 C151 1.493(7)
C122 H122 0.9500
C123 C124 1.511(6)
C123 H12A 0.9900
C123 H12B 0.9900
C124 C129 1.371(7)
C124 C125 1.393(7)
C125 C126 1.397(7)
C126 C127 1.403(7)
C126 C152 1.531(7)
C127 C128 1.392(8)
C127 H127 0.9500
C128 C129 1.390(7)
C128 C162 1.524(7)
C129 H129 0.9500
C130 C138 1.545(6)
C130 C134 1.553(7)
C130 C135 1.554(7)
C131 C134 1.526(8)
C131 C139 1.526(8)
C131 C136 1.529(7)
C131 H131 1.0000
C132 C137 1.511(8)
C132 C136 1.523(7)
C132 C138 1.532(8)
C132 H132 1.0000
C133 C137 1.530(7)
C133 C135 1.535(7)
C133 C139 1.533(7)
C133 H133 1.0000
C134 H13K 0.9900
C134 H13L 0.9900
C135 H13C 0.9900
C135 H13D 0.9900
C136 H13I 0.9900
C136 H13J 0.9900
C137 H13E 0.9900
C137 H13F 0.9900
C138 H13A 0.9900
C138 H13B 0.9900
C139 H13G 0.9900
C139 H13H 0.9900
C140 H14I 0.9800
C140 H14J 0.9800
C140 H14K 0.9800
C141 C146 1.539(7)
C141 C145 1.539(7)
C141 C149 1.548(6)
C142 C147 1.527(7)
C142 C150 1.532(7)
C142 C145 1.532(7)
C142 H142 1.0000
C143 C147 1.512(8)
C143 C149 1.530(7)
C143 C148 1.541(7)
C143 H143 1.0000
C144 C150 1.524(8)
C144 C148 1.535(7)
C144 C146 1.550(7)
C144 H144 1.0000
C145 H14E 0.9900
C145 H14F 0.9900
C146 H14L 0.9900
C146 H14M 0.9900
C147 H14A 0.9900
C147 H14B 0.9900
C148 H14G 0.9900
C148 H14H 0.9900
C149 H14C 0.9900
C149 H14D 0.9900
C150 H15C 0.9900
C150 H15D 0.9900
C151 H15G 0.9800
C151 H15H 0.9800
C151 H15I 0.9800
C152 C157 1.535(7)
C152 C160 1.545(6)
C152 C156 1.548(7)
C153 C156 1.517(8)
C153 C161 1.533(7)
C153 C158 1.537(7)
C153 H153 1.0000
C154 C158 1.515(8)
C154 C159 1.524(7)
C154 C160 1.542(7)
C154 H154 1.0000
C155 C161 1.513(8)
C155 C157 1.529(8)
C155 C159 1.541(7)
C155 H155 1.0000
C156 H15E 0.9900
C156 H15F 0.9900
C157 H15N 0.9900
C157 H15O 0.9900
C158 H15L 0.9900
C158 H15M 0.9900
C159 H15J 0.9900
C159 H15K 0.9900
C160 H16F 0.9900
C160 H16G 0.9900
C161 H16D 0.9900
C161 H16E 0.9900
C162 H16A 0.9800
C162 H16B 0.9800
C162 H16C 0.9800
C163 C164 1.485(7)
C163 H16H 0.9900
C163 H16I 0.9900
C164 C169 1.377(8)
C164 C165 1.404(7)
C165 C166 1.396(7)
C166 C167 1.379(9)
C166 C184 1.546(7)
C167 C168 1.391(9)
C167 H167 0.9500
C168 C169 1.381(8)
C168 C194 1.522(10)
C169 H169 0.9500
C170 C171 1.507(7)
C170 H17C 0.9900
C170 H17D 0.9900
C171 C176 1.386(7)
C171 C172 1.408(7)
C172 C173 1.393(7)
C173 C174 1.398(7)
C173 C195 1.540(7)
C174 C175 1.381(8)
C174 H174 0.9500
C175 C176 1.380(8)
C175 C205 1.515(7)
C176 H176 0.9500
C177 C178 1.522(7)
C177 H17A 0.9900
C177 H17B 0.9900
C178 C183 1.375(7)
C178 C179 1.402(7)
C179 C180 1.405(7)
C180 C181 1.405(7)
C180 C206 1.537(7)
C181 C182 1.400(8)
C181 H181 0.9500
C182 C183 1.398(7)
C182 C216 1.508(8)
C183 H183 0.9500
C184 C192 1.516(8)
C184 C188 1.530(9)
C184 C189 1.544(8)
C185 C190 1.502(12)
C185 C193 1.534(11)
C185 C188 1.582(9)
C185 H185 1.0000
C186 C190 1.457(10)
C186 C191 1.516(9)
C186 C192 1.537(8)
C186 H186 1.0000
C187 C191 1.498(8)
C187 C193 1.499(9)
C187 C189 1.538(7)
C187 H187 1.0000
C188 H18C 0.9900
C188 H18D 0.9900
C189 H18A 0.9900
C189 H18B 0.9900
C190 H19A 0.9900
C190 H19B 0.9900
C191 H19C 0.9900
C191 H19D 0.9900
C192 H19E 0.9900
C192 H19F 0.9900
C193 H19G 0.9900
C193 H19H 0.9900
C194 H19I 0.9800
C194 H19J 0.9800
C194 H19K 0.9800
C195 C203 1.547(7)
C195 C200 1.549(7)
C195 C199 1.552(7)
C196 C201 1.531(7)
C196 C204 1.534(7)
C196 C199 1.544(7)
C196 H196 1.0000
C197 C202 1.516(7)
C197 C201 1.544(7)
C197 C203 1.545(7)
C197 H197 1.0000
C198 C200 1.525(7)
C198 C204 1.529(7)
C198 C202 1.545(7)
C198 H198 1.0000
C199 H19L 0.9900
C199 H19M 0.9900
C200 H20A 0.9900
C200 H20B 0.9900
C201 H20C 0.9900
C201 H20D 0.9900
C202 H20G 0.9900
C202 H20H 0.9900
C203 H20E 0.9900
C203 H20F 0.9900
C204 H20L 0.9900
C204 H20M 0.9900
C205 H20I 0.9800
C205 H20J 0.9800
C205 H20K 0.9800
C206 C210 1.536(7)
C206 C211 1.534(7)
C206 C214 1.558(7)
C207 C210 1.534(7)
C207 C212 1.537(8)
C207 C215 1.543(7)
C207 H207 1.0000
C208 C213 1.519(7)
C208 C214 1.525(7)
C208 C212 1.536(8)
C208 H208 1.0000
C209 C215 1.516(8)
C209 C213 1.533(8)
C209 C211 1.538(8)
C209 H209 1.0000
C210 H21C 0.9900
C210 H21D 0.9900
C211 H21I 0.9900
C211 H21J 0.9900
C212 H21A 0.9900
C212 H21B 0.9900
C213 H21N 0.9900
C213 H21O 0.9900
C214 H21G 0.9900
C214 H21H 0.9900
C215 H21E 0.9900
C215 H21F 0.9900
C216 H21K 0.9800
C216 H21L 0.9800
C216 H21M 0.9800
C301 O302 1.440(8)
C301 H30C 0.9800
C301 H30D 0.9800
C301 H30E 0.9800
O302 C303 1.396(7)
C303 C304 1.540(9)
C303 H30F 0.9900
C303 H30G 0.9900
C304 O305 1.390(7)
C304 H30H 0.9900
C304 H30I 0.9900
O305 C306 1.437(8)
C306 H30J 0.9800
C306 H30K 0.9800
C306 H30L 0.9800
C401 O402 1.369(8)
C401 H40C 0.9800
C401 H40D 0.9800
C401 H40E 0.9800
O402 C403 1.381(8)
C403 C414 1.32(2)
C403 C404 1.506(13)
C403 H40F 0.9900
C403 H40G 0.9900
C404 O405 1.357(13)
C404 H40H 0.9900
C404 H40I 0.9900
O405 C406 1.355(12)
C406 H40J 0.9800
C406 H40K 0.9800
C406 H40L 0.9800
C414 O415 1.377(13)
C414 H41C 0.9900
C414 H41D 0.9900
O415 C416 1.421(13)
C416 H41E 0.9800
C416 H41F 0.9800
C416 H41G 0.9800
C501 O502 1.377(8)
C501 H50C 0.9800
C501 H50D 0.9800
C501 H50E 0.9800
O502 C503 1.391(8)
C503 C504 1.517(10)
C503 H50F 0.9900
C503 H50G 0.9900
C504 O505 1.405(8)
C504 H50H 0.9900
C504 H50I 0.9900
O505 C506 1.399(8)
C506 H50J 0.9800
C506 H50K 0.9800
C506 H50L 0.9800
C601 O602 1.413(9)
C601 H60A 0.9800
C601 H60B 0.9800
C601 H60C 0.9800
O602 C603 1.332(8)
C603 C604 1.514(10)
C603 H60D 0.9900
C603 H60E 0.9900
C604 O605 1.437(8)
C604 H60F 0.9900
C604 H60G 0.9900
O605 C606 1.437(8)
C606 H60H 0.9800
C606 H60I 0.9800
C606 H60J 0.9800
C701 O702 1.447(14)
C701 H70A 0.9800
C701 H70B 0.9800
C701 H70C 0.9800
O702 C703 1.460(13)
C703 C704 1.523(14)
C703 H70D 0.9900
C703 H70E 0.9900
C704 O705 1.243(13)
C704 H70F 0.9900
C704 H70G 0.9900
O705 C706 1.420(13)
C706 H70H 0.9800
C706 H70I 0.9800
C706 H70J 0.9800
C801 O802 1.380(12)
C801 H80C 0.9800
C801 H80D 0.9800
C801 H80E 0.9800
O802 C803 1.363(12)
C803 C804 1.517(14)
C803 H80F 0.9900
C803 H80G 0.9900
C804 O805 1.379(13)
C804 H80H 0.9900
C804 H80I 0.9900
O805 C806 1.397(13)
C806 H80J 0.9800
C806 H80K 0.9800
C806 H80L 0.9800

loop_
_geom_torsion_atom_site_label_1
_geom_torsion_atom_site_label_2
_geom_torsion_atom_site_label_3
_geom_torsion_atom_site_label_4
_geom_torsion
O2 U1 U2 O5 -35.52(14)
O3 U1 U2 O5 77.03(18)
O1 U1 U2 O5 161.87(14)
N1 U1 U2 O5 -125.04(16)
S1 U1 U2 O5 -127.60(11)
S4 U1 U2 O5 33.10(11)
S3 U1 U2 O5 92.34(11)
S2 U1 U2 O5 -70.10(11)
O2 U1 U2 O6 70.54(18)
O3 U1 U2 O6 -176.9(2)
O1 U1 U2 O6 -92.07(18)
N1 U1 U2 O6 -18.98(19)
S1 U1 U2 O6 -21.54(16)
S4 U1 U2 O6 139.16(16)
S3 U1 U2 O6 -161.60(16)
S2 U1 U2 O6 35.97(16)
O2 U1 U2 O4 161.18(14)
O3 U1 U2 O4 -86.26(18)
O1 U1 U2 O4 -1.43(13)
N1 U1 U2 O4 71.66(15)
S1 U1 U2 O4 69.10(10)
S4 U1 U2 O4 -130.19(10)
S3 U1 U2 O4 -70.95(10)
S2 U1 U2 O4 126.61(10)
O2 U1 U2 N2 -126.62(17)
O3 U1 U2 N2 -14.1(2)
O1 U1 U2 N2 70.77(16)
N1 U1 U2 N2 143.86(18)
S1 U1 U2 N2 141.30(14)
S4 U1 U2 N2 -58.00(14)
S3 U1 U2 N2 1.24(14)
S2 U1 U2 N2 -161.19(14)
O2 U1 U2 S2 34.57(11)
O3 U1 U2 S2 147.13(16)
O1 U1 U2 S2 -128.04(10)
N1 U1 U2 S2 -54.95(12)
S1 U1 U2 S2 -57.51(5)
S4 U1 U2 S2 103.19(5)
S3 U1 U2 S2 162.43(6)
O2 U1 U2 S3 -127.86(11)
O3 U1 U2 S3 -15.31(16)
O1 U1 U2 S3 69.53(10)
N1 U1 U2 S3 142.62(12)
S1 U1 U2 S3 140.06(6)
S4 U1 U2 S3 -59.24(5)
S2 U1 U2 S3 -162.43(6)
O2 U1 U2 S1 92.08(11)
O3 U1 U2 S1 -155.36(16)
O1 U1 U2 S1 -70.53(10)
N1 U1 U2 S1 2.56(12)
S4 U1 U2 S1 160.70(5)
S3 U1 U2 S1 -140.06(6)
S2 U1 U2 S1 57.51(5)
O2 U1 U2 S4 -68.62(11)
O3 U1 U2 S4 43.93(15)
O1 U1 U2 S4 128.77(10)
N1 U1 U2 S4 -158.14(12)
S1 U1 U2 S4 -160.70(5)
S3 U1 U2 S4 59.24(5)
S2 U1 U2 S4 -103.19(5)
O2 U1 S1 S2 -39.97(11)
O3 U1 S1 S2 -159.1(3)
O1 U1 S1 S2 174.26(11)
N1 U1 S1 S2 -111.73(10)
S4 U1 S1 S2 51.77(6)
S3 U1 S1 S2 94.14(6)
U2 U1 S1 S2 66.45(5)
O2 U1 S1 U2 -106.41(10)
O3 U1 S1 U2 134.5(3)
O1 U1 S1 U2 107.81(9)
N1 U1 S1 U2 -178.18(9)
S4 U1 S1 U2 -14.68(4)
S3 U1 S1 U2 27.70(4)
S2 U1 S1 U2 -66.45(5)
O5 U2 S1 S2 5.99(15)
O6 U2 S1 S2 89.74(11)
O4 U2 S1 S2 173.73(11)
N2 U2 S1 S2 179.5(2)
S3 U2 S1 S2 -105.42(6)
S4 U2 S1 S2 -63.42(6)
U1 U2 S1 S2 -77.21(6)
O5 U2 S1 U1 83.21(14)
O6 U2 S1 U1 166.95(9)
O4 U2 S1 U1 -109.06(10)
N2 U2 S1 U1 -103.3(2)
S2 U2 S1 U1 77.21(6)
S3 U2 S1 U1 -28.21(4)
S4 U2 S1 U1 13.79(4)
U1 S1 S2 U2 -91.41(3)
U2 S1 S2 U1 91.41(3)
O5 U2 S2 S1 -175.66(11)
O6 U2 S2 S1 -96.01(11)
O4 U2 S2 S1 -7.27(13)
N2 U2 S2 S1 -179.1(4)
S3 U2 S2 S1 75.85(6)
S4 U2 S2 S1 110.35(6)
U1 U2 S2 S1 62.94(5)
O5 U2 S2 U1 121.40(10)
O6 U2 S2 U1 -158.95(10)
O4 U2 S2 U1 -70.21(12)
N2 U2 S2 U1 118.0(4)
S3 U2 S2 U1 12.92(4)
S1 U2 S2 U1 -62.94(5)
S4 U2 S2 U1 47.42(4)
O2 U1 S2 S1 140.25(11)
O3 U1 S2 S1 161.8(2)
O1 U1 S2 S1 -6.60(12)
N1 U1 S2 S1 71.01(10)
S4 U1 S2 S1 -124.29(6)
S3 U1 S2 S1 -85.19(6)
U2 U1 S2 S1 -72.58(5)
O2 U1 S2 U2 -147.16(10)
O3 U1 S2 U2 -125.6(2)
O1 U1 S2 U2 65.99(11)
N1 U1 S2 U2 143.60(9)
S1 U1 S2 U2 72.58(5)
S4 U1 S2 U2 -51.71(4)
S3 U1 S2 U2 -12.61(4)
O5 U2 S3 S4 -39.96(11)
O6 U2 S3 S4 -157.7(4)
O4 U2 S3 S4 174.84(11)
N2 U2 S3 S4 -111.73(11)
S2 U2 S3 S4 53.57(6)
S1 U2 S3 S4 94.83(6)
U1 U2 S3 S4 67.38(5)
O5 U2 S3 U1 -107.34(10)
O6 U2 S3 U1 134.9(4)
O4 U2 S3 U1 107.46(10)
N2 U2 S3 U1 -179.10(10)
S2 U2 S3 U1 -13.81(4)
S1 U2 S3 U1 27.46(4)
S4 U2 S3 U1 -67.38(5)
O2 U1 S3 S4 8.59(15)
O3 U1 S3 S4 97.81(11)
O1 U1 S3 S4 178.03(11)
N1 U1 S3 S4 -178.5(2)
S1 U1 S3 S4 -101.78(6)
S2 U1 S3 S4 -60.58(6)
U2 U1 S3 S4 -73.09(6)
O2 U1 S3 U2 81.68(14)
O3 U1 S3 U2 170.90(10)
O1 U1 S3 U2 -108.88(10)
N1 U1 S3 U2 -105.4(2)
S1 U1 S3 U2 -28.69(4)
S4 U1 S3 U2 73.09(6)
S2 U1 S3 U2 12.51(4)
U2 S3 S4 U1 -93.25(3)
U1 S3 S4 U2 93.25(3)
O2 U1 S4 S3 -173.71(11)
O3 U1 S4 S3 -89.95(10)
O1 U1 S4 S3 -2.31(13)
N1 U1 S4 S3 177.6(3)
S1 U1 S4 S3 79.61(6)
S2 U1 S4 S3 112.89(6)
U2 U1 S4 S3 65.23(5)
O2 U1 S4 U2 121.06(10)
O3 U1 S4 U2 -155.18(9)
O1 U1 S4 U2 -67.54(11)
N1 U1 S4 U2 112.4(3)
S1 U1 S4 U2 14.38(4)
S3 U1 S4 U2 -65.23(5)
S2 U1 S4 U2 47.66(3)
O5 U2 S4 S3 140.84(11)
O6 U2 S4 S3 167.4(2)
O4 U2 S4 S3 -6.02(13)
N2 U2 S4 S3 71.43(11)
S2 U2 S4 S3 -123.23(7)
S1 U2 S4 S3 -83.72(6)
U1 U2 S4 S3 -70.03(6)
O5 U2 S4 U1 -149.14(10)
O6 U2 S4 U1 -122.6(2)
O4 U2 S4 U1 64.00(11)
N2 U2 S4 U1 141.45(10)
S2 U2 S4 U1 -53.20(4)
S3 U2 S4 U1 70.03(6)
S1 U2 S4 U1 -13.70(4)
O2 U1 O1 C3 -5.7(7)
O3 U1 O1 C3 -71.9(6)
N1 U1 O1 C3 9.8(6)
S1 U1 O1 C3 99.0(6)
S4 U1 O1 C3 -170.2(5)
S3 U1 O1 C3 -171.8(6)
S2 U1 O1 C3 103.4(6)
U2 U1 O1 C3 144.7(6)
O3 U1 O2 C10 91.5(7)
O1 U1 O2 C10 25.9(8)
N1 U1 O2 C10 10.3(6)
S1 U1 O2 C10 -70.7(7)
S4 U1 O2 C10 -167.1(7)
S3 U1 O2 C10 -173.0(6)
S2 U1 O2 C10 -96.9(7)
U2 U1 O2 C10 -121.9(6)
O2 U1 O3 C17 -21.3(4)
O1 U1 O3 C17 127.9(4)
N1 U1 O3 C17 53.2(4)
S1 U1 O3 C17 101.3(4)
S4 U1 O3 C17 -110.0(4)
S3 U1 O3 C17 -153.7(4)
S2 U1 O3 C17 -42.1(5)
U2 U1 O3 C17 -142.6(3)
O5 U2 O4 C57 -29.7(8)
O6 U2 O4 C57 -94.5(7)
N2 U2 O4 C57 -11.3(7)
S2 U2 O4 C57 170.9(6)
S3 U2 O4 C57 78.2(7)
S1 U2 O4 C57 165.9(7)
S4 U2 O4 C57 82.3(7)
U1 U2 O4 C57 123.0(7)
O6 U2 O5 C64 83.8(7)
O4 U2 O5 C64 17.2(8)
N2 U2 O5 C64 -1.1(7)
S2 U2 O5 C64 179.8(7)
S3 U2 O5 C64 -82.1(7)
S1 U2 O5 C64 175.7(6)
S4 U2 O5 C64 -108.6(7)
U1 U2 O5 C64 -132.6(6)
O5 U2 O6 C71 -125.0(4)
O4 U2 O6 C71 23.4(4)
N2 U2 O6 C71 -50.1(4)
S2 U2 O6 C71 145.1(4)
S3 U2 O6 C71 -3.7(7)
S1 U2 O6 C71 102.1(4)
S4 U2 O6 C71 -151.0(3)
U1 U2 O6 C71 117.5(4)
O2 U1 N1 C15 83.6(3)
O3 U1 N1 C15 -2.9(3)
O1 U1 N1 C15 -87.4(3)
S1 U1 N1 C15 -167.9(3)
S4 U1 N1 C15 92.6(4)
S3 U1 N1 C15 -91.0(3)
S2 U1 N1 C15 153.3(3)
U2 U1 N1 C15 -169.8(2)
O2 U1 N1 C1 -153.9(3)
O3 U1 N1 C1 119.6(3)
O1 U1 N1 C1 35.1(3)
S1 U1 N1 C1 -45.4(3)
S4 U1 N1 C1 -144.9(3)
S3 U1 N1 C1 31.5(4)
S2 U1 N1 C1 -84.2(3)
U2 U1 N1 C1 -47.3(3)
O2 U1 N1 C8 -40.2(3)
O3 U1 N1 C8 -126.8(3)
O1 U1 N1 C8 148.7(3)
S1 U1 N1 C8 68.2(3)
S4 U1 N1 C8 -31.2(5)
S3 U1 N1 C8 145.2(2)
S2 U1 N1 C8 29.5(3)
U2 U1 N1 C8 66.3(3)
O5 U2 N2 C55 -152.5(4)
O6 U2 N2 C55 126.1(3)
O4 U2 N2 C55 38.3(3)
S2 U2 N2 C55 -149.0(3)
S3 U2 N2 C55 -42.6(3)
S1 U2 N2 C55 32.4(5)
S4 U2 N2 C55 -82.2(3)
U1 U2 N2 C55 -43.5(4)
O5 U2 N2 C69 81.9(3)
O6 U2 N2 C69 0.5(3)
O4 U2 N2 C69 -87.3(3)
S2 U2 N2 C69 85.4(5)
S3 U2 N2 C69 -168.1(3)
S1 U2 N2 C69 -93.2(3)
S4 U2 N2 C69 152.3(3)
U1 U2 N2 C69 -169.0(2)
O5 U2 N2 C62 -38.4(3)
O6 U2 N2 C62 -119.8(3)
O4 U2 N2 C62 152.4(3)
S2 U2 N2 C62 -34.9(6)
S3 U2 N2 C62 71.6(3)
S1 U2 N2 C62 146.5(3)
S4 U2 N2 C62 32.0(3)
U1 U2 N2 C62 70.7(3)
C15 N1 C1 C2 56.3(5)
C8 N1 C1 C2 176.4(4)
U1 N1 C1 C2 -67.9(5)
N1 C1 C2 C7 -131.1(5)
N1 C1 C2 C3 51.5(7)
U1 O1 C3 C2 -28.3(8)
U1 O1 C3 C4 150.0(4)
C7 C2 C3 O1 -179.5(4)
C1 C2 C3 O1 -2.2(7)
C7 C2 C3 C4 2.1(8)
C1 C2 C3 C4 179.5(5)
O1 C3 C4 C5 177.7(5)
C2 C3 C4 C5 -4.0(7)
O1 C3 C4 C22 -5.1(8)
C2 C3 C4 C22 173.1(5)
C3 C4 C5 C6 3.0(8)
C22 C4 C5 C6 -174.2(5)
C4 C5 C6 C7 0.0(8)
C4 C5 C6 C32 179.2(5)
C3 C2 C7 C6 1.1(8)
C1 C2 C7 C6 -176.3(5)
C5 C6 C7 C2 -2.2(8)
C32 C6 C7 C2 178.7(5)
C15 N1 C8 C9 -52.2(6)
C1 N1 C8 C9 -170.0(5)
U1 N1 C8 C9 71.4(5)
N1 C8 C9 C10 -55.7(7)
N1 C8 C9 C14 127.8(5)
U1 O2 C10 C9 5.4(9)
U1 O2 C10 C11 -174.0(4)
C14 C9 C10 O2 -173.7(5)
C8 C9 C10 O2 9.8(7)
C14 C9 C10 C11 5.7(8)
C8 C9 C10 C11 -170.8(5)
O2 C10 C11 C12 173.8(5)
C9 C10 C11 C12 -5.5(8)
O2 C10 C11 C33 -5.0(8)
C9 C10 C11 C33 175.6(5)
C10 C11 C12 C13 1.6(9)
C33 C11 C12 C13 -179.6(6)
C11 C12 C13 C14 2.3(10)
C11 C12 C13 C43 -177.3(6)
C12 C13 C14 C9 -2.3(9)
C43 C13 C14 C9 177.2(6)
C10 C9 C14 C13 -1.6(8)
C8 C9 C14 C13 175.0(5)
C1 N1 C15 C16 -166.6(4)
C8 N1 C15 C16 78.5(5)
U1 N1 C15 C16 -42.6(5)
N1 C15 C16 C21 -123.6(5)
N1 C15 C16 C17 64.1(6)
U1 O3 C17 C18 127.9(4)
U1 O3 C17 C16 -52.8(6)
C21 C16 C17 O3 172.9(4)
C15 C16 C17 O3 -14.7(7)
C21 C16 C17 C18 -7.7(8)
C15 C16 C17 C18 164.6(5)
O3 C17 C18 C19 -173.2(4)
C16 C17 C18 C19 7.5(7)
O3 C17 C18 C44 8.8(7)
C16 C17 C18 C44 -170.5(5)
C17 C18 C19 C20 -2.2(8)
C44 C18 C19 C20 175.8(5)
C18 C19 C20 C21 -2.9(8)
C18 C19 C20 C54 178.3(5)
C17 C16 C21 C20 2.3(8)
C15 C16 C21 C20 -170.2(5)
C19 C20 C21 C16 2.8(8)
C54 C20 C21 C16 -178.4(5)
C5 C4 C22 C27 -124.2(5)
C3 C4 C22 C27 58.9(6)
C5 C4 C22 C26 114.5(5)
C3 C4 C22 C26 -62.5(6)
C5 C4 C22 C30 -4.1(7)
C3 C4 C22 C30 178.9(5)
C4 C22 C26 C23 -178.7(4)
C27 C22 C26 C23 57.9(5)
C30 C22 C26 C23 -57.9(5)
C31 C23 C26 C22 -60.1(5)
C28 C23 C26 C22 60.0(6)
C4 C22 C27 C25 -177.7(4)
C26 C22 C27 C25 -56.3(5)
C30 C22 C27 C25 59.8(5)
C31 C25 C27 C22 57.1(5)
C29 C25 C27 C22 -61.7(5)
C29 C24 C28 C23 -59.8(5)
C30 C24 C28 C23 61.2(6)
C31 C23 C28 C24 59.3(6)
C26 C23 C28 C24 -60.6(6)
C30 C24 C29 C25 -59.0(6)
C28 C24 C29 C25 61.0(5)
C31 C25 C29 C24 -60.6(6)
C27 C25 C29 C24 59.7(6)
C29 C24 C30 C22 58.9(6)
C28 C24 C30 C22 -61.5(6)
C4 C22 C30 C24 178.9(4)
C27 C22 C30 C24 -57.9(6)
C26 C22 C30 C24 59.2(6)
C28 C23 C31 C25 -60.3(5)
C26 C23 C31 C25 59.6(5)
C29 C25 C31 C23 60.3(5)
C27 C25 C31 C23 -58.4(5)
C12 C11 C33 C41 14.7(8)
C10 C11 C33 C41 -166.5(5)
C12 C11 C33 C37 136.5(5)
C10 C11 C33 C37 -44.7(7)
C12 C11 C33 C38 -104.3(6)
C10 C11 C33 C38 74.5(6)
C11 C33 C37 C34 176.5(4)
C41 C33 C37 C34 -58.0(6)
C38 C33 C37 C34 56.1(6)
C42 C34 C37 C33 -58.5(6)
C39 C34 C37 C33 62.4(6)
C42 C36 C38 C33 60.9(6)
C40 C36 C38 C33 -59.8(6)
C11 C33 C38 C36 -179.6(4)
C41 C33 C38 C36 57.1(6)
C37 C33 C38 C36 -57.3(5)
C42 C34 C39 C35 58.3(7)
C37 C34 C39 C35 -61.8(6)
C41 C35 C39 C34 60.9(6)
C40 C35 C39 C34 -59.3(6)
C41 C35 C40 C36 -59.3(6)
C39 C35 C40 C36 61.4(6)
C42 C36 C40 C35 -61.6(6)
C38 C36 C40 C35 59.6(7)
C40 C35 C41 C33 60.8(7)
C39 C35 C41 C33 -59.4(7)
C11 C33 C41 C35 -178.8(5)
C37 C33 C41 C35 56.5(6)
C38 C33 C41 C35 -58.2(7)
C38 C36 C42 C34 -61.3(6)
C40 C36 C42 C34 60.1(6)
C39 C34 C42 C36 -59.3(7)
C37 C34 C42 C36 59.8(6)
C19 C18 C44 C48 122.0(5)
C17 C18 C44 C48 -60.1(6)
C19 C18 C44 C52 1.7(7)
C17 C18 C44 C52 179.6(5)
C19 C18 C44 C49 -116.6(5)
C17 C18 C44 C49 61.3(6)
C53 C45 C48 C44 -58.7(6)
C50 C45 C48 C44 61.3(5)
C52 C44 C48 C45 -59.4(5)
C49 C44 C48 C45 57.1(5)
C18 C44 C48 C45 178.1(4)
C51 C47 C49 C44 -60.9(6)
C53 C47 C49 C44 59.9(5)
C48 C44 C49 C47 -57.5(5)
C52 C44 C49 C47 58.7(6)
C18 C44 C49 C47 179.1(4)
C52 C46 C50 C45 59.5(5)
C51 C46 C50 C45 -60.3(5)
C53 C45 C50 C46 59.9(6)
C48 C45 C50 C46 -60.2(5)
C53 C47 C51 C46 -59.8(6)
C49 C47 C51 C46 60.8(6)
C50 C46 C51 C47 60.4(6)
C52 C46 C51 C47 -59.9(6)
C50 C46 C52 C44 -59.8(6)
C51 C46 C52 C44 60.2(6)
C48 C44 C52 C46 58.3(5)
C49 C44 C52 C46 -59.2(6)
C18 C44 C52 C46 -178.1(4)
C51 C47 C53 C45 59.7(5)
C49 C47 C53 C45 -61.2(5)
C48 C45 C53 C47 60.4(6)
C50 C45 C53 C47 -59.3(6)
C69 N2 C55 C56 60.8(6)
C62 N2 C55 C56 178.5(5)
U2 N2 C55 C56 -63.6(5)
N2 C55 C56 C61 -141.1(5)
N2 C55 C56 C57 45.3(8)
U2 O4 C57 C56 -4.0(10)
U2 O4 C57 C58 176.5(4)
C61 C56 C57 O4 -179.6(5)
C55 C56 C57 O4 -6.2(8)
C61 C56 C57 C58 0.0(8)
C55 C56 C57 C58 173.4(5)
O4 C57 C58 C59 178.1(5)
C56 C57 C58 C59 -1.5(8)
O4 C57 C58 C76 -3.2(8)
C56 C57 C58 C76 177.3(5)
C57 C58 C59 C60 1.3(9)
C76 C58 C59 C60 -177.5(6)
C58 C59 C60 C61 0.3(10)
C58 C59 C60 C86 -179.6(6)
C57 C56 C61 C60 1.8(9)
C55 C56 C61 C60 -171.9(5)
C59 C60 C61 C56 -1.9(9)
C86 C60 C61 C56 178.0(6)
C55 N2 C62 C63 -170.0(5)
C69 N2 C62 C63 -50.8(6)
U2 N2 C62 C63 69.5(5)
N2 C62 C63 C68 134.7(5)
N2 C62 C63 C64 -49.1(7)
U2 O5 C64 C63 21.9(10)
U2 O5 C64 C65 -158.5(5)
C68 C63 C64 O5 176.4(5)
C62 C63 C64 O5 0.1(8)
C68 C63 C64 C65 -3.2(8)
C62 C63 C64 C65 -179.4(5)
O5 C64 C65 C66 -175.1(5)
C63 C64 C65 C66 4.5(8)
O5 C64 C65 C87 8.1(8)
C63 C64 C65 C87 -172.3(5)
C64 C65 C66 C67 -1.7(9)
C87 C65 C66 C67 175.1(6)
C65 C66 C67 C68 -2.5(9)
C65 C66 C67 C97 177.6(6)
C64 C63 C68 C67 -1.3(9)
C62 C63 C68 C67 175.0(5)
C66 C67 C68 C63 4.0(9)
C97 C67 C68 C63 -176.1(6)
C55 N2 C69 C70 -80.4(6)
C62 N2 C69 C70 166.0(4)
U2 N2 C69 C70 45.9(5)
N2 C69 C70 C75 120.6(6)
N2 C69 C70 C71 -67.6(7)
U2 O6 C71 C72 -128.5(4)
U2 O6 C71 C70 49.6(7)
C75 C70 C71 O6 -172.0(5)
C69 C70 C71 O6 16.0(8)
C75 C70 C71 C72 6.1(8)
C69 C70 C71 C72 -166.0(5)
O6 C71 C72 C73 172.6(5)
C70 C71 C72 C73 -5.4(8)
O6 C71 C72 C98 -10.6(8)
C70 C71 C72 C98 171.5(5)
C71 C72 C73 C74 0.1(9)
C98 C72 C73 C74 -176.8(5)
C72 C73 C74 C75 4.2(9)
C72 C73 C74 C108 -176.7(6)
C71 C70 C75 C74 -1.4(9)
C69 C70 C75 C74 170.7(5)
C73 C74 C75 C70 -3.5(9)
C108 C74 C75 C70 177.5(6)
C59 C58 C76 C81 -125.8(5)
C57 C58 C76 C81 55.5(7)
C59 C58 C76 C80 113.3(5)
C57 C58 C76 C80 -65.4(6)
C59 C58 C76 C84 -4.2(7)
C57 C58 C76 C84 177.1(5)
C58 C76 C80 C77 -179.1(4)
C81 C76 C80 C77 57.5(6)
C84 C76 C80 C77 -58.7(6)
C82 C77 C80 C76 61.0(6)
C85 C77 C80 C76 -59.0(6)
C58 C76 C81 C79 -179.8(4)
C80 C76 C81 C79 -58.1(6)
C84 C76 C81 C79 57.0(6)
C83 C79 C81 C76 -60.2(6)
C85 C79 C81 C76 60.1(6)
C85 C77 C82 C78 57.5(6)
C80 C77 C82 C78 -61.6(6)
C83 C78 C82 C77 -56.2(7)
C84 C78 C82 C77 60.4(6)
C85 C79 C83 C78 -57.1(6)
C81 C79 C83 C78 62.0(6)
C82 C78 C83 C79 55.9(6)
C84 C78 C83 C79 -60.8(6)
C58 C76 C84 C78 178.5(5)
C81 C76 C84 C78 -57.4(6)
C80 C76 C84 C78 59.0(6)
C82 C78 C84 C76 -59.9(6)
C83 C78 C84 C76 58.8(6)
C83 C79 C85 C77 58.3(6)
C81 C79 C85 C77 -61.0(6)
C82 C77 C85 C79 -58.1(6)
C80 C77 C85 C79 60.8(6)
C66 C65 C87 C95 1.9(8)
C64 C65 C87 C95 178.5(5)
C66 C65 C87 C92 -118.3(6)
C64 C65 C87 C92 58.3(7)
C66 C65 C87 C91 121.0(6)
C64 C65 C87 C91 -62.4(7)
C96 C88 C91 C87 -58.1(6)
C93 C88 C91 C87 62.2(6)
C65 C87 C91 C88 177.4(5)
C95 C87 C91 C88 -60.2(6)
C92 C87 C91 C88 56.2(6)
C96 C90 C92 C87 59.6(6)
C94 C90 C92 C87 -60.1(6)
C65 C87 C92 C90 -179.2(4)
C95 C87 C92 C90 58.2(6)
C91 C87 C92 C90 -57.2(6)
C95 C89 C93 C88 59.7(6)
C94 C89 C93 C88 -61.0(6)
C91 C88 C93 C89 -60.9(6)
C96 C88 C93 C89 60.0(6)
C95 C89 C94 C90 -59.1(6)
C93 C89 C94 C90 61.1(6)
C96 C90 C94 C89 -60.2(6)
C92 C90 C94 C89 59.4(6)
C93 C89 C95 C87 -60.6(6)
C94 C89 C95 C87 59.5(7)
C65 C87 C95 C89 -179.0(5)
C92 C87 C95 C89 -57.8(6)
C91 C87 C95 C89 59.3(6)
C92 C90 C96 C88 -60.0(6)
C94 C90 C96 C88 59.7(6)
C91 C88 C96 C90 60.1(6)
C93 C88 C96 C90 -59.7(6)
C73 C72 C98 C103 -7.9(7)
C71 C72 C98 C103 175.5(5)
C73 C72 C98 C106 111.9(6)
C71 C72 C98 C106 -64.7(7)
C73 C72 C98 C102 -128.0(6)
C71 C72 C98 C102 55.4(7)
C104 C99 C102 C98 59.4(6)
C107 C99 C102 C98 -61.5(6)
C103 C98 C102 C99 58.2(6)
C72 C98 C102 C99 -179.3(4)
C106 C98 C102 C99 -58.0(6)
C72 C98 C103 C101 -179.7(5)
C106 C98 C103 C101 59.2(6)
C102 C98 C103 C101 -57.1(6)
C107 C101 C103 C98 59.4(6)
C105 C101 C103 C98 -60.2(6)
C107 C99 C104 C100 60.0(6)
C102 C99 C104 C100 -59.9(6)
C106 C100 C104 C99 60.9(6)
C105 C100 C104 C99 -60.1(6)
C107 C101 C105 C100 -60.9(6)
C103 C101 C105 C100 58.8(6)
C104 C100 C105 C101 60.5(6)
C106 C100 C105 C101 -60.2(7)
C104 C100 C106 C98 -60.2(6)
C105 C100 C106 C98 59.9(6)
C103 C98 C106 C100 -57.9(6)
C72 C98 C106 C100 -179.8(5)
C102 C98 C106 C100 57.9(6)
C105 C101 C107 C99 59.3(6)
C103 C101 C107 C99 -59.5(6)
C104 C99 C107 C101 -59.2(6)
C102 C99 C107 C101 60.9(6)
O7 U3 U4 O11 -163.93(14)
O9 U3 U4 O11 73.6(2)
O8 U3 U4 O11 -4.97(13)
N3 U3 U4 O11 -75.78(14)
S5 U3 U4 O11 120.57(10)
S7 U3 U4 O11 -135.45(11)
S8 U3 U4 O11 -73.43(11)
S6 U3 U4 O11 72.63(11)
O7 U3 U4 O10 37.97(14)
O9 U3 U4 O10 -84.5(2)
O8 U3 U4 O10 -163.08(13)
N3 U3 U4 O10 126.12(14)
S5 U3 U4 O10 -37.54(10)
S7 U3 U4 O10 66.45(11)
S8 U3 U4 O10 128.47(11)
S6 U3 U4 O10 -85.47(11)
O7 U3 U4 O12 -73.22(18)
O9 U3 U4 O12 164.3(2)
O8 U3 U4 O12 85.74(18)
N3 U3 U4 O12 14.93(18)
S5 U3 U4 O12 -148.73(16)
S7 U3 U4 O12 -44.74(16)
S8 U3 U4 O12 17.28(16)
S6 U3 U4 O12 163.34(16)
O7 U3 U4 N4 120.24(17)
O9 U3 U4 N4 -2.2(2)
O8 U3 U4 N4 -80.80(16)
N3 U3 U4 N4 -151.61(17)
S5 U3 U4 N4 44.74(14)
S7 U3 U4 N4 148.73(14)
S8 U3 U4 N4 -149.26(14)
S6 U3 U4 N4 -3.20(14)
O7 U3 U4 S6 123.44(11)
O9 U3 U4 S6 1.0(2)
O8 U3 U4 S6 -77.60(10)
N3 U3 U4 S6 -148.41(11)
S5 U3 U4 S6 47.93(5)
S7 U3 U4 S6 151.92(6)
S8 U3 U4 S6 -146.06(6)
O7 U3 U4 S8 -90.50(11)
O9 U3 U4 S8 147.0(2)
O8 U3 U4 S8 68.46(10)
N3 U3 U4 S8 -2.35(11)
S5 U3 U4 S8 -166.01(6)
S7 U3 U4 S8 -62.02(6)
S6 U3 U4 S8 146.06(6)
O7 U3 U4 S7 -28.48(11)
O9 U3 U4 S7 -150.9(2)
O8 U3 U4 S7 130.48(10)
N3 U3 U4 S7 59.67(12)
S5 U3 U4 S7 -103.99(6)
S8 U3 U4 S7 62.02(6)
S6 U3 U4 S7 -151.92(6)
O7 U3 S5 S6 -166.15(11)
O9 U3 S5 S6 112.52(10)
O8 U3 S5 S6 27.51(14)
N3 U3 S5 S6 -177.6(3)
S7 U3 S5 S6 -91.22(7)
S8 U3 S5 S6 -57.93(7)
U4 U3 S5 S6 -47.84(5)
U3 S5 S6 U4 85.31(5)
O11 U4 S6 S5 -171.10(12)
O10 U4 S6 S5 40.16(12)
O12 U4 S6 S5 161.2(4)
N4 U4 S6 S5 114.42(11)
S8 U4 S6 S5 -87.10(7)
S7 U4 S6 S5 -43.76(7)
U3 U4 S6 S5 -63.41(6)
O11 U4 S6 U3 -107.69(10)
O10 U4 S6 U3 103.57(10)
O12 U4 S6 U3 -135.4(4)
N4 U4 S6 U3 177.83(10)
S8 U4 S6 U3 -23.69(4)
S7 U4 S6 U3 19.65(4)
O7 U3 S6 S5 18.29(15)
O9 U3 S6 S5 -77.26(12)
O8 U3 S6 S5 -156.99(11)
N3 U3 S6 S5 178.4(2)
S7 U3 S6 S5 82.95(7)
S8 U3 S6 S5 125.23(7)
U4 U3 S6 S5 102.26(7)
O7 U3 S6 U4 -83.98(13)
O9 U3 S6 U4 -179.52(10)
O8 U3 S6 U4 100.74(10)
N3 U3 S6 U4 76.1(2)
S5 U3 S6 U4 -102.26(7)
S7 U3 S6 U4 -19.31(4)
S8 U3 S6 U4 22.97(4)
O11 U4 S7 S8 -7.51(14)
O10 U4 S7 S8 175.48(12)
O12 U4 S7 S8 86.42(11)
N4 U4 S7 S8 -176.4(3)
S6 U4 S7 S8 -87.44(7)
U3 U4 S7 S8 -67.66(6)
O11 U4 S7 U3 60.15(13)
O10 U4 S7 U3 -116.86(11)
O12 U4 S7 U3 154.08(10)
N4 U4 S7 U3 -108.7(3)
S6 U4 S7 U3 -19.78(4)
S8 U4 S7 U3 67.66(6)
O7 U3 S7 S8 -140.65(12)
O9 U3 S7 S8 -147.5(2)
O8 U3 S7 S8 5.77(12)
N3 U3 S7 S8 -68.98(10)
S5 U3 S7 S8 128.44(7)
S6 U3 S7 S8 84.92(6)
U4 U3 S7 S8 66.03(5)
O7 U3 S7 U4 153.32(11)
O9 U3 S7 U4 146.5(2)
O8 U3 S7 U4 -60.26(11)
N3 U3 S7 U4 -135.01(9)
S5 U3 S7 U4 62.41(4)
S8 U3 S7 U4 -66.03(5)
S6 U3 S7 U4 18.89(4)
U3 S7 S8 U4 -98.94(4)
U4 S7 S8 U3 98.94(4)
O11 U4 S8 S7 173.95(11)
O10 U4 S8 S7 -5.66(15)
O12 U4 S8 S7 -102.79(11)
N4 U4 S8 S7 176.4(3)
S6 U4 S8 S7 90.53(6)
U3 U4 S8 S7 66.83(6)
O11 U4 S8 U3 107.11(10)
O10 U4 S8 U3 -72.49(13)
O12 U4 S8 U3 -169.62(9)
N4 U4 S8 U3 109.5(3)
S6 U4 S8 U3 23.69(4)
S7 U4 S8 U3 -66.83(6)
O7 U3 S8 S7 40.01(12)
O9 U3 S8 S7 149.0(2)
O8 U3 S8 S7 -174.82(11)
N3 U3 S8 S7 110.80(10)
S5 U3 S8 S7 -54.08(7)
S6 U3 S8 S7 -89.95(6)
U4 U3 S8 S7 -67.28(6)
O7 U3 S8 U4 107.29(10)
O9 U3 S8 U4 -143.7(2)
O8 U3 S8 U4 -107.54(10)
N3 U3 S8 U4 178.07(9)
S5 U3 S8 U4 13.20(5)
S7 U3 S8 U4 67.28(6)
S6 U3 S8 U4 -22.68(4)
O9 U3 O7 C111 -68.7(6)
O8 U3 O7 C111 -5.7(7)
N3 U3 O7 C111 11.7(6)
S5 U3 O7 C111 -164.8(6)
S7 U3 O7 C111 114.1(6)
S8 U3 O7 C111 87.6(6)
S6 U3 O7 C111 -177.2(5)
U4 U3 O7 C111 134.3(6)
O7 U3 O8 C118 31.5(8)
O9 U3 O8 C118 94.2(7)
N3 U3 O8 C118 14.0(6)
S5 U3 O8 C118 -173.6(6)
S7 U3 O8 C118 -75.3(7)
S8 U3 O8 C118 -71.3(6)
S6 U3 O8 C118 -155.0(7)
U4 U3 O8 C118 -112.7(6)
O7 U3 O9 C125 127.0(4)
O8 U3 O9 C125 -22.9(4)
N3 U3 O9 C125 51.2(4)
S5 U3 O9 C125 -145.3(4)
S7 U3 O9 C125 133.7(3)
S8 U3 O9 C125 12.5(5)
S6 U3 O9 C125 -103.1(4)
U4 U3 O9 C125 -103.8(4)
O11 U4 O10 C165 13.9(8)
O12 U4 O10 C165 -66.0(7)
N4 U4 O10 C165 12.3(7)
S6 U4 O10 C165 101.9(7)
S8 U4 O10 C165 -166.9(6)
S7 U4 O10 C165 -170.8(7)
U3 U4 O10 C165 148.0(7)
O10 U4 O11 C172 -19.7(7)
O12 U4 O11 C172 61.8(6)
N4 U4 O11 C172 -18.2(6)
S6 U4 O11 C172 -111.6(6)
S8 U4 O11 C172 160.9(6)
S7 U4 O11 C172 166.1(5)
U3 U4 O11 C172 -155.3(6)
O11 U4 O12 C179 -130.6(4)
O10 U4 O12 C179 18.8(4)
N4 U4 O12 C179 -55.0(4)
S6 U4 O12 C179 -102.9(5)
S8 U4 O12 C179 146.7(4)
S7 U4 O12 C179 102.9(4)
U3 U4 O12 C179 134.2(3)
O7 U3 N3 C116 151.5(3)
O9 U3 N3 C116 -124.2(3)
O8 U3 N3 C116 -38.5(3)
S5 U3 N3 C116 163.4(3)
S7 U3 N3 C116 79.5(3)
S8 U3 N3 C116 40.4(3)
S6 U3 N3 C116 -12.9(5)
U4 U3 N3 C116 42.0(3)
O7 U3 N3 C123 -84.0(3)
O9 U3 N3 C123 0.2(3)
O8 U3 N3 C123 86.0(3)
S5 U3 N3 C123 -72.1(5)
S7 U3 N3 C123 -156.0(3)
S8 U3 N3 C123 164.8(3)
S6 U3 N3 C123 111.6(3)
U4 U3 N3 C123 166.5(2)
O7 U3 N3 C109 35.5(3)
O9 U3 N3 C109 119.8(3)
O8 U3 N3 C109 -154.5(3)
S5 U3 N3 C109 47.4(5)
S7 U3 N3 C109 -36.5(3)
S8 U3 N3 C109 -75.6(3)
S6 U3 N3 C109 -128.9(3)
U4 U3 N3 C109 -74.0(3)
O11 U4 N4 C177 88.2(3)
O10 U4 N4 C177 -92.6(3)
O12 U4 N4 C177 1.2(3)
S6 U4 N4 C177 170.7(3)
S8 U4 N4 C177 85.7(4)
S7 U4 N4 C177 -101.0(4)
U3 U4 N4 C177 173.0(2)
O11 U4 N4 C163 -147.2(3)
O10 U4 N4 C163 31.9(3)
O12 U4 N4 C163 125.7(3)
S6 U4 N4 C163 -64.8(3)
S8 U4 N4 C163 -149.7(3)
S7 U4 N4 C163 23.5(5)
U3 U4 N4 C163 -62.5(4)
O11 U4 N4 C170 -33.7(3)
O10 U4 N4 C170 145.5(3)
O12 U4 N4 C170 -120.7(3)
S6 U4 N4 C170 48.8(3)
S8 U4 N4 C170 -36.2(5)
S7 U4 N4 C170 137.1(3)
U3 U4 N4 C170 51.1(4)
C116 N3 C109 C110 167.0(4)
C123 N3 C109 C110 49.0(6)
U3 N3 C109 C110 -72.4(5)
N3 C109 C110 C115 -121.2(5)
N3 C109 C110 C111 58.4(7)
U3 O7 C111 C110 -30.7(9)
U3 O7 C111 C112 147.5(5)
C115 C110 C111 O7 175.6(4)
C109 C110 C111 O7 -4.1(7)
C115 C110 C111 C112 -2.6(8)
C109 C110 C111 C112 177.8(5)
O7 C111 C112 C113 -176.2(5)
C110 C111 C112 C113 1.9(7)
O7 C111 C112 C130 -0.2(8)
C110 C111 C112 C130 177.9(5)
C111 C112 C113 C114 0.2(8)
C130 C112 C113 C114 -175.8(5)
C112 C113 C114 C115 -1.6(8)
C112 C113 C114 C140 176.4(5)
C111 C110 C115 C114 1.1(8)
C109 C110 C115 C114 -179.3(5)
C113 C114 C115 C110 1.0(8)
C140 C114 C115 C110 -177.1(5)
C123 N3 C116 C117 -62.9(6)
C109 N3 C116 C117 179.6(5)
U3 N3 C116 C117 62.7(5)
N3 C116 C117 C122 137.1(5)
N3 C116 C117 C118 -45.9(7)
U3 O8 C118 C117 -0.2(9)
U3 O8 C118 C119 -178.4(4)
C122 C117 C118 O8 -174.9(4)
C116 C117 C118 O8 8.1(7)
C122 C117 C118 C119 3.5(8)
C116 C117 C118 C119 -173.6(5)
O8 C118 C119 C120 176.8(5)
C117 C118 C119 C120 -1.4(7)
O8 C118 C119 C141 -1.8(8)
C117 C118 C119 C141 -180.0(5)
C118 C119 C120 C121 -1.6(8)
C141 C119 C120 C121 177.0(5)
C119 C120 C121 C122 2.4(8)
C119 C120 C121 C151 -176.5(5)
C118 C117 C122 C121 -2.7(8)
C116 C117 C122 C121 174.5(5)
C120 C121 C122 C117 -0.1(8)
C151 C121 C122 C117 178.8(5)
C116 N3 C123 C124 79.2(6)
C109 N3 C123 C124 -165.4(4)
U3 N3 C123 C124 -47.0(5)
N3 C123 C124 C129 -122.6(5)
N3 C123 C124 C125 67.2(6)
U3 O9 C125 C124 -51.6(6)
U3 O9 C125 C126 129.1(4)
C129 C124 C125 O9 173.3(4)
C123 C124 C125 O9 -16.5(6)
C129 C124 C125 C126 -7.5(7)
C123 C124 C125 C126 162.8(4)
O9 C125 C126 C127 -173.5(4)
C124 C125 C126 C127 7.3(7)
O9 C125 C126 C152 12.8(7)
C124 C125 C126 C152 -166.4(4)
C125 C126 C127 C128 -1.3(7)
C152 C126 C127 C128 172.4(5)
C126 C127 C128 C129 -4.4(8)
C126 C127 C128 C162 178.1(5)
C125 C124 C129 C128 1.3(7)
C123 C124 C129 C128 -168.9(5)
C127 C128 C129 C124 4.4(8)
C162 C128 C129 C124 -178.1(5)
C113 C112 C130 C138 -12.5(7)
C111 C112 C130 C138 171.8(5)
C113 C112 C130 C134 106.9(5)
C111 C112 C130 C134 -68.8(6)
C113 C112 C130 C135 -132.4(5)
C111 C112 C130 C135 51.9(6)
C139 C131 C134 C130 -60.4(5)
C136 C131 C134 C130 59.4(6)
C112 C130 C134 C131 -179.4(4)
C138 C130 C134 C131 -56.9(6)
C135 C130 C134 C131 57.5(5)
C137 C133 C135 C130 -61.4(6)
C139 C133 C135 C130 57.6(5)
C112 C130 C135 C133 -177.5(4)
C138 C130 C135 C133 59.0(5)
C134 C130 C135 C133 -56.1(5)
C137 C132 C136 C131 -61.4(6)
C138 C132 C136 C131 60.8(6)
C134 C131 C136 C132 -60.6(6)
C139 C131 C136 C132 59.6(6)
C136 C132 C137 C133 62.1(6)
C138 C132 C137 C133 -58.5(5)
C135 C133 C137 C132 59.1(6)
C139 C133 C137 C132 -61.0(6)
C137 C132 C138 C130 59.7(6)
C136 C132 C138 C130 -61.7(6)
C112 C130 C138 C132 179.2(4)
C134 C130 C138 C132 58.5(6)
C135 C130 C138 C132 -57.4(5)
C134 C131 C139 C133 60.5(5)
C136 C131 C139 C133 -60.3(6)
C137 C133 C139 C131 60.8(6)
C135 C133 C139 C131 -59.1(6)
C120 C119 C141 C146 -106.3(5)
C118 C119 C141 C146 72.2(6)
C120 C119 C141 C145 132.5(5)
C118 C119 C141 C145 -49.0(6)
C120 C119 C141 C149 12.1(7)
C118 C119 C141 C149 -169.4(5)
C147 C142 C145 C141 62.3(6)
C150 C142 C145 C141 -58.9(5)
C146 C141 C145 C142 57.3(5)
C119 C141 C145 C142 178.2(4)
C149 C141 C145 C142 -59.0(5)
C119 C141 C146 C144 178.9(4)
C145 C141 C146 C144 -57.4(5)
C149 C141 C146 C144 58.3(6)
C150 C144 C146 C141 60.2(5)
C148 C144 C146 C141 -60.0(6)
C149 C143 C147 C142 59.4(6)
C148 C143 C147 C142 -59.9(5)
C150 C142 C147 C143 59.9(6)
C145 C142 C147 C143 -60.5(6)
C150 C144 C148 C143 -59.0(6)
C146 C144 C148 C143 61.0(6)
C147 C143 C148 C144 60.0(6)
C149 C143 C148 C144 -61.2(6)
C147 C143 C149 C141 -59.0(6)
C148 C143 C149 C141 61.9(6)
C146 C141 C149 C143 -60.4(6)
C119 C141 C149 C143 -179.3(4)
C145 C141 C149 C143 56.7(5)
C148 C144 C150 C142 58.8(6)
C146 C144 C150 C142 -61.3(5)
C147 C142 C150 C144 -59.7(6)
C145 C142 C150 C144 60.5(5)
C125 C126 C152 C157 176.7(4)
C127 C126 C152 C157 3.4(6)
C125 C126 C152 C160 57.7(6)
C127 C126 C152 C160 -115.6(5)
C125 C126 C152 C156 -63.1(6)
C127 C126 C152 C156 123.6(5)
C161 C153 C156 C152 60.9(5)
C158 C153 C156 C152 -59.4(6)
C126 C152 C156 C153 177.9(4)
C157 C152 C156 C153 -58.7(5)
C160 C152 C156 C153 56.9(5)
C161 C155 C157 C152 -60.9(5)
C159 C155 C157 C152 59.9(6)
C126 C152 C157 C155 -178.1(4)
C160 C152 C157 C155 -58.3(6)
C156 C152 C157 C155 58.2(5)
C159 C154 C158 C153 60.3(6)
C160 C154 C158 C153 -60.1(5)
C156 C153 C158 C154 60.2(6)
C161 C153 C158 C154 -60.3(6)
C158 C154 C159 C155 -60.4(6)
C160 C154 C159 C155 60.7(6)
C161 C155 C159 C154 61.2(6)
C157 C155 C159 C154 -59.9(6)
C158 C154 C160 C152 59.1(5)
C159 C154 C160 C152 -61.7(6)
C126 C152 C160 C154 -179.2(4)
C157 C152 C160 C154 59.1(6)
C156 C152 C160 C154 -56.0(6)
C157 C155 C161 C153 59.6(6)
C159 C155 C161 C153 -61.4(6)
C156 C153 C161 C155 -59.7(6)
C158 C153 C161 C155 60.8(6)
C177 N4 C163 C164 57.7(6)
C170 N4 C163 C164 175.6(5)
U4 N4 C163 C164 -67.7(5)
N4 C163 C164 C169 -126.2(6)
N4 C163 C164 C165 57.4(7)
U4 O10 C165 C166 152.4(5)
U4 O10 C165 C164 -26.9(10)
C169 C164 C165 O10 175.3(5)
C163 C164 C165 O10 -8.3(8)
C169 C164 C165 C166 -4.0(9)
C163 C164 C165 C166 172.3(5)
O10 C165 C166 C167 -173.3(6)
C164 C165 C166 C167 6.0(9)
O10 C165 C166 C184 5.4(10)
C164 C165 C166 C184 -175.3(6)
C165 C166 C167 C168 -4.4(12)
C184 C166 C167 C168 176.8(8)
C166 C167 C168 C169 0.7(13)
C166 C167 C168 C194 178.2(8)
C165 C164 C169 C168 0.0(10)
C163 C164 C169 C168 -176.4(7)
C167 C168 C169 C164 1.6(12)
C194 C168 C169 C164 -175.9(8)
C177 N4 C170 C171 -54.0(6)
C163 N4 C170 C171 -172.8(4)
U4 N4 C170 C171 69.7(5)
N4 C170 C171 C176 128.9(5)
N4 C170 C171 C172 -54.0(7)
U4 O11 C172 C173 -139.5(5)
U4 O11 C172 C171 39.2(8)
C176 C171 C172 O11 176.2(5)
C170 C171 C172 O11 -0.9(7)
C176 C171 C172 C173 -5.1(8)
C170 C171 C172 C173 177.8(5)
O11 C172 C173 C174 -175.0(5)
C171 C172 C173 C174 6.4(8)
O11 C172 C173 C195 8.6(8)
C171 C172 C173 C195 -170.1(5)
C172 C173 C174 C175 -2.9(9)
C195 C173 C174 C175 173.7(5)
C173 C174 C175 C176 -2.1(9)
C173 C174 C175 C205 179.8(6)
C174 C175 C176 C171 3.7(9)
C205 C175 C176 C171 -178.3(6)
C172 C171 C176 C175 -0.2(9)
C170 C171 C176 C175 176.9(5)
C163 N4 C177 C178 -78.3(6)
C170 N4 C177 C178 167.3(4)
U4 N4 C177 C178 45.7(5)
N4 C177 C178 C183 121.3(5)
N4 C177 C178 C179 -64.2(7)
U4 O12 C179 C178 58.7(6)
U4 O12 C179 C180 -119.9(5)
C183 C178 C179 O12 -174.5(5)
C177 C178 C179 O12 11.0(7)
C183 C178 C179 C180 4.2(8)
C177 C178 C179 C180 -170.4(5)
O12 C179 C180 C181 174.2(5)
C178 C179 C180 C181 -4.4(7)
O12 C179 C180 C206 -9.7(7)
C178 C179 C180 C206 171.7(5)
C179 C180 C181 C182 1.1(8)
C206 C180 C181 C182 -175.0(5)
C180 C181 C182 C183 2.3(8)
C180 C181 C182 C216 -177.6(5)
C179 C178 C183 C182 -0.4(8)
C177 C178 C183 C182 174.1(5)
C181 C182 C183 C178 -2.7(8)
C216 C182 C183 C178 177.2(5)
C167 C166 C184 C192 -41.3(8)
C165 C166 C184 C192 140.0(6)
C167 C166 C184 C188 78.1(8)
C165 C166 C184 C188 -100.6(7)
C167 C166 C184 C189 -162.1(7)
C165 C166 C184 C189 19.2(9)
C192 C184 C188 C185 -54.1(8)
C166 C184 C188 C185 -175.2(6)
C189 C184 C188 C185 60.3(8)
C190 C185 C188 C184 54.8(9)
C193 C185 C188 C184 -62.1(9)
C191 C187 C189 C184 -60.1(8)
C193 C187 C189 C184 59.9(8)
C192 C184 C189 C187 56.5(8)
C188 C184 C189 C187 -58.7(7)
C166 C184 C189 C187 179.4(5)
C191 C186 C190 C185 -59.5(8)
C192 C186 C190 C185 61.6(8)
C193 C185 C190 C186 55.7(8)
C188 C185 C190 C186 -58.9(9)
C193 C187 C191 C186 -59.5(7)
C189 C187 C191 C186 59.5(7)
C190 C186 C191 C187 60.5(7)
C192 C186 C191 C187 -59.3(7)
C188 C184 C192 C186 57.9(8)
C166 C184 C192 C186 178.7(6)
C189 C184 C192 C186 -56.1(8)
C190 C186 C192 C184 -61.7(8)
C191 C186 C192 C184 59.5(8)
C191 C187 C193 C185 58.1(7)
C189 C187 C193 C185 -62.0(8)
C190 C185 C193 C187 -54.8(8)
C188 C185 C193 C187 62.2(8)
C172 C173 C195 C203 -179.8(5)
C174 C173 C195 C203 3.9(7)
C172 C173 C195 C200 61.2(7)
C174 C173 C195 C200 -115.2(5)
C172 C173 C195 C199 -59.4(6)
C174 C173 C195 C199 124.2(5)
C201 C196 C199 C195 61.4(5)
C204 C196 C199 C195 -58.8(5)
C173 C195 C199 C196 179.5(4)
C203 C195 C199 C196 -58.4(5)
C200 C195 C199 C196 57.7(5)
C204 C198 C200 C195 60.5(5)
C202 C198 C200 C195 -59.2(6)
C173 C195 C200 C198 178.9(4)
C203 C195 C200 C198 57.8(5)
C199 C195 C200 C198 -58.6(5)
C204 C196 C201 C197 59.6(5)
C199 C196 C201 C197 -60.6(5)
C202 C197 C201 C196 -60.4(5)
C203 C197 C201 C196 59.4(5)
C201 C197 C202 C198 60.9(6)
C203 C197 C202 C198 -59.7(5)
C200 C198 C202 C197 59.8(6)
C204 C198 C202 C197 -60.5(5)
C202 C197 C203 C195 61.4(6)
C201 C197 C203 C195 -59.1(6)
C173 C195 C203 C197 180.0(4)
C200 C195 C203 C197 -59.3(6)
C199 C195 C203 C197 57.5(5)
C200 C198 C204 C196 -60.4(5)
C202 C198 C204 C196 60.5(5)
C201 C196 C204 C198 -60.9(6)
C199 C196 C204 C198 59.5(5)
C181 C180 C206 C210 -126.3(5)
C179 C180 C206 C210 57.8(6)
C181 C180 C206 C211 -4.8(7)
C179 C180 C206 C211 179.3(5)
C181 C180 C206 C214 113.5(5)
C179 C180 C206 C214 -62.4(6)
C211 C206 C210 C207 57.9(6)
C180 C206 C210 C207 -178.1(4)
C214 C206 C210 C207 -57.4(5)
C212 C207 C210 C206 59.5(6)
C215 C207 C210 C206 -59.8(6)
C210 C206 C211 C209 -57.2(6)
C180 C206 C211 C209 178.7(4)
C214 C206 C211 C209 59.1(6)
C215 C209 C211 C206 60.1(6)
C213 C209 C211 C206 -60.9(6)
C213 C208 C212 C207 -60.1(6)
C214 C208 C212 C207 60.7(6)
C210 C207 C212 C208 -59.8(6)
C215 C207 C212 C208 59.5(6)
C214 C208 C213 C209 -60.3(6)
C212 C208 C213 C209 60.4(6)
C215 C209 C213 C208 -61.4(6)
C211 C209 C213 C208 59.7(6)
C213 C208 C214 C206 60.9(6)
C212 C208 C214 C206 -59.5(6)
C210 C206 C214 C208 57.0(6)
C211 C206 C214 C208 -58.8(6)
C180 C206 C214 C208 179.6(5)
C213 C209 C215 C207 60.8(6)
C211 C209 C215 C207 -59.7(6)
C210 C207 C215 C209 59.3(6)
C212 C207 C215 C209 -59.7(6)
C301 O302 C303 C304 179.3(6)
O302 C303 C304 O305 -70.5(8)
C303 C304 O305 C306 -178.9(6)
C401 O402 C403 C414 -172.6(13)
C401 O402 C403 C404 165.4(14)
C414 C403 C404 O405 79(4)
O402 C403 C404 O405 173.6(14)
C403 C404 O405 C406 171.8(16)
O402 C403 C414 O415 -65(2)
C404 C403 C414 O415 29(3)
C403 C414 O415 C416 179.9(17)
C501 O502 C503 C504 88.4(10)
O502 C503 C504 O505 68.9(11)
C503 C504 O505 C506 176.8(8)
C601 O602 C603 C604 177.9(9)
O602 C603 C604 O605 171.4(8)
C603 C604 O605 C606 179.3(8)
C701 O702 C703 C704 175.4(18)
O702 C703 C704 O705 119(2)
C703 C704 O705 C706 -163.4(19)
C801 O802 C803 C804 167.5(14)
O802 C803 C804 O805 -74(2)
C803 C804 O805 C806 -171.9(14)
